data_4120535
loop_
_publ_author_name
'Hau, Sam C. K.'
'Mak, Thomas C. W.'

_publ_section_title
;
 Synthesis of Unstable Carbides Ag2C2n (n = 3, 4) and Characterization via
 Crystallographic Analysis of Their Double Salts with Silver(I)
 Trifluoroacetate.
;
_journal_issue 3
_journal_name_full 'Journal of the American Chemical Society'
_journal_page_first 902
_journal_page_last 905
_journal_paper_doi 10.1021/ja412095y
_journal_volume 136
_journal_year 2014
_chemical_formula_sum 'C60 H60 Ag15 F30 O30 S10'
_chemical_formula_weight 3769.73
_chemical_name_systematic
; 
 ? 
;
_space_group_IT_number 15
_symmetry_cell_setting monoclinic
_symmetry_space_group_name_Hall '-C 2yc'
_symmetry_space_group_name_H-M 'C 1 2/c 1'
_atom_sites_solution_hydrogens geom
_atom_sites_solution_primary direct
_atom_sites_solution_secondary difmap
_audit_creation_method SHELXL-97
_cell_angle_alpha 90.00
_cell_angle_beta 129.7870(10)
_cell_angle_gamma 90.00
_cell_formula_units_Z 8
_cell_length_a 58.133(4)
_cell_length_b 11.8141(9)
_cell_length_c 39.378(3)
_cell_measurement_temperature 173(2)
_cell_volume 20782(3)
_computing_cell_refinement SAINT(Bruker,2001)
_computing_data_collection APEX2(Bruker,2003)
_computing_data_reduction APEX2(Bruker,2003)
_computing_molecular_graphics DIAMOND
_computing_publication_material 'SHELXL-97 (Sheldrick, 1997)'
_computing_structure_refinement 'SHELXL-97 (Sheldrick, 1997)'
_computing_structure_solution 'SHELXS-97 (Sheldrick, 1997)'
_diffrn_ambient_temperature 173(2)
_diffrn_measured_fraction_theta_full 1.000
_diffrn_measured_fraction_theta_max 1.000
_diffrn_measurement_device_type 'Bruker APEX II CCD diffractometer'
_diffrn_measurement_method '\f and \w scan'
_diffrn_radiation_monochromator graphite
_diffrn_radiation_source 'fine-focus sealed tube'
_diffrn_radiation_type MoK\a
_diffrn_radiation_wavelength 0.71073
_diffrn_reflns_av_R_equivalents 0.1329
_diffrn_reflns_av_sigmaI/netI 0.0706
_diffrn_reflns_limit_h_max 69
_diffrn_reflns_limit_h_min -68
_diffrn_reflns_limit_k_max 14
_diffrn_reflns_limit_k_min -14
_diffrn_reflns_limit_l_max 47
_diffrn_reflns_limit_l_min -47
_diffrn_reflns_number 168351
_diffrn_reflns_theta_full 25.25
_diffrn_reflns_theta_max 25.25
_diffrn_reflns_theta_min 0.91
_exptl_absorpt_coefficient_mu 3.078
_exptl_absorpt_correction_T_max 0.3723
_exptl_absorpt_correction_T_min 0.3723
_exptl_absorpt_correction_type multi-scan
_exptl_crystal_colour orange
_exptl_crystal_density_diffrn 2.410
_exptl_crystal_density_method 'not measured'
_exptl_crystal_description plate
_exptl_crystal_F_000 14360
_exptl_crystal_size_max 0.40
_exptl_crystal_size_mid 0.40
_exptl_crystal_size_min 0.40
_refine_diff_density_max 2.675
_refine_diff_density_min -2.914
_refine_diff_density_rms 0.311
_refine_ls_extinction_method none
_refine_ls_goodness_of_fit_ref 1.159
_refine_ls_hydrogen_treatment constr
_refine_ls_matrix_type full
_refine_ls_number_parameters 1342
_refine_ls_number_reflns 18835
_refine_ls_number_restraints 24
_refine_ls_restrained_S_all 1.160
_refine_ls_R_factor_all 0.1008
_refine_ls_R_factor_gt 0.0803
_refine_ls_shift/su_max 0.001
_refine_ls_shift/su_mean 0.000
_refine_ls_structure_factor_coef Fsqd
_refine_ls_weighting_details 'calc w=1/[\s^2^(Fo^2^)+(0.1179P)^2^+370.7807P] where P=(Fo^2^+2Fc^2^)/3'
_refine_ls_weighting_scheme calc
_refine_ls_wR_factor_gt 0.2084
_refine_ls_wR_factor_ref 0.2266
_reflns_number_gt 14831
_reflns_number_total 18835
_reflns_threshold_expression >2sigma(I)
_cod_data_source_file ja412095y_si_002.cif
_cod_data_source_block 3
_cod_depositor_comments
;
The following automatic conversions were performed:

'_symmetry_cell_setting' value 'Monoclinic' changed to 'monoclinic'
according to
/usr/data/users/saulius/automatic-downloads/current/ACS/lib/dictionaries/cif_core.dic
dictionary named 'cif_core.dic' version 2.4.2 from 2011-04-26.

Automatic conversion script
Id: cif_fix_values 2281 2013-09-26 08:29:07Z andrius 
;
_cod_original_sg_symbol_H-M C2/c
_cod_database_code 4120535

loop_
_symmetry_equiv_pos_as_xyz
'x, y, z'
'-x, y, -z+1/2'
'x+1/2, y+1/2, z'
'-x+1/2, y+1/2, -z+1/2'
'-x, -y, -z'
'x, -y, z-1/2'
'-x+1/2, -y+1/2, -z'
'x+1/2, -y+1/2, z-1/2'

loop_
_atom_site_label
_atom_site_type_symbol
_atom_site_fract_x
_atom_site_fract_y
_atom_site_fract_z
_atom_site_U_iso_or_equiv
_atom_site_adp_type
_atom_site_occupancy
_atom_site_symmetry_multiplicity
_atom_site_calc_flag
_atom_site_refinement_flags
Ag1 Ag 0.11036(2) 1.06551(9) 0.10244(3) 0.0424(3) Uani 1 1 d .
Ag2 Ag 0.13183(3) 0.85985(11) 0.08094(5) 0.0366(3) Uani 0.88 1 d P
Ag2' Ag 0.1199(2) 0.8196(9) 0.0597(3) 0.043(2) Uani 0.12 1 d P
Ag3 Ag 0.14043(11) 1.0669(4) 0.06295(15) 0.0386(9) Uani 0.70 1 d P
Ag3' Ag 0.1382(3) 1.0878(10) 0.0636(4) 0.066(4) Uani 0.30 1 d P
Ag4 Ag 0.10226(9) 0.9061(3) -0.01446(14) 0.0298(6) Uani 0.74 1 d P
Ag4' Ag 0.1049(3) 0.9359(10) -0.0128(5) 0.050(3) Uani 0.26 1 d P
Ag5 Ag 0.14001(2) 0.94813(8) -0.04513(3) 0.0374(2) Uani 1 1 d .
Ag6 Ag 0.12086(2) 1.17231(9) -0.03822(3) 0.0412(2) Uani 1 1 d .
Ag7 Ag 0.11454(2) 1.11857(8) -0.11394(3) 0.0366(2) Uani 1 1 d .
Ag8 Ag 0.142469(19) 0.93350(7) -0.12268(3) 0.0311(2) Uani 1 1 d .
Ag9 Ag 0.12491(2) 1.11287(8) -0.18108(3) 0.0389(2) Uani 1 1 d .
Ag10 Ag -0.10208(2) 0.86277(10) -0.27321(4) 0.0491(3) Uani 1 1 d .
Ag11 Ag -0.146371(19) 0.98430(8) -0.26867(3) 0.0360(2) Uani 1 1 d .
Ag12 Ag -0.09727(3) 0.89864(10) -0.17579(4) 0.0591(3) Uani 1 1 d .
Ag13 Ag -0.14583(6) 1.0430(2) -0.19207(9) 0.0321(4) Uani 0.90 1 d P
Ag1' Ag -0.1507(6) 1.029(2) -0.1867(9) 0.040(5) Uani 0.10 1 d P
Ag14 Ag -0.11755(2) 1.19406(9) -0.22661(3) 0.0423(3) Uani 1 1 d .
Ag15 Ag -0.11449(2) 1.24975(8) -0.15105(3) 0.0385(2) Uani 1 1 d .
S1 S 0.19732(9) 1.1270(4) 0.05748(12) 0.0576(10) Uani 1 1 d .
S2 S 0.10843(12) 1.3444(4) 0.02209(15) 0.0624(11) Uani 1 1 d .
S3 S 0.03992(9) 0.7467(3) -0.08980(12) 0.0530(9) Uani 1 1 d .
S4 S 0.11495(8) 0.6779(3) -0.11446(11) 0.0411(7) Uani 1 1 d .
S5 S 0.17815(8) 0.7556(3) -0.15535(13) 0.0503(9) Uani 1 1 d .
S6 S 0.19737(7) 1.1940(3) -0.13991(11) 0.0414(7) Uani 1 1 d .
S7 S 0.08940(8) 1.3688(3) -0.23262(11) 0.0396(7) Uani 1 1 d .
S8 S -0.12692(12) 0.6434(4) -0.23173(15) 0.0745(13) Uani 1 1 d .
S9 S -0.19454(8) 1.2174(4) -0.19132(11) 0.0506(9) Uani 1 1 d .
S10 S -0.09155(10) 1.3915(3) -0.05563(13) 0.0528(9) Uani 1 1 d .
O1 O 0.1547(2) 1.1558(10) 0.1588(4) 0.060(3) Uani 1 1 d .
O2 O 0.1790(3) 1.1349(13) 0.1317(4) 0.082(4) Uani 1 1 d .
O3 O 0.1655(3) 0.7725(12) 0.0757(4) 0.075(4) Uani 1 1 d .
O4 O 0.1412(2) 0.7911(9) 0.0038(3) 0.056(3) Uani 1 1 d .
O5 O 0.18792(19) 0.9429(9) -0.0082(3) 0.050(2) Uani 1 1 d .
O6 O 0.19052(19) 0.9323(9) -0.0622(3) 0.048(2) Uani 1 1 d .
O7 O 0.1557(2) 1.2959(8) -0.0259(3) 0.048(2) Uani 1 1 d .
O8 O 0.1559(2) 1.2393(9) -0.0800(3) 0.052(2) Uani 1 1 d .
O9 O 0.0809(2) 1.3069(9) -0.0926(3) 0.055(3) Uani 1 1 d .
O10 O 0.0736(2) 1.2357(8) -0.1516(3) 0.048(2) Uani 1 1 d .
O11 O -0.0776(3) 0.7100(12) -0.2770(4) 0.079(4) Uani 1 1 d .
O12 O -0.0490(4) 0.7649(15) -0.2081(6) 0.111(5) Uani 1 1 d U
O13 O -0.1917(2) 0.9501(8) -0.2976(3) 0.046(2) Uani 1 1 d .
O14 O -0.19296(19) 1.0300(10) -0.2470(3) 0.052(3) Uani 1 1 d .
O15 O -0.0617(2) 0.7877(9) -0.1154(3) 0.062(3) Uani 1 1 d .
O16 O -0.0767(3) 0.7841(9) -0.0755(4) 0.062(3) Uani 1 1 d .
O17 O -0.1624(2) 1.2794(11) -0.2621(3) 0.063(3) Uani 1 1 d .
O18 O -0.1538(2) 1.3641(8) -0.2043(3) 0.052(3) Uani 1 1 d .
O19 O -0.0706(2) 1.2757(10) -0.1777(3) 0.057(3) Uani 1 1 d .
O20 O -0.0694(2) 1.3431(8) -0.1242(3) 0.047(2) Uani 1 1 d .
O21 O 0.1669(2) 1.0838(10) 0.0369(3) 0.058(3) Uani 1 1 d .
O22 O 0.1233(3) 1.2464(9) 0.0202(4) 0.065(3) Uani 1 1 d .
O23 O 0.0666(3) 0.7603(11) -0.0404(4) 0.075(4) Uani 1 1 d .
O24 O 0.1367(2) 0.7745(8) -0.0902(3) 0.043(2) Uani 1 1 d .
O25 O 0.1565(2) 0.8503(8) -0.1659(3) 0.047(2) Uani 1 1 d .
O26 O 0.1699(2) 1.1206(9) -0.1664(3) 0.054(3) Uani 1 1 d .
O27 O 0.1134(2) 1.2819(7) -0.2174(3) 0.040(2) Uani 1 1 d .
O28 O -0.1215(3) 0.7634(9) -0.2339(4) 0.068(3) Uani 1 1 d .
O29 O -0.1647(2) 1.1562(10) -0.1585(3) 0.060(3) Uani 1 1 d .
O30 O -0.1112(2) 1.2991(8) -0.0891(3) 0.052(3) Uani 1 1 d .
F1 F 0.2052(3) 1.2313(11) 0.2339(4) 0.098(4) Uani 1 1 d .
F2 F 0.2290(3) 1.176(2) 0.2144(6) 0.204(13) Uani 1 1 d .
F3 F 0.2044(6) 1.3286(18) 0.1901(6) 0.217(13) Uani 1 1 d .
F4 F 0.2147(2) 0.7439(10) 0.0814(3) 0.075(3) Uani 1 1 d .
F5 F 0.1892(3) 0.5916(9) 0.0619(4) 0.086(3) Uani 1 1 d .
F6 F 0.1861(2) 0.6916(10) 0.0141(3) 0.072(3) Uani 1 1 d .
F7 F 0.2489(2) 0.9331(18) -0.0030(5) 0.137(7) Uani 1 1 d .
F8 F 0.2459(3) 0.9204(15) 0.0491(5) 0.128(5) Uani 1 1 d U
F9 F 0.2431(3) 1.053(2) 0.0222(7) 0.196(10) Uani 1 1 d .
F10 F 0.1833(3) 1.4541(9) -0.0595(4) 0.089(3) Uani 1 1 d .
F11 F 0.2022(2) 1.4265(10) 0.0069(3) 0.086(4) Uani 1 1 d .
F12 F 0.2136(2) 1.3198(11) -0.0235(4) 0.092(4) Uani 1 1 d .
F13 F 0.0215(2) 1.3588(11) -0.1508(4) 0.083(3) Uani 1 1 d .
F14 F 0.0193(3) 1.3189(16) -0.2037(4) 0.142(7) Uani 1 1 d .
F15 F 0.0417(3) 1.4627(11) -0.1674(6) 0.128(6) Uani 1 1 d .
F16 F -0.0032(2) 0.6951(11) -0.2038(4) 0.091(3) Uani 1 1 d .
F17 F -0.0265(3) 0.5467(10) -0.2065(5) 0.108(4) Uani 1 1 d .
F18 F -0.0337(3) 0.6025(13) -0.2638(4) 0.111(5) Uani 1 1 d .
F19 F -0.2476(2) 0.8774(9) -0.3276(3) 0.076(3) Uani 1 1 d .
F20 F -0.2513(2) 1.0260(15) -0.3030(5) 0.134(7) Uani 1 1 d .
F21 F -0.2489(2) 1.0312(11) -0.3544(4) 0.102(4) Uani 1 1 d .
F22 F -0.0238(3) 0.6249(10) -0.0601(4) 0.089(3) Uani 1 1 d .
F23 F -0.0077(2) 0.7793(10) -0.0257(3) 0.078(3) Uani 1 1 d .
F24 F -0.0305(3) 0.6670(13) -0.0146(4) 0.106(5) Uani 1 1 d .
F25 F -0.2057(3) 1.4641(13) -0.2559(4) 0.115(5) Uani 1 1 d .
F26 F -0.1988(3) 1.4693(11) -0.3036(4) 0.096(4) Uani 1 1 d .
F27 F -0.2208(2) 1.3292(12) -0.3006(4) 0.099(4) Uani 1 1 d .
F28 F -0.0126(2) 1.3906(15) -0.0774(3) 0.115(5) Uani 1 1 d .
F29 F -0.0248(3) 1.4401(15) -0.1377(5) 0.151(8) Uani 1 1 d .
F30 F -0.0091(3) 1.2776(13) -0.1142(5) 0.122(5) Uani 1 1 d .
C1 C 0.0983(3) 0.9890(11) 0.0363(4) 0.038(3) Uani 1 1 d .
C2 C 0.0711(3) 1.0066(10) 0.0132(4) 0.036(3) Uani 1 1 d .
C3 C 0.0411(3) 1.0231(11) -0.0126(4) 0.039(3) Uani 1 1 d .
C4 C 0.0151(3) 1.0416(11) -0.0341(5) 0.048(3) Uani 1 1 d .
C5 C -0.0160(3) 1.0514(11) -0.0617(5) 0.045(3) Uani 1 1 d .
C6 C -0.0424(3) 1.0603(10) -0.0841(4) 0.040(3) Uani 1 1 d .
C7 C -0.0728(3) 1.0625(10) -0.1118(4) 0.034(3) Uani 1 1 d .
C8 C -0.1003(3) 1.0591(10) -0.1392(4) 0.034(3) Uani 1 1 d .
C9 C 0.0969(3) 1.0098(12) -0.0737(4) 0.041(3) Uani 1 1 d .
C10 C 0.0701(3) 1.0152(11) -0.0957(4) 0.037(3) Uani 1 1 d .
C11 C 0.0400(3) 1.0235(11) -0.1207(4) 0.040(3) Uani 1 1 d .
C12 C 0.0129(3) 1.0304(13) -0.1435(5) 0.045(3) Uani 1 1 d .
C13 C -0.0166(3) 1.0318(14) -0.1665(5) 0.054(4) Uani 1 1 d .
C14 C -0.0439(3) 1.0284(13) -0.1868(5) 0.046(3) Uani 1 1 d .
C15 C -0.0733(3) 1.0226(12) -0.2103(4) 0.042(3) Uani 1 1 d .
C16 C -0.1007(3) 1.0182(12) -0.2321(4) 0.041(3) Uani 1 1 d .
C17 C 0.0983(2) 1.0011(10) -0.1744(4) 0.029(2) Uani 1 1 d .
C18 C 0.0714(3) 0.9921(10) -0.1963(4) 0.029(2) Uani 1 1 d .
C19 C 0.0418(3) 0.9832(11) -0.2187(4) 0.040(3) Uani 1 1 d .
C20 C 0.0152(3) 0.9815(12) -0.2392(4) 0.048(3) Uani 1 1 d .
C21 C 0.1760(3) 1.1688(16) 0.1590(5) 0.061(4) Uani 1 1 d .
C22 C 0.2045(5) 1.227(2) 0.2008(6) 0.083(7) Uani 1 1 d .
C23 C 0.1627(3) 0.7602(12) 0.0429(4) 0.042(3) Uani 1 1 d .
C24 C 0.1882(3) 0.6959(14) 0.0498(5) 0.053(4) Uani 1 1 d .
C25 C 0.2008(3) 0.9386(11) -0.0238(5) 0.045(3) Uani 1 1 d .
C26 C 0.2346(4) 0.9407(19) 0.0099(5) 0.065(5) Uani 1 1 d .
C27 C 0.1649(3) 1.2944(12) -0.0470(4) 0.044(3) Uani 1 1 d .
C28 C 0.1915(4) 1.3756(14) -0.0300(5) 0.058(4) Uani 1 1 d .
C29 C 0.0666(3) 1.2923(11) -0.1332(4) 0.040(3) Uani 1 1 d .
C30 C 0.0361(4) 1.3537(14) -0.1651(5) 0.057(4) Uani 1 1 d .
C31 C -0.0547(4) 0.7121(13) -0.2398(6) 0.058(4) Uani 1 1 d .
C32 C -0.0307(5) 0.6436(13) -0.2313(6) 0.064(5) Uani 1 1 d .
C33 C -0.2038(3) 0.9860(12) -0.2837(4) 0.042(3) Uani 1 1 d .
C34 C -0.2385(3) 0.9865(15) -0.3164(5) 0.054(4) Uani 1 1 d .
C35 C -0.0600(4) 0.7679(12) -0.0831(5) 0.047(3) Uani 1 1 d .
C36 C -0.0307(3) 0.7103(13) -0.0460(4) 0.046(3) Uani 1 1 d .
C37 C -0.1683(3) 1.3424(12) -0.2440(5) 0.045(3) Uani 1 1 d .
C38 C -0.1982(4) 1.4023(15) -0.2756(5) 0.056(4) Uani 1 1 d .
C39 C -0.0590(3) 1.3209(11) -0.1424(4) 0.040(3) Uani 1 1 d .
C40 C -0.0262(3) 1.3591(15) -0.1168(5) 0.055(4) Uani 1 1 d .
C41 C 0.2014(4) 1.2612(16) 0.0826(5) 0.068(5) Uani 1 1 d .
H41A H 0.1881 1.3169 0.0595 0.102 Uiso 1 1 calc R
H41B H 0.2222 1.2869 0.1003 0.102 Uiso 1 1 calc R
H41C H 0.1962 1.2526 0.1017 0.102 Uiso 1 1 calc R
C42 C 0.2230(4) 1.0424(19) 0.1046(6) 0.084(6) Uani 1 1 d .
H42A H 0.2230 0.9654 0.0953 0.127 Uiso 1 1 calc R
H42B H 0.2172 1.0401 0.1231 0.127 Uiso 1 1 calc R
H42C H 0.2432 1.0747 0.1215 0.127 Uiso 1 1 calc R
C43 C 0.0693(4) 1.3201(14) -0.0217(6) 0.066(4) Uani 1 1 d .
H43A H 0.0623 1.2607 -0.0129 0.098 Uiso 1 1 calc R
H43B H 0.0660 1.2963 -0.0484 0.098 Uiso 1 1 calc R
H43C H 0.0581 1.3901 -0.0278 0.098 Uiso 1 1 calc R
C44 C 0.1145(4) 1.4540(13) -0.0032(5) 0.062(5) Uani 1 1 d .
H44A H 0.1355 1.4772 0.0171 0.094 Uiso 1 1 calc R
H44B H 0.1017 1.5192 -0.0098 0.094 Uiso 1 1 calc R
H44C H 0.1094 1.4254 -0.0306 0.094 Uiso 1 1 calc R
C45 C 0.0079(4) 0.7861(18) -0.0997(6) 0.078(5) Uani 1 1 d .
H45A H 0.0074 0.8687 -0.0979 0.117 Uiso 1 1 calc R
H45B H 0.0074 0.7513 -0.0776 0.117 Uiso 1 1 calc R
H45C H -0.0095 0.7608 -0.1292 0.117 Uiso 1 1 calc R
C46 C 0.0341(5) 0.6010(19) -0.0956(7) 0.096(7) Uani 1 1 d .
H46A H 0.0510 0.5637 -0.0910 0.144 Uiso 1 1 calc R
H46B H 0.0156 0.5839 -0.1254 0.144 Uiso 1 1 calc R
H46C H 0.0325 0.5734 -0.0738 0.144 Uiso 1 1 calc R
C47 C 0.1210(4) 0.5933(12) -0.0731(6) 0.068(5) Uani 1 1 d .
H47A H 0.1406 0.5562 -0.0565 0.101 Uiso 1 1 calc R
H47B H 0.1053 0.5357 -0.0865 0.101 Uiso 1 1 calc R
H47C H 0.1206 0.6405 -0.0530 0.101 Uiso 1 1 calc R
C48 C 0.0795(3) 0.7318(14) -0.1380(6) 0.061(4) Uani 1 1 d .
H48A H 0.0727 0.7818 -0.1627 0.091 Uiso 1 1 calc R
H48B H 0.0806 0.7746 -0.1156 0.091 Uiso 1 1 calc R
H48C H 0.0653 0.6691 -0.1488 0.091 Uiso 1 1 calc R
C49 C 0.2152(3) 0.8119(16) -0.1132(6) 0.069(5) Uani 1 1 d .
H49A H 0.2200 0.8668 -0.1265 0.103 Uiso 1 1 calc R
H49B H 0.2298 0.7500 -0.0999 0.103 Uiso 1 1 calc R
H49C H 0.2159 0.8493 -0.0903 0.103 Uiso 1 1 calc R
C50 C 0.1771(5) 0.6629(16) -0.1199(8) 0.084(6) Uani 1 1 d .
H50A H 0.1578 0.6233 -0.1375 0.126 Uiso 1 1 calc R
H50B H 0.1795 0.7077 -0.0969 0.126 Uiso 1 1 calc R
H50C H 0.1934 0.6075 -0.1062 0.126 Uiso 1 1 calc R
C51 C 0.1855(3) 1.3300(12) -0.1351(5) 0.053(4) Uani 1 1 d .
H51A H 0.1735 1.3687 -0.1637 0.080 Uiso 1 1 calc R
H51B H 0.2031 1.3759 -0.1130 0.080 Uiso 1 1 calc R
H51C H 0.1734 1.3190 -0.1259 0.080 Uiso 1 1 calc R
C52 C 0.2177(4) 1.1486(16) -0.0849(5) 0.068(5) Uani 1 1 d .
H52A H 0.2260 1.0733 -0.0814 0.102 Uiso 1 1 calc R
H52B H 0.2043 1.1453 -0.0778 0.102 Uiso 1 1 calc R
H52C H 0.2340 1.2020 -0.0650 0.102 Uiso 1 1 calc R
C53 C 0.0575(3) 1.2926(12) -0.2501(4) 0.042(3) Uani 1 1 d .
H53A H 0.0487 1.2546 -0.2782 0.063 Uiso 1 1 calc R
H53B H 0.0428 1.3448 -0.2542 0.063 Uiso 1 1 calc R
H53C H 0.0631 1.2360 -0.2278 0.063 Uiso 1 1 calc R
C54 C 0.1000(4) 1.4273(12) -0.1830(5) 0.054(4) Uani 1 1 d .
H54A H 0.1180 1.4737 -0.1689 0.081 Uiso 1 1 calc R
H54B H 0.1041 1.3661 -0.1629 0.081 Uiso 1 1 calc R
H54C H 0.0836 1.4745 -0.1897 0.081 Uiso 1 1 calc R
C55 C -0.0920(5) 0.5771(15) -0.1929(6) 0.082(6) Uani 1 1 d .
H55A H -0.0820 0.5689 -0.2054 0.122 Uiso 1 1 calc R
H55B H -0.0951 0.5021 -0.1856 0.122 Uiso 1 1 calc R
H55C H -0.0796 0.6232 -0.1660 0.122 Uiso 1 1 calc R
C56 C -0.1384(6) 0.643(2) -0.1984(9) 0.100(7) Uani 1 1 d U
H56A H -0.1583 0.6770 -0.2152 0.151 Uiso 1 1 calc R
H56B H -0.1240 0.6862 -0.1713 0.151 Uiso 1 1 calc R
H56C H -0.1391 0.5646 -0.1908 0.151 Uiso 1 1 calc R
C57 C -0.1911(4) 1.3474(15) -0.1668(5) 0.065(4) Uani 1 1 d .
H57A H -0.1781 1.3979 -0.1676 0.097 Uiso 1 1 calc R
H57B H -0.1824 1.3348 -0.1361 0.097 Uiso 1 1 calc R
H57C H -0.2109 1.3822 -0.1831 0.097 Uiso 1 1 calc R
C58 C -0.2188(5) 1.1489(19) -0.1851(8) 0.085(6) Uani 1 1 d U
H58A H -0.2232 1.0722 -0.1972 0.128 Uiso 1 1 calc R
H58B H -0.2376 1.1918 -0.2010 0.128 Uiso 1 1 calc R
H58C H -0.2092 1.1451 -0.1537 0.128 Uiso 1 1 calc R
C59 C -0.0962(5) 1.5060(14) -0.0894(7) 0.077(6) Uani 1 1 d .
H59A H -0.1166 1.5363 -0.1066 0.116 Uiso 1 1 calc R
H59B H -0.0930 1.4785 -0.1095 0.116 Uiso 1 1 calc R
H59C H -0.0817 1.5658 -0.0705 0.116 Uiso 1 1 calc R
C60 C -0.0531(4) 1.351(2) -0.0277(6) 0.081(6) Uani 1 1 d .
H60A H -0.0475 1.2878 -0.0077 0.121 Uiso 1 1 calc R
H60B H -0.0399 1.4157 -0.0106 0.121 Uiso 1 1 calc R
H60C H -0.0511 1.3285 -0.0496 0.121 Uiso 1 1 calc R

loop_
_atom_site_aniso_label
_atom_site_aniso_U_11
_atom_site_aniso_U_22
_atom_site_aniso_U_33
_atom_site_aniso_U_23
_atom_site_aniso_U_13
_atom_site_aniso_U_12
Ag1 0.0438(6) 0.0512(6) 0.0309(5) 0.0022(4) 0.0233(5) -0.0024(5)
Ag2 0.0287(6) 0.0479(7) 0.0272(7) 0.0118(5) 0.0152(6) 0.0034(5)
Ag2' 0.033(5) 0.056(6) 0.013(4) 0.018(4) 0.002(4) -0.003(4)
Ag3 0.0291(13) 0.0497(16) 0.0397(18) -0.0138(13) 0.0233(14) -0.0118(10)
Ag3' 0.047(5) 0.065(5) 0.040(5) 0.037(4) 0.007(3) -0.018(3)
Ag4 0.0294(9) 0.035(2) 0.0232(10) -0.0036(11) 0.0160(8) -0.0049(11)
Ag4' 0.063(5) 0.030(5) 0.022(3) -0.006(3) 0.010(3) -0.008(3)
Ag5 0.0286(5) 0.0490(6) 0.0265(5) 0.0066(4) 0.0139(4) 0.0055(4)
Ag6 0.0461(6) 0.0483(6) 0.0259(5) -0.0092(4) 0.0215(5) -0.0106(4)
Ag7 0.0376(5) 0.0401(5) 0.0228(4) -0.0034(4) 0.0151(4) 0.0042(4)
Ag8 0.0229(4) 0.0357(5) 0.0235(4) 0.0040(3) 0.0097(4) 0.0053(3)
Ag9 0.0438(6) 0.0395(5) 0.0362(5) 0.0040(4) 0.0269(5) -0.0011(4)
Ag10 0.0352(5) 0.0567(7) 0.0431(6) -0.0003(5) 0.0194(5) 0.0036(5)
Ag11 0.0217(4) 0.0422(5) 0.0287(5) -0.0001(4) 0.0091(4) -0.0026(4)
Ag12 0.0687(8) 0.0496(6) 0.0385(6) 0.0045(5) 0.0248(6) 0.0043(6)
Ag13 0.0205(10) 0.0416(10) 0.0256(8) 0.0021(6) 0.0107(6) -0.0045(7)
Ag1' 0.021(8) 0.062(9) 0.028(9) -0.003(6) 0.011(5) -0.026(6)
Ag14 0.0453(6) 0.0489(6) 0.0364(5) -0.0091(4) 0.0278(5) -0.0075(5)
Ag15 0.0463(6) 0.0415(5) 0.0280(5) 0.0005(4) 0.0240(5) -0.0023(4)
S1 0.042(2) 0.079(3) 0.0378(19) -0.0137(18) 0.0190(17) -0.0236(19)
S2 0.097(3) 0.054(2) 0.062(3) 0.0048(19) 0.063(3) 0.003(2)
S3 0.056(2) 0.062(2) 0.042(2) -0.0040(17) 0.0319(19) -0.0155(18)
S4 0.053(2) 0.0381(17) 0.0395(17) -0.0035(14) 0.0332(17) -0.0050(15)
S5 0.0426(19) 0.051(2) 0.051(2) 0.0011(16) 0.0273(18) 0.0110(16)
S6 0.0333(17) 0.0488(18) 0.0348(17) -0.0010(14) 0.0184(15) -0.0035(14)
S7 0.0467(19) 0.0387(16) 0.0343(16) 0.0060(13) 0.0264(15) 0.0059(14)
S8 0.094(4) 0.051(2) 0.051(2) 0.0019(19) 0.034(3) 0.007(2)
S9 0.0425(19) 0.070(2) 0.0316(17) 0.0080(16) 0.0204(16) 0.0163(17)
S10 0.072(3) 0.055(2) 0.049(2) -0.0059(17) 0.046(2) -0.0076(19)
O1 0.048(6) 0.072(7) 0.051(6) -0.006(5) 0.028(5) -0.007(5)
O2 0.072(8) 0.135(12) 0.048(7) -0.026(7) 0.043(7) -0.030(8)
O3 0.073(8) 0.126(11) 0.041(6) 0.032(6) 0.043(6) 0.043(7)
O4 0.053(6) 0.072(7) 0.042(6) 0.009(5) 0.030(5) 0.018(5)
O5 0.023(4) 0.081(7) 0.024(5) -0.005(4) 0.005(4) 0.007(4)
O6 0.027(5) 0.074(7) 0.030(5) 0.015(4) 0.013(4) 0.005(4)
O7 0.058(6) 0.055(6) 0.038(5) -0.006(4) 0.033(5) -0.014(5)
O8 0.049(6) 0.058(6) 0.046(6) -0.022(5) 0.030(5) -0.020(5)
O9 0.059(6) 0.067(7) 0.026(5) -0.001(4) 0.020(5) 0.014(5)
O10 0.057(6) 0.054(6) 0.047(6) 0.014(4) 0.040(5) 0.019(5)
O11 0.070(8) 0.094(9) 0.049(7) 0.013(6) 0.027(7) 0.034(7)
O12 0.100(8) 0.117(9) 0.110(9) -0.045(7) 0.065(7) 0.001(7)
O13 0.034(5) 0.060(6) 0.039(5) -0.012(4) 0.021(4) -0.014(4)
O14 0.025(5) 0.084(7) 0.036(5) -0.019(5) 0.015(4) -0.008(5)
O15 0.063(7) 0.055(6) 0.044(6) 0.008(5) 0.024(6) 0.009(5)
O16 0.061(7) 0.049(6) 0.082(8) 0.015(6) 0.048(7) 0.005(5)
O17 0.049(6) 0.098(9) 0.038(6) -0.013(6) 0.025(5) 0.014(6)
O18 0.068(7) 0.048(6) 0.028(5) 0.006(4) 0.025(5) 0.010(5)
O19 0.056(6) 0.083(7) 0.034(5) -0.020(5) 0.030(5) -0.024(6)
O20 0.055(6) 0.048(5) 0.053(6) -0.010(4) 0.042(5) -0.009(4)
O21 0.041(6) 0.097(8) 0.028(5) -0.009(5) 0.019(5) -0.025(5)
O22 0.103(9) 0.064(7) 0.055(7) -0.006(5) 0.063(7) -0.006(6)
O23 0.055(7) 0.098(9) 0.045(6) -0.019(6) 0.020(6) -0.043(7)
O24 0.053(6) 0.045(5) 0.035(5) -0.005(4) 0.030(5) -0.011(4)
O25 0.039(5) 0.053(5) 0.032(5) -0.001(4) 0.014(4) 0.011(4)
O26 0.037(5) 0.064(6) 0.047(6) -0.025(5) 0.020(5) -0.016(5)
O27 0.042(5) 0.043(5) 0.033(5) 0.014(4) 0.022(4) 0.008(4)
O28 0.096(9) 0.046(6) 0.052(7) 0.007(5) 0.043(7) 0.017(6)
O29 0.055(6) 0.076(7) 0.036(5) 0.008(5) 0.023(5) 0.029(6)
O30 0.077(7) 0.052(6) 0.042(5) -0.009(4) 0.045(6) -0.024(5)
F1 0.092(8) 0.117(10) 0.077(8) -0.043(7) 0.050(7) -0.044(7)
F2 0.052(8) 0.39(3) 0.143(15) -0.17(2) 0.049(9) -0.061(13)
F3 0.27(3) 0.160(17) 0.134(15) -0.050(13) 0.091(17) -0.17(2)
F4 0.041(5) 0.107(8) 0.057(6) -0.002(5) 0.022(5) 0.005(5)
F5 0.095(8) 0.065(6) 0.093(8) 0.029(6) 0.058(7) 0.030(6)
F6 0.073(6) 0.112(8) 0.045(5) 0.014(5) 0.043(5) 0.035(6)
F7 0.032(6) 0.25(2) 0.083(9) -0.039(11) 0.017(6) 0.000(8)
F8 0.091(7) 0.160(9) 0.112(8) 0.029(7) 0.054(6) 0.003(7)
F9 0.059(9) 0.23(2) 0.181(19) -0.039(17) 0.022(11) -0.066(12)
F10 0.114(9) 0.074(7) 0.089(8) 0.006(6) 0.069(8) -0.032(6)
F11 0.086(7) 0.110(8) 0.066(7) -0.049(6) 0.051(6) -0.059(7)
F12 0.057(6) 0.116(9) 0.100(9) -0.037(7) 0.049(7) -0.023(6)
F13 0.065(6) 0.122(9) 0.086(8) 0.015(7) 0.059(6) 0.023(6)
F14 0.069(8) 0.255(19) 0.044(6) -0.024(9) 0.009(6) 0.075(10)
F15 0.116(11) 0.089(9) 0.192(16) 0.088(10) 0.106(12) 0.049(8)
F16 0.057(6) 0.100(8) 0.101(9) -0.025(7) 0.043(7) -0.013(6)
F17 0.094(9) 0.069(7) 0.101(9) 0.015(7) 0.034(8) 0.012(6)
F18 0.087(8) 0.168(13) 0.069(7) -0.023(8) 0.045(7) 0.039(8)
F19 0.047(5) 0.087(7) 0.070(7) -0.017(5) 0.026(5) -0.028(5)
F20 0.030(5) 0.214(16) 0.116(10) -0.101(11) 0.027(6) -0.009(7)
F21 0.043(6) 0.110(9) 0.080(8) 0.030(7) 0.005(6) 0.006(6)
F22 0.075(7) 0.081(7) 0.089(8) 0.018(6) 0.043(7) 0.039(6)
F23 0.046(5) 0.097(8) 0.069(7) -0.007(6) 0.026(5) 0.001(5)
F24 0.072(7) 0.183(13) 0.071(7) 0.061(8) 0.048(6) 0.043(8)
F25 0.104(10) 0.162(13) 0.068(7) 0.034(8) 0.050(7) 0.083(9)
F26 0.097(9) 0.107(9) 0.084(8) 0.050(7) 0.058(7) 0.034(7)
F27 0.053(6) 0.128(10) 0.082(8) 0.028(8) 0.027(6) 0.012(7)
F28 0.058(7) 0.219(16) 0.040(6) -0.051(8) 0.019(5) -0.037(8)
F29 0.070(8) 0.180(15) 0.127(12) 0.064(11) 0.028(8) -0.058(9)
F30 0.060(7) 0.127(11) 0.166(14) -0.061(10) 0.066(9) -0.014(7)
C1 0.033(7) 0.046(7) 0.021(6) 0.003(5) 0.011(6) -0.010(6)
C2 0.033(7) 0.034(6) 0.031(6) 0.000(5) 0.016(6) -0.003(5)
C3 0.024(7) 0.042(7) 0.036(7) 0.003(5) 0.011(6) -0.004(5)
C4 0.037(8) 0.039(7) 0.049(8) -0.001(6) 0.020(7) -0.001(6)
C5 0.026(7) 0.039(7) 0.047(8) 0.007(6) 0.012(6) 0.002(5)
C6 0.037(8) 0.030(6) 0.041(7) 0.005(5) 0.020(7) 0.002(5)
C7 0.032(7) 0.037(6) 0.023(6) 0.003(5) 0.013(6) -0.001(5)
C8 0.030(7) 0.040(7) 0.033(6) 0.005(5) 0.021(6) 0.001(5)
C9 0.026(7) 0.051(8) 0.036(7) 0.008(6) 0.014(6) 0.011(6)
C10 0.036(7) 0.039(7) 0.032(7) 0.000(5) 0.021(6) -0.002(5)
C11 0.036(8) 0.039(7) 0.035(7) 0.000(5) 0.018(6) -0.007(5)
C12 0.024(7) 0.063(9) 0.042(8) 0.002(6) 0.018(6) -0.006(6)
C13 0.050(9) 0.059(9) 0.055(9) 0.015(7) 0.034(8) 0.009(7)
C14 0.017(6) 0.060(9) 0.038(7) 0.009(6) 0.008(6) -0.004(6)
C15 0.040(8) 0.048(8) 0.037(7) 0.010(6) 0.024(7) 0.002(6)
C16 0.034(7) 0.053(8) 0.034(7) 0.009(6) 0.021(6) 0.004(6)
C17 0.018(6) 0.035(6) 0.024(6) -0.001(5) 0.009(5) -0.003(4)
C18 0.029(6) 0.033(6) 0.020(5) 0.005(4) 0.013(5) 0.000(5)
C19 0.020(6) 0.049(7) 0.034(7) 0.001(6) 0.010(6) -0.002(5)
C20 0.039(7) 0.051(8) 0.027(7) -0.010(6) 0.009(6) -0.014(6)
C21 0.040(8) 0.086(12) 0.042(9) -0.005(8) 0.019(7) -0.021(8)
C22 0.071(13) 0.128(19) 0.061(12) -0.041(12) 0.048(11) -0.049(13)
C23 0.041(7) 0.058(8) 0.029(7) 0.011(6) 0.023(6) 0.005(6)
C24 0.036(8) 0.065(10) 0.035(8) -0.002(7) 0.013(7) 0.013(7)
C25 0.039(7) 0.034(7) 0.042(8) 0.002(6) 0.018(7) -0.002(6)
C26 0.035(8) 0.119(15) 0.032(8) 0.009(9) 0.017(7) -0.014(9)
C27 0.042(7) 0.045(7) 0.035(7) 0.006(6) 0.020(6) 0.003(6)
C28 0.080(12) 0.057(9) 0.051(9) -0.013(7) 0.048(9) -0.009(8)
C29 0.046(8) 0.050(7) 0.036(7) -0.002(6) 0.032(7) -0.004(6)
C30 0.071(11) 0.059(10) 0.049(9) 0.006(7) 0.042(9) 0.019(8)
C31 0.072(11) 0.040(8) 0.077(12) -0.009(8) 0.055(11) 0.000(7)
C32 0.102(14) 0.045(8) 0.054(10) -0.011(7) 0.054(10) -0.003(9)
C33 0.029(7) 0.049(8) 0.039(7) -0.003(6) 0.017(6) -0.006(6)
C34 0.025(7) 0.085(11) 0.041(8) -0.015(8) 0.015(7) -0.012(7)
C35 0.065(10) 0.044(8) 0.043(8) 0.007(6) 0.040(8) 0.003(7)
C36 0.044(8) 0.062(9) 0.033(7) 0.000(6) 0.026(7) -0.006(7)
C37 0.034(7) 0.053(8) 0.038(8) 0.015(6) 0.019(6) 0.001(6)
C38 0.046(9) 0.078(11) 0.038(8) 0.007(8) 0.024(8) 0.006(8)
C39 0.049(8) 0.039(7) 0.030(7) 0.000(5) 0.024(6) -0.010(6)
C40 0.043(8) 0.073(10) 0.034(8) 0.001(7) 0.018(7) -0.015(8)
C41 0.071(11) 0.094(13) 0.048(9) -0.031(9) 0.042(9) -0.047(10)
C42 0.069(12) 0.105(16) 0.041(10) -0.008(10) 0.018(9) -0.020(11)
C43 0.077(12) 0.055(10) 0.080(12) 0.004(8) 0.057(11) -0.009(8)
C44 0.112(15) 0.043(8) 0.055(10) -0.012(7) 0.064(11) -0.017(8)
C45 0.077(13) 0.096(14) 0.057(11) 0.010(10) 0.041(10) -0.001(11)
C46 0.078(14) 0.099(16) 0.067(13) -0.020(12) 0.025(11) -0.028(12)
C47 0.099(14) 0.033(7) 0.071(11) 0.006(7) 0.055(11) -0.022(8)
C48 0.049(9) 0.061(10) 0.062(10) -0.008(8) 0.031(8) -0.018(8)
C49 0.033(8) 0.092(13) 0.063(11) 0.032(9) 0.022(8) 0.003(8)
C50 0.078(13) 0.060(11) 0.132(19) 0.018(11) 0.075(14) 0.007(10)
C51 0.058(9) 0.042(8) 0.037(8) -0.008(6) 0.020(7) -0.014(7)
C52 0.052(10) 0.078(12) 0.040(9) 0.018(8) 0.014(8) 0.000(8)
C53 0.038(7) 0.048(8) 0.033(7) -0.004(6) 0.019(6) 0.005(6)
C54 0.082(11) 0.040(7) 0.056(9) -0.015(7) 0.051(9) -0.003(7)
C55 0.118(17) 0.052(10) 0.068(12) 0.012(9) 0.057(13) 0.027(10)
C56 0.100(10) 0.096(10) 0.115(11) -0.001(8) 0.073(8) -0.003(8)
C57 0.063(10) 0.078(11) 0.043(9) 0.006(8) 0.029(8) 0.023(9)
C58 0.081(9) 0.093(10) 0.096(10) -0.002(7) 0.063(8) -0.001(7)
C59 0.139(19) 0.047(9) 0.095(14) -0.001(9) 0.098(15) -0.008(10)
C60 0.050(10) 0.126(17) 0.044(10) -0.003(10) 0.019(8) -0.012(11)

loop_
_atom_type_symbol
_atom_type_description
_atom_type_scat_dispersion_real
_atom_type_scat_dispersion_imag
_atom_type_scat_source
C C 0.0033 0.0016 'International Tables Vol C Tables 4.2.6.8 and 6.1.1.4'
H H 0.0000 0.0000 'International Tables Vol C Tables 4.2.6.8 and 6.1.1.4'
O O 0.0106 0.0060 'International Tables Vol C Tables 4.2.6.8 and 6.1.1.4'
F F 0.0171 0.0103 'International Tables Vol C Tables 4.2.6.8 and 6.1.1.4'
Ag Ag -0.8971 1.1015 'International Tables Vol C Tables 4.2.6.8 and 6.1.1.4'
S S 0.1246 0.1234 'International Tables Vol C Tables 4.2.6.8 and 6.1.1.4'

loop_
_geom_angle_atom_site_label_1
_geom_angle_atom_site_label_2
_geom_angle_atom_site_label_3
_geom_angle
_geom_angle_site_symmetry_1
_geom_angle_site_symmetry_3
O1 Ag1 O16 100.3(4) . 5_575
O1 Ag1 C8 104.9(4) . 5_575
O16 Ag1 C8 106.6(4) 5_575 5_575
O1 Ag1 C1 125.8(4) . .
O16 Ag1 C1 102.5(4) 5_575 .
C8 Ag1 C1 114.3(4) 5_575 .
O1 Ag1 Ag1' 58.3(6) . 5_575
O16 Ag1 Ag1' 131.7(7) 5_575 5_575
C8 Ag1 Ag1' 51.4(5) 5_575 5_575
C1 Ag1 Ag1' 125.4(7) . 5_575
O1 Ag1 Ag3' 78.9(4) . .
O16 Ag1 Ag3' 106.5(4) 5_575 .
C8 Ag1 Ag3' 145.4(4) 5_575 .
C1 Ag1 Ag3' 47.7(4) . .
Ag1' Ag1 Ag3' 109.9(5) 5_575 .
O1 Ag1 Ag3 80.5(3) . .
O16 Ag1 Ag3 111.0(3) 5_575 .
C8 Ag1 Ag3 140.4(3) 5_575 .
C1 Ag1 Ag3 45.5(3) . .
Ag1' Ag1 Ag3 107.2(5) 5_575 .
Ag3' Ag1 Ag3 5.0(3) . .
O1 Ag1 Ag13 64.3(3) . 5_575
O16 Ag1 Ag13 127.1(3) 5_575 5_575
C8 Ag1 Ag13 43.5(3) 5_575 5_575
C1 Ag1 Ag13 128.2(3) . 5_575
Ag1' Ag1 Ag13 8.4(4) 5_575 5_575
Ag3' Ag1 Ag13 117.9(2) . 5_575
Ag3 Ag1 Ag13 115.00(11) . 5_575
O1 Ag1 Ag2 103.2(3) . .
O16 Ag1 Ag2 147.4(3) 5_575 .
C8 Ag1 Ag2 88.8(3) 5_575 .
C1 Ag1 Ag2 45.1(3) . .
Ag1' Ag1 Ag2 80.3(6) 5_575 .
Ag3' Ag1 Ag2 57.3(2) . .
Ag3 Ag1 Ag2 52.32(9) . .
Ag13 Ag1 Ag2 83.82(6) 5_575 .
Ag2' Ag2 C1 81.2(7) . .
Ag2' Ag2 O3 82.0(8) . .
C1 Ag2 O3 126.8(4) . .
Ag2' Ag2 O29 137.3(7) . 5_575
C1 Ag2 O29 131.5(4) . 5_575
O3 Ag2 O29 92.8(4) . 5_575
Ag2' Ag2 O30 60.2(6) . 5_575
C1 Ag2 O30 113.2(4) . 5_575
O3 Ag2 O30 100.9(4) . 5_575
O29 Ag2 O30 79.7(4) 5_575 5_575
Ag2' Ag2 Ag3 116.2(6) . .
C1 Ag2 Ag3 51.3(3) . .
O3 Ag2 Ag3 94.1(4) . .
O29 Ag2 Ag3 106.4(3) 5_575 .
O30 Ag2 Ag3 163.6(3) 5_575 .
Ag2' Ag2 Ag3' 117.4(6) . .
C1 Ag2 Ag3' 48.6(4) . .
O3 Ag2 Ag3' 98.7(4) . .
O29 Ag2 Ag3' 105.3(4) 5_575 .
O30 Ag2 Ag3' 159.5(4) 5_575 .
Ag3 Ag2 Ag3' 4.7(3) . .
Ag2' Ag2 Ag4 52.8(6) . .
C1 Ag2 Ag4 51.0(3) . .
O3 Ag2 Ag4 79.1(3) . .
O29 Ag2 Ag4 166.5(3) 5_575 .
O30 Ag2 Ag4 112.3(2) 5_575 .
Ag3 Ag2 Ag4 63.87(12) . .
Ag3' Ag2 Ag4 65.8(2) . .
Ag2' Ag2 Ag4' 59.6(6) . .
C1 Ag2 Ag4' 47.8(4) . .
O3 Ag2 Ag4' 80.5(4) . .
O29 Ag2 Ag4' 161.0(4) 5_575 .
O30 Ag2 Ag4' 118.9(3) 5_575 .
Ag3 Ag2 Ag4' 57.0(2) . .
Ag3' Ag2 Ag4' 58.9(3) . .
Ag4 Ag2 Ag4' 6.9(3) . .
Ag2' Ag2 Ag1 120.9(7) . .
C1 Ag2 Ag1 50.7(3) . .
O3 Ag2 Ag1 151.7(4) . .
O29 Ag2 Ag1 81.0(2) 5_575 .
O30 Ag2 Ag1 105.0(3) 5_575 .
Ag3 Ag2 Ag1 62.02(8) . .
Ag3' Ag2 Ag1 57.4(2) . .
Ag4 Ag2 Ag1 101.00(8) . .
Ag4' Ag2 Ag1 96.6(2) . .
Ag2 Ag2' O30 100.0(7) . 5_575
Ag2 Ag2' C1 77.6(8) . .
O30 Ag2' C1 124.3(7) 5_575 .
Ag2 Ag2' O3 78.0(8) . .
O30 Ag2' O3 109.0(6) 5_575 .
C1 Ag2' O3 124.1(6) . .
Ag2 Ag2' Ag4 112.8(7) . .
O30 Ag2' Ag4 145.8(6) 5_575 .
C1 Ag2' Ag4 57.9(4) . .
O3 Ag2' Ag4 87.7(4) . .
Ag2 Ag2' Ag4' 105.6(7) . .
O30 Ag2' Ag4' 152.2(6) 5_575 .
C1 Ag2' Ag4' 53.2(5) . .
O3 Ag2' Ag4' 87.1(5) . .
Ag4 Ag2' Ag4' 7.3(3) . .
Ag2 Ag2' S10 129.1(7) . 5_575
O30 Ag2' S10 29.4(3) 5_575 5_575
C1 Ag2' S10 126.4(5) . 5_575
O3 Ag2' S10 108.0(5) . 5_575
Ag4 Ag2' S10 117.8(4) . 5_575
Ag4' Ag2' S10 124.9(5) . 5_575
Ag2 Ag2' Ag3 50.3(5) . .
O30 Ag2' Ag3 146.2(6) 5_575 .
C1 Ag2' Ag3 43.6(4) . .
O3 Ag2' Ag3 82.9(5) . .
Ag4 Ag2' Ag3 63.0(2) . .
Ag4' Ag2' Ag3 55.7(3) . .
S10 Ag2' Ag3 169.0(4) 5_575 .
Ag2 Ag2' Ag3' 50.0(6) . .
O30 Ag2' Ag3' 143.6(6) 5_575 .
C1 Ag2' Ag3' 40.4(4) . .
O3 Ag2' Ag3' 86.6(5) . .
Ag4 Ag2' Ag3' 64.0(3) . .
Ag4' Ag2' Ag3' 56.7(3) . .
S10 Ag2' Ag3' 165.2(4) 5_575 .
Ag3 Ag2' Ag3' 3.9(3) . .
C1 Ag3 O2 132.4(5) . .
C1 Ag3 O21 133.0(5) . .
O2 Ag3 O21 93.8(4) . .
C1 Ag3 O22 101.3(5) . .
O2 Ag3 O22 99.6(5) . .
O21 Ag3 O22 73.8(4) . .
C1 Ag3 Ag2 52.7(4) . .
O2 Ag3 Ag2 102.4(4) . .
O21 Ag3 Ag2 118.7(3) . .
O22 Ag3 Ag2 153.6(4) . .
C1 Ag3 Ag4' 53.5(5) . .
O2 Ag3 Ag4' 164.0(5) . .
O21 Ag3 Ag4' 79.7(4) . .
O22 Ag3 Ag4' 92.7(4) . .
Ag2 Ag3 Ag4' 68.8(3) . .
C1 Ag3 Ag1 52.6(4) . .
O2 Ag3 Ag1 81.0(3) . .
O21 Ag3 Ag1 174.1(3) . .
O22 Ag3 Ag1 104.1(3) . .
Ag2 Ag3 Ag1 65.66(10) . .
Ag4' Ag3 Ag1 106.0(3) . .
C1 Ag3 Ag4 50.9(4) . .
O2 Ag3 Ag4 160.7(5) . .
O21 Ag3 Ag4 82.9(3) . .
O22 Ag3 Ag4 97.8(3) . .
Ag2 Ag3 Ag4 63.46(13) . .
Ag4' Ag3 Ag4 5.3(3) . .
Ag1 Ag3 Ag4 102.97(16) . .
C1 Ag3 Ag2' 45.3(4) . .
O2 Ag3 Ag2' 115.8(4) . .
O21 Ag3 Ag2' 113.7(4) . .
O22 Ag3 Ag2' 142.4(4) . .
Ag2 Ag3 Ag2' 13.51(16) . .
Ag4' Ag3 Ag2' 55.4(3) . .
Ag1 Ag3 Ag2' 71.4(2) . .
Ag4 Ag3 Ag2' 50.1(2) . .
C1 Ag3' O2 135.1(7) . .
C1 Ag3' O22 107.1(7) . .
O2 Ag3' O22 107.1(7) . .
C1 Ag3' O21 125.1(7) . .
O2 Ag3' O21 91.6(6) . .
O22 Ag3' O21 74.6(5) . .
C1 Ag3' Ag2 49.5(4) . .
O2 Ag3' Ag2 98.6(5) . .
O22 Ag3' Ag2 154.1(6) . .
O21 Ag3' Ag2 108.0(5) . .
C1 Ag3' Ag1 55.0(4) . .
O2 Ag3' Ag1 84.9(4) . .
O22 Ag3' Ag1 113.5(5) . .
O21 Ag3' Ag1 171.7(5) . .
Ag2 Ag3' Ag1 65.3(2) . .
C1 Ag3' Ag4' 50.6(5) . .
O2 Ag3' Ag4' 152.0(7) . .
O22 Ag3' Ag4' 92.8(5) . .
O21 Ag3' Ag4' 74.5(5) . .
Ag2 Ag3' Ag4' 64.3(4) . .
Ag1 Ag3' Ag4' 105.4(5) . .
C1 Ag3' Ag4 47.7(4) . .
O2 Ag3' Ag4 149.5(6) . .
O22 Ag3' Ag4 97.4(5) . .
O21 Ag3' Ag4 77.4(4) . .
Ag2 Ag3' Ag4 59.5(3) . .
Ag1 Ag3' Ag4 102.0(4) . .
Ag4' Ag3' Ag4 4.9(3) . .
C1 Ag3' Ag2' 41.7(4) . .
O2 Ag3' Ag2' 110.9(6) . .
O22 Ag3' Ag2' 141.9(6) . .
O21 Ag3' Ag2' 104.2(5) . .
Ag2 Ag3' Ag2' 12.60(16) . .
Ag1 Ag3' Ag2' 70.3(3) . .
Ag4' Ag3' Ag2' 52.0(4) . .
Ag4 Ag3' Ag2' 47.2(3) . .
O4 Ag4 C1 125.6(4) . .
O4 Ag4 O23 96.8(5) . .
C1 Ag4 O23 97.8(4) . .
O4 Ag4 C9 95.2(4) . .
C1 Ag4 C9 124.7(5) . .
O23 Ag4 C9 114.0(5) . .
O4 Ag4 Ag2' 79.5(4) . .
C1 Ag4 Ag2' 52.9(4) . .
O23 Ag4 Ag2' 78.8(4) . .
C9 Ag4 Ag2' 166.8(4) . .
O4 Ag4 Ag2 81.0(3) . .
C1 Ag4 Ag2 46.3(3) . .
O23 Ag4 Ag2 92.8(3) . .
C9 Ag4 Ag2 153.2(4) . .
Ag2' Ag4 Ag2 14.4(2) . .
O4 Ag4 Ag3 96.5(3) . .
C1 Ag4 Ag3 45.1(3) . .
O23 Ag4 Ag3 140.0(3) . .
C9 Ag4 Ag3 102.0(4) . .
Ag2' Ag4 Ag3 66.9(3) . .
Ag2 Ag4 Ag3 52.66(12) . .
O4 Ag4 Ag5 55.3(3) . .
C1 Ag4 Ag5 136.6(3) . .
O23 Ag4 Ag5 125.6(3) . .
C9 Ag4 Ag5 42.1(3) . .
Ag2' Ag4 Ag5 128.3(3) . .
Ag2 Ag4 Ag5 121.65(13) . .
Ag3 Ag4 Ag5 92.62(13) . .
O4 Ag4 Ag3' 100.8(4) . .
C1 Ag4 Ag3' 42.7(4) . .
O23 Ag4 Ag3' 139.2(4) . .
C9 Ag4 Ag3' 100.7(4) . .
Ag2' Ag4 Ag3' 68.8(3) . .
Ag2 Ag4 Ag3' 54.73(19) . .
Ag3 Ag4 Ag3' 4.3(3) . .
Ag5 Ag4 Ag3' 94.4(2) . .
C1 Ag4' C9 138.1(8) . .
C1 Ag4' O4 123.2(7) . .
C9 Ag4' O4 96.2(6) . .
C1 Ag4' C10 122.0(7) . .
C9 Ag4' C10 26.6(4) . .
O4 Ag4' C10 114.7(6) . .
C1 Ag4' Ag2' 51.3(5) . .
C9 Ag4' Ag2' 170.4(8) . .
O4 Ag4' Ag2' 74.3(5) . .
C10 Ag4' Ag2' 158.0(6) . .
C1 Ag4' Ag3 49.4(4) . .
C9 Ag4' Ag3 115.1(6) . .
O4 Ag4' Ag3 100.5(6) . .
C10 Ag4' Ag3 125.3(5) . .
Ag2' Ag4' Ag3 68.9(4) . .
C1 Ag4' Ag3' 47.2(4) . .
C9 Ag4' Ag3' 113.5(6) . .
O4 Ag4' Ag3' 105.3(6) . .
C10 Ag4' Ag3' 121.7(5) . .
Ag2' Ag4' Ag3' 71.2(5) . .
Ag3 Ag4' Ag3' 4.8(3) . .
C1 Ag4' Ag5 150.1(6) . .
C9 Ag4' Ag5 44.3(4) . .
O4 Ag4' Ag5 56.5(4) . .
C10 Ag4' Ag5 69.9(4) . .
Ag2' Ag4' Ag5 127.5(6) . .
Ag3 Ag4' Ag5 100.9(4) . .
Ag3' Ag4' Ag5 102.9(4) . .
C1 Ag4' Ag2 45.4(4) . .
C9 Ag4' Ag2 165.5(7) . .
O4 Ag4' Ag2 77.7(4) . .
C10 Ag4' Ag2 166.1(6) . .
Ag2' Ag4' Ag2 14.7(2) . .
Ag3 Ag4' Ag2 54.3(3) . .
Ag3' Ag4' Ag2 56.8(3) . .
Ag5 Ag4' Ag2 123.8(5) . .
C1 Ag4' Ag6 104.9(5) . .
C9 Ag4' Ag6 43.2(4) . .
O4 Ag4' Ag6 108.0(5) . .
C10 Ag4' Ag6 58.2(4) . .
Ag2' Ag4' Ag6 140.6(5) . .
Ag3 Ag4' Ag6 72.1(3) . .
Ag3' Ag4' Ag6 70.3(3) . .
Ag5 Ag4' Ag6 55.5(2) . .
Ag2 Ag4' Ag6 125.9(4) . .
C9 Ag5 O5 160.8(5) . .
C9 Ag5 Ag7 62.8(4) . .
O5 Ag5 Ag7 108.3(3) . .
C9 Ag5 Ag6 49.6(4) . .
O5 Ag5 Ag6 111.3(3) . .
Ag7 Ag5 Ag6 57.82(3) . .
C9 Ag5 Ag4' 49.5(5) . .
O5 Ag5 Ag4' 129.9(4) . .
Ag7 Ag5 Ag4' 110.3(3) . .
Ag6 Ag5 Ag4' 66.9(2) . .
C9 Ag5 Ag4 51.6(4) . .
O5 Ag5 Ag4 130.6(3) . .
Ag7 Ag5 Ag4 113.73(8) . .
Ag6 Ag5 Ag4 73.12(8) . .
Ag4' Ag5 Ag4 6.5(3) . .
C9 Ag5 Ag8 106.1(4) . .
O5 Ag5 Ag8 79.2(3) . .
Ag7 Ag5 Ag8 56.42(3) . .
Ag6 Ag5 Ag8 113.08(4) . .
Ag4' Ag5 Ag8 150.1(3) . .
Ag4 Ag5 Ag8 146.92(8) . .
C9 Ag6 O7 142.1(4) . .
C9 Ag6 O22 122.9(4) . .
O7 Ag6 O22 93.6(4) . .
C9 Ag6 O9 98.3(4) . .
O7 Ag6 O9 89.3(4) . .
O22 Ag6 O9 92.4(4) . .
C9 Ag6 Ag7 62.9(3) . .
O7 Ag6 Ag7 82.4(2) . .
O22 Ag6 Ag7 170.9(3) . .
O9 Ag6 Ag7 79.4(2) . .
C9 Ag6 Ag5 45.5(3) . .
O7 Ag6 Ag5 104.9(3) . .
O22 Ag6 Ag5 128.8(3) . .
O9 Ag6 Ag5 134.1(2) . .
Ag7 Ag6 Ag5 60.30(3) . .
C9 Ag6 Ag4' 44.3(4) . .
O7 Ag6 Ag4' 149.5(4) . .
O22 Ag6 Ag4' 82.6(4) . .
O9 Ag6 Ag4' 121.0(4) . .
Ag7 Ag6 Ag4' 104.9(2) . .
Ag5 Ag6 Ag4' 57.6(2) . .
O10 Ag7 O8 105.3(4) . .
O10 Ag7 C17 97.0(4) . .
O8 Ag7 C17 122.1(4) . .
O10 Ag7 C9 92.3(3) . .
O8 Ag7 C9 126.3(4) . .
C17 Ag7 C9 104.8(4) . .
O10 Ag7 Ag6 85.9(2) . .
O8 Ag7 Ag6 82.5(2) . .
C17 Ag7 Ag6 152.8(3) . .
C9 Ag7 Ag6 48.0(3) . .
O10 Ag7 Ag8 144.5(2) . .
O8 Ag7 Ag8 94.5(3) . .
C17 Ag7 Ag8 47.6(3) . .
C9 Ag7 Ag8 99.5(3) . .
Ag6 Ag7 Ag8 126.45(4) . .
O10 Ag7 Ag5 136.0(2) . .
O8 Ag7 Ag5 99.5(3) . .
C17 Ag7 Ag5 99.7(3) . .
C9 Ag7 Ag5 44.1(3) . .
Ag6 Ag7 Ag5 61.88(3) . .
Ag8 Ag7 Ag5 66.09(3) . .
O10 Ag7 Ag9 98.7(2) . .
O8 Ag7 Ag9 78.9(2) . .
C17 Ag7 Ag9 44.9(3) . .
C9 Ag7 Ag9 148.6(3) . .
Ag6 Ag7 Ag9 161.43(5) . .
Ag8 Ag7 Ag9 56.06(3) . .
Ag5 Ag7 Ag9 121.64(4) . .
C17 Ag8 O6 158.3(4) . .
C17 Ag8 O24 107.6(4) . .
O6 Ag8 O24 86.2(3) . .
C17 Ag8 O25 102.1(4) . .
O6 Ag8 O25 89.6(3) . .
O24 Ag8 O25 105.7(3) . .
C17 Ag8 Ag9 50.0(3) . .
O6 Ag8 Ag9 115.6(3) . .
O24 Ag8 Ag9 157.5(2) . .
O25 Ag8 Ag9 81.1(2) . .
C17 Ag8 Ag7 53.9(3) . .
O6 Ag8 Ag7 107.2(3) . .
O24 Ag8 Ag7 104.3(2) . .
O25 Ag8 Ag7 146.4(2) . .
Ag9 Ag8 Ag7 65.46(3) . .
C17 Ag8 Ag5 97.5(3) . .
O6 Ag8 Ag5 76.6(2) . .
O24 Ag8 Ag5 54.6(2) . .
O25 Ag8 Ag5 156.1(2) . .
Ag9 Ag8 Ag5 122.43(4) . .
Ag7 Ag8 Ag5 57.49(3) . .
C17 Ag8 Ag10 56.4(3) . 2_554
O6 Ag8 Ag10 137.9(3) . 2_554
O24 Ag8 Ag10 103.5(2) . 2_554
O25 Ag8 Ag10 48.3(2) . 2_554
Ag9 Ag8 Ag10 64.62(3) . 2_554
Ag7 Ag8 Ag10 109.71(4) . 2_554
Ag5 Ag8 Ag10 141.92(4) . 2_554
C17 Ag9 O26 141.2(4) . .
C17 Ag9 O27 131.2(4) . .
O26 Ag9 O27 87.3(4) . .
C17 Ag9 Ag8 49.7(3) . .
O26 Ag9 Ag8 93.8(3) . .
O27 Ag9 Ag8 168.7(2) . .
C17 Ag9 Ag7 50.3(3) . .
O26 Ag9 Ag7 127.1(3) . .
O27 Ag9 Ag7 112.3(2) . .
Ag8 Ag9 Ag7 58.47(3) . .
C17 Ag9 Ag10 56.5(3) . 2_554
O26 Ag9 Ag10 99.9(2) . 2_554
O27 Ag9 Ag10 126.2(2) . 2_554
Ag8 Ag9 Ag10 64.75(3) . 2_554
Ag7 Ag9 Ag10 105.09(4) . 2_554
C17 Ag9 Ag11 111.3(3) . 2_554
O26 Ag9 Ag11 50.4(2) . 2_554
O27 Ag9 Ag11 95.6(2) . 2_554
Ag8 Ag9 Ag11 93.73(4) . 2_554
Ag7 Ag9 Ag11 152.09(4) . 2_554
Ag10 Ag9 Ag11 55.30(3) 2_554 2_554
O11 Ag10 C16 149.3(4) . .
O11 Ag10 O25 110.1(4) . 2_554
C16 Ag10 O25 99.7(4) . 2_554
O11 Ag10 C15 123.5(4) . .
C16 Ag10 C15 27.4(4) . .
O25 Ag10 C15 126.4(4) 2_554 .
O11 Ag10 Ag11 158.2(4) . .
C16 Ag10 Ag11 43.2(3) . .
O25 Ag10 Ag11 58.6(2) 2_554 .
C15 Ag10 Ag11 70.4(3) . .
O11 Ag10 Ag9 134.8(3) . 2_554
C16 Ag10 Ag9 60.6(3) . 2_554
O25 Ag10 Ag9 72.6(2) 2_554 2_554
C15 Ag10 Ag9 70.4(3) . 2_554
Ag11 Ag10 Ag9 63.02(3) . 2_554
O11 Ag10 Ag8 95.4(3) . 2_554
C16 Ag10 Ag8 109.6(3) . 2_554
O25 Ag10 Ag8 49.5(2) 2_554 2_554
C15 Ag10 Ag8 120.0(3) . 2_554
Ag11 Ag10 Ag8 89.85(4) . 2_554
Ag9 Ag10 Ag8 50.63(3) 2_554 2_554
C16 Ag11 O13 172.2(4) . .
C16 Ag11 O26 101.5(4) . 2_554
O13 Ag11 O26 84.2(3) . 2_554
C16 Ag11 Ag14 54.5(4) . .
O13 Ag11 Ag14 122.6(3) . .
O26 Ag11 Ag14 76.9(3) 2_554 .
C16 Ag11 Ag12 55.5(3) . .
O13 Ag11 Ag12 117.9(3) . .
O26 Ag11 Ag12 154.9(2) 2_554 .
Ag14 Ag11 Ag12 80.78(4) . .
C16 Ag11 Ag10 52.0(4) . .
O13 Ag11 Ag10 132.8(3) . .
O26 Ag11 Ag10 99.7(2) 2_554 .
Ag14 Ag11 Ag10 103.81(4) . .
Ag12 Ag11 Ag10 74.65(4) . .
C16 Ag11 Ag13 94.0(4) . .
O13 Ag11 Ag13 78.5(3) . .
O26 Ag11 Ag13 120.2(3) 2_554 .
Ag14 Ag11 Ag13 66.49(5) . .
Ag12 Ag11 Ag13 58.75(6) . .
Ag10 Ag11 Ag13 133.17(6) . .
C16 Ag11 Ag9 61.7(3) . 2_554
O13 Ag11 Ag9 125.2(3) . 2_554
O26 Ag11 Ag9 43.7(2) 2_554 2_554
Ag14 Ag11 Ag9 69.04(3) . 2_554
Ag12 Ag11 Ag9 116.79(4) . 2_554
Ag10 Ag11 Ag9 61.68(3) . 2_554
Ag13 Ag11 Ag9 135.41(6) . 2_554
O15 Ag12 O28 101.4(4) . .
O15 Ag12 C8 100.7(4) . .
O28 Ag12 C8 149.8(4) . .
O15 Ag12 C16 137.3(4) . .
O28 Ag12 C16 82.3(4) . .
C8 Ag12 C16 95.1(4) . .
O15 Ag12 Ag13 129.9(3) . .
O28 Ag12 Ag13 106.3(3) . .
C8 Ag12 Ag13 43.4(3) . .
C16 Ag12 Ag13 87.7(3) . .
O15 Ag12 Ag11 164.0(3) . .
O28 Ag12 Ag11 62.8(3) . .
C8 Ag12 Ag11 94.9(3) . .
C16 Ag12 Ag11 43.1(3) . .
Ag13 Ag12 Ag11 61.37(6) . .
O15 Ag12 Ag1' 123.8(5) . .
O28 Ag12 Ag1' 105.4(6) . .
C8 Ag12 Ag1' 44.6(6) . .
C16 Ag12 Ag1' 95.0(5) . .
Ag13 Ag12 Ag1' 7.5(4) . .
Ag11 Ag12 Ag1' 66.3(4) . .
C8 Ag13 O14 178.9(5) . .
C8 Ag13 O29 97.2(4) . .
O14 Ag13 O29 82.3(4) . .
C8 Ag13 Ag15 54.0(3) . .
O14 Ag13 Ag15 124.9(3) . .
O29 Ag13 Ag15 65.9(3) . .
C8 Ag13 Ag12 54.3(3) . .
O14 Ag13 Ag12 126.5(3) . .
O29 Ag13 Ag12 147.2(2) . .
Ag15 Ag13 Ag12 101.15(8) . .
C8 Ag13 Ag1 52.1(3) . 5_575
O14 Ag13 Ag1 128.7(3) . 5_575
O29 Ag13 Ag1 79.4(2) . 5_575
Ag15 Ag13 Ag1 89.47(8) . 5_575
Ag12 Ag13 Ag1 70.21(6) . 5_575
C8 Ag13 Ag11 102.2(3) . .
O14 Ag13 Ag11 77.9(3) . .
O29 Ag13 Ag11 152.0(2) . .
Ag15 Ag13 Ag11 110.52(7) . .
Ag12 Ag13 Ag11 59.88(5) . .
Ag1 Ag13 Ag11 128.61(9) 5_575 .
C8 Ag13 Ag14 73.1(3) . .
O14 Ag13 Ag14 106.2(3) . .
O29 Ag13 Ag14 115.2(3) . .
Ag15 Ag13 Ag14 57.08(5) . .
Ag12 Ag13 Ag14 75.09(6) . .
Ag1 Ag13 Ag14 125.02(9) 5_575 .
Ag11 Ag13 Ag14 53.48(4) . .
O14 Ag1' C8 155.4(10) . .
O14 Ag1' O29 91.3(11) . .
C8 Ag1' O29 99.7(12) . .
O14 Ag1' O1 97.5(9) . 5_575
C8 Ag1' O1 101.8(11) . 5_575
O29 Ag1' O1 101.1(8) . 5_575
O14 Ag1' Ag1 148.1(9) . 5_575
C8 Ag1' Ag1 54.9(7) . 5_575
O29 Ag1' Ag1 88.5(8) . 5_575
O1 Ag1' Ag1 51.4(5) 5_575 5_575
O14 Ag1' Ag15 119.3(12) . .
C8 Ag1' Ag15 49.3(6) . .
O29 Ag1' Ag15 65.0(8) . .
O1 Ag1' Ag15 139.8(11) 5_575 .
Ag1 Ag1' Ag15 89.3(7) 5_575 .
O14 Ag1' Ag12 119.6(12) . .
C8 Ag1' Ag12 49.2(6) . .
O29 Ag1' Ag12 148.3(11) . .
O1 Ag1' Ag12 83.0(9) 5_575 .
Ag1 Ag1' Ag12 69.4(6) 5_575 .
Ag15 Ag1' Ag12 91.5(5) . .
O17 Ag14 O19 127.5(4) . .
O17 Ag14 C16 135.8(4) . .
O19 Ag14 C16 96.0(4) . .
O17 Ag14 O27 89.6(4) . 2_554
O19 Ag14 O27 80.7(3) . 2_554
C16 Ag14 O27 90.3(4) . 2_554
O17 Ag14 Ag11 90.7(3) . .
O19 Ag14 Ag11 141.8(3) . .
C16 Ag14 Ag11 46.2(3) . .
O27 Ag14 Ag11 101.20(19) 2_554 .
O17 Ag14 Ag15 79.9(2) . .
O19 Ag14 Ag15 77.8(2) . .
C16 Ag14 Ag15 121.9(3) . .
O27 Ag14 Ag15 142.69(19) 2_554 .
Ag11 Ag14 Ag15 114.51(4) . .
O17 Ag14 Ag13 79.1(3) . .
O19 Ag14 Ag13 121.5(3) . .
C16 Ag14 Ag13 84.6(3) . .
O27 Ag14 Ag13 157.6(2) 2_554 .
Ag11 Ag14 Ag13 60.04(6) . .
Ag15 Ag14 Ag13 54.51(6) . .
O18 Ag15 C8 139.8(4) . .
O18 Ag15 O20 107.6(4) . .
C8 Ag15 O20 102.1(4) . .
O18 Ag15 O30 99.8(4) . .
C8 Ag15 O30 104.0(4) . .
O20 Ag15 O30 95.0(3) . .
O18 Ag15 Ag13 94.9(3) . .
C8 Ag15 Ag13 45.9(3) . .
O20 Ag15 Ag13 140.5(2) . .
O30 Ag15 Ag13 113.1(2) . .
O18 Ag15 Ag14 80.1(2) . .
C8 Ag15 Ag14 76.8(3) . .
O20 Ag15 Ag14 83.6(2) . .
O30 Ag15 Ag14 178.5(2) . .
Ag13 Ag15 Ag14 68.41(5) . .
O18 Ag15 Ag1' 95.2(6) . .
C8 Ag15 Ag1' 47.5(6) . .
O20 Ag15 Ag1' 146.6(6) . .
O30 Ag15 Ag1' 105.0(5) . .
Ag13 Ag15 Ag1' 8.2(4) . .
Ag14 Ag15 Ag1' 76.5(4) . .
O21 S1 C42 106.9(8) . .
O21 S1 C41 107.1(8) . .
C42 S1 C41 101.3(9) . .
O22 S2 C43 104.5(8) . .
O22 S2 C44 102.1(7) . .
C43 S2 C44 99.2(8) . .
O23 S3 C45 109.4(8) . .
O23 S3 C46 103.0(9) . .
C45 S3 C46 98.5(11) . .
O24 S4 C47 104.8(7) . .
O24 S4 C48 106.6(7) . .
C47 S4 C48 99.6(9) . .
O25 S5 C50 103.0(7) . .
O25 S5 C49 105.7(8) . .
C50 S5 C49 97.1(9) . .
O26 S6 C52 104.8(7) . .
O26 S6 C51 106.1(6) . .
C52 S6 C51 98.1(8) . .
O27 S7 C53 106.5(6) . .
O27 S7 C54 104.4(7) . .
C53 S7 C54 99.5(7) . .
O28 S8 C55 108.0(9) . .
O28 S8 C56 103.9(9) . .
C55 S8 C56 97.0(11) . .
O29 S9 C57 106.3(7) . .
O29 S9 C58 103.9(9) . .
C57 S9 C58 98.3(9) . .
O30 S10 C59 103.0(8) . .
O30 S10 C60 106.7(8) . .
C59 S10 C60 101.1(10) . .
O30 S10 Ag2' 42.2(4) . 5_575
C59 S10 Ag2' 141.9(8) . 5_575
C60 S10 Ag2' 104.0(8) . 5_575
C21 O1 Ag1 123.7(10) . .
C21 O1 Ag1' 118.3(13) . 5_575
Ag1 O1 Ag1' 70.3(7) . 5_575
C21 O2 Ag3' 119.0(11) . .
C21 O2 Ag3 123.8(11) . .
Ag3' O2 Ag3 7.2(4) . .
C23 O3 Ag2 127.0(10) . .
C23 O3 Ag2' 112.5(10) . .
Ag2 O3 Ag2' 19.9(3) . .
C23 O4 Ag4 123.4(9) . .
C23 O4 Ag4' 122.3(10) . .
Ag4 O4 Ag4' 8.4(3) . .
C25 O5 Ag5 126.5(9) . .
C25 O6 Ag8 127.4(9) . .
C27 O7 Ag6 123.3(9) . .
C27 O8 Ag7 120.6(9) . .
C29 O9 Ag6 120.1(9) . .
C29 O10 Ag7 122.9(9) . .
C31 O11 Ag10 98.6(11) . .
C33 O13 Ag11 124.6(8) . .
C33 O14 Ag1' 132.4(12) . .
C33 O14 Ag13 124.3(9) . .
Ag1' O14 Ag13 12.7(5) . .
C35 O15 Ag12 126.7(11) . .
C35 O16 Ag1 125.8(10) . 5_575
C37 O17 Ag14 123.6(9) . .
C37 O18 Ag15 120.3(9) . .
C39 O19 Ag14 129.1(9) . .
C39 O20 Ag15 117.1(8) . .
S1 O21 Ag3 132.6(6) . .
S1 O21 Ag3' 130.7(6) . .
Ag3 O21 Ag3' 6.0(4) . .
S2 O22 Ag3' 123.8(6) . .
S2 O22 Ag6 131.6(7) . .
Ag3' O22 Ag6 100.4(5) . .
S2 O22 Ag3 129.0(6) . .
Ag3' O22 Ag3 5.3(4) . .
Ag6 O22 Ag3 95.3(4) . .
S3 O23 Ag4 121.3(7) . .
S4 O24 Ag8 126.7(5) . .
S5 O25 Ag10 128.9(5) . 2_554
S5 O25 Ag8 132.1(5) . .
Ag10 O25 Ag8 82.2(3) 2_554 .
S6 O26 Ag9 137.2(6) . .
S6 O26 Ag11 135.0(6) . 2_554
Ag9 O26 Ag11 85.9(3) . 2_554
S7 O27 Ag9 131.5(5) . .
S7 O27 Ag14 120.1(5) . 2_554
Ag9 O27 Ag14 91.9(3) . 2_554
S8 O28 Ag12 127.6(6) . .
S9 O29 Ag1' 117.4(9) . .
S9 O29 Ag2 132.5(6) . 5_575
Ag1' O29 Ag2 109.2(8) . 5_575
S9 O29 Ag13 116.0(5) . .
Ag1' O29 Ag13 9.3(5) . .
Ag2 O29 Ag13 111.5(4) 5_575 .
S10 O30 Ag2' 108.5(6) . 5_575
S10 O30 Ag2 128.2(5) . 5_575
Ag2' O30 Ag2 19.9(3) 5_575 5_575
S10 O30 Ag15 125.9(5) . .
Ag2' O30 Ag15 121.0(5) 5_575 .
Ag2 O30 Ag15 103.3(4) 5_575 .
C2 C1 Ag3 143.6(10) . .
C2 C1 Ag3' 137.1(11) . .
Ag3 C1 Ag3' 7.6(4) . .
C2 C1 Ag2 140.0(10) . .
Ag3 C1 Ag2 76.0(4) . .
Ag3' C1 Ag2 81.8(5) . .
C2 C1 Ag2' 124.9(10) . .
Ag3 C1 Ag2' 91.1(6) . .
Ag3' C1 Ag2' 97.9(7) . .
Ag2 C1 Ag2' 21.2(3) . .
C2 C1 Ag4' 104.7(10) . .
Ag3 C1 Ag4' 77.1(5) . .
Ag3' C1 Ag4' 82.2(6) . .
Ag2 C1 Ag4' 86.8(6) . .
Ag2' C1 Ag4' 75.4(6) . .
C2 C1 Ag4 102.7(9) . .
Ag3 C1 Ag4 84.0(5) . .
Ag3' C1 Ag4 89.6(6) . .
Ag2 C1 Ag4 82.7(5) . .
Ag2' C1 Ag4 69.2(5) . .
Ag4' C1 Ag4 9.0(4) . .
C2 C1 Ag1 94.6(9) . .
Ag3 C1 Ag1 81.9(4) . .
Ag3' C1 Ag1 77.4(5) . .
Ag2 C1 Ag1 84.2(4) . .
Ag2' C1 Ag1 101.1(5) . .
Ag4' C1 Ag1 158.6(7) . .
Ag4 C1 Ag1 162.7(6) . .
C1 C2 C3 178.4(15) . .
C4 C3 C2 177.2(16) . .
C3 C4 C5 173.4(16) . .
C6 C5 C4 177.9(17) . .
C5 C6 C7 174.9(15) . .
C8 C7 C6 174.9(14) . .
C7 C8 Ag13 171.0(11) . .
C7 C8 Ag1' 172.5(12) . .
Ag13 C8 Ag1' 11.4(5) . .
C7 C8 Ag15 103.7(9) . .
Ag13 C8 Ag15 80.1(4) . .
Ag1' C8 Ag15 83.2(9) . .
C7 C8 Ag1 100.1(9) . 5_575
Ag13 C8 Ag1 84.4(4) . 5_575
Ag1' C8 Ag1 73.6(6) . 5_575
Ag15 C8 Ag1 121.6(5) . 5_575
C7 C8 Ag12 89.9(9) . .
Ag13 C8 Ag12 82.2(4) . .
Ag1' C8 Ag12 86.3(9) . .
Ag15 C8 Ag12 140.7(5) . .
Ag1 C8 Ag12 91.0(4) 5_575 .
C10 C9 Ag5 161.3(12) . .
C10 C9 Ag6 113.7(10) . .
Ag5 C9 Ag6 84.9(5) . .
C10 C9 Ag4' 94.3(10) . .
Ag5 C9 Ag4' 86.2(6) . .
Ag6 C9 Ag4' 92.6(6) . .
C10 C9 Ag4 91.7(10) . .
Ag5 C9 Ag4 86.3(4) . .
Ag6 C9 Ag4 100.5(5) . .
Ag4' C9 Ag4 8.0(4) . .
C10 C9 Ag7 110.8(10) . .
Ag5 C9 Ag7 73.1(4) . .
Ag6 C9 Ag7 69.0(4) . .
Ag4' C9 Ag7 153.1(7) . .
Ag4 C9 Ag7 157.4(5) . .
C9 C10 C11 178.7(15) . .
C9 C10 Ag4' 59.0(9) . .
C11 C10 Ag4' 122.0(10) . .
C12 C11 C10 179.5(18) . .
C11 C12 C13 175.7(16) . .
C14 C13 C12 176.9(17) . .
C13 C14 C15 177.1(18) . .
C16 C15 C14 179.4(19) . .
C16 C15 Ag10 64.2(9) . .
C14 C15 Ag10 116.3(11) . .
C15 C16 Ag11 171.4(12) . .
C15 C16 Ag14 109.0(11) . .
Ag11 C16 Ag14 79.3(4) . .
C15 C16 Ag10 88.4(10) . .
Ag11 C16 Ag10 84.8(5) . .
Ag14 C16 Ag10 153.0(6) . .
C15 C16 Ag12 94.2(9) . .
Ag11 C16 Ag12 81.4(4) . .
Ag14 C16 Ag12 102.5(5) . .
Ag10 C16 Ag12 96.5(5) . .
C18 C17 Ag8 148.0(10) . .
C18 C17 Ag9 131.4(9) . .
Ag8 C17 Ag9 80.3(4) . .
C18 C17 Ag7 105.5(9) . .
Ag8 C17 Ag7 78.5(3) . .
Ag9 C17 Ag7 84.8(4) . .
C17 C18 C19 177.2(13) . .
C20 C19 C18 176.4(15) . .
C19 C20 C20 176.9(19) . 2_554
O1 C21 O2 129.5(15) . .
O1 C21 C22 116.2(15) . .
O2 C21 C22 114.1(14) . .
F3 C22 F1 107(2) . .
F3 C22 F2 110(2) . .
F1 C22 F2 107(2) . .
F3 C22 C21 107(2) . .
F1 C22 C21 114.5(15) . .
F2 C22 C21 111.9(18) . .
O3 C23 O4 128.6(13) . .
O3 C23 C24 114.7(12) . .
O4 C23 C24 116.7(12) . .
F5 C24 F6 107.4(13) . .
F5 C24 F4 107.7(12) . .
F6 C24 F4 105.4(13) . .
F5 C24 C23 110.4(13) . .
F6 C24 C23 114.1(11) . .
F4 C24 C23 111.5(12) . .
O6 C25 O5 130.2(13) . .
O6 C25 C26 114.7(14) . .
O5 C25 C26 115.0(13) . .
F7 C26 F8 122.6(17) . .
F7 C26 F9 91.7(17) . .
F8 C26 F9 88.1(17) . .
F7 C26 C25 118.7(14) . .
F8 C26 C25 116.0(15) . .
F9 C26 C25 107.1(16) . .
O8 C27 O7 130.0(13) . .
O8 C27 C28 114.2(12) . .
O7 C27 C28 115.9(12) . .
F11 C28 F10 107.6(14) . .
F11 C28 F12 107.7(15) . .
F10 C28 F12 106.6(14) . .
F11 C28 C27 113.2(13) . .
F10 C28 C27 110.8(14) . .
F12 C28 C27 110.6(13) . .
O10 C29 O9 128.9(13) . .
O10 C29 C30 114.4(12) . .
O9 C29 C30 116.8(12) . .
F14 C30 F13 109.2(16) . .
F14 C30 F15 105.8(17) . .
F13 C30 F15 103.8(14) . .
F14 C30 C29 115.8(13) . .
F13 C30 C29 113.6(13) . .
F15 C30 C29 107.6(14) . .
O11 C31 O12 128.4(17) . .
O11 C31 C32 114.9(15) . .
O12 C31 C32 116.7(18) . .
F18 C32 F16 107.6(16) . .
F18 C32 F17 103.7(14) . .
F16 C32 F17 102.3(15) . .
F18 C32 C31 119.2(17) . .
F16 C32 C31 113.4(13) . .
F17 C32 C31 108.8(15) . .
O13 C33 O14 130.7(12) . .
O13 C33 C34 116.5(12) . .
O14 C33 C34 112.6(12) . .
F20 C34 F21 111.5(17) . .
F20 C34 F19 106.1(14) . .
F21 C34 F19 102.4(13) . .
F20 C34 C33 117.3(13) . .
F21 C34 C33 111.0(13) . .
F19 C34 C33 107.3(13) . .
O16 C35 O15 133.0(15) . .
O16 C35 C36 115.0(12) . .
O15 C35 C36 112.1(13) . .
F23 C36 F22 105.3(12) . .
F23 C36 F24 106.0(13) . .
F22 C36 F24 105.6(14) . .
F23 C36 C35 112.8(13) . .
F22 C36 C35 113.0(12) . .
F24 C36 C35 113.5(12) . .
O17 C37 O18 130.2(13) . .
O17 C37 C38 113.9(13) . .
O18 C37 C38 115.9(14) . .
F25 C38 F26 108.1(15) . .
F25 C38 F27 104.3(15) . .
F26 C38 F27 106.4(13) . .
F25 C38 C37 114.1(13) . .
F26 C38 C37 111.5(13) . .
F27 C38 C37 112.0(14) . .
O19 C39 O20 130.2(13) . .
O19 C39 C40 115.1(13) . .
O20 C39 C40 114.6(12) . .
F28 C40 F29 108.5(16) . .
F28 C40 F30 105.4(15) . .
F29 C40 F30 103.2(16) . .
F28 C40 C39 115.5(13) . .
F29 C40 C39 110.8(13) . .
F30 C40 C39 112.6(13) . .
S1 C41 H41A 109.5 . .
S1 C41 H41B 109.5 . .
H41A C41 H41B 109.5 . .
S1 C41 H41C 109.5 . .
H41A C41 H41C 109.5 . .
H41B C41 H41C 109.5 . .
S1 C42 H42A 109.5 . .
S1 C42 H42B 109.5 . .
H42A C42 H42B 109.5 . .
S1 C42 H42C 109.5 . .
H42A C42 H42C 109.5 . .
H42B C42 H42C 109.5 . .
S2 C43 H43A 109.5 . .
S2 C43 H43B 109.5 . .
H43A C43 H43B 109.5 . .
S2 C43 H43C 109.5 . .
H43A C43 H43C 109.5 . .
H43B C43 H43C 109.5 . .
S2 C44 H44A 109.5 . .
S2 C44 H44B 109.5 . .
H44A C44 H44B 109.5 . .
S2 C44 H44C 109.5 . .
H44A C44 H44C 109.5 . .
H44B C44 H44C 109.5 . .
S3 C45 H45A 109.5 . .
S3 C45 H45B 109.5 . .
H45A C45 H45B 109.5 . .
S3 C45 H45C 109.5 . .
H45A C45 H45C 109.5 . .
H45B C45 H45C 109.5 . .
S3 C46 H46A 109.5 . .
S3 C46 H46B 109.5 . .
H46A C46 H46B 109.5 . .
S3 C46 H46C 109.5 . .
H46A C46 H46C 109.5 . .
H46B C46 H46C 109.5 . .
S4 C47 H47A 109.5 . .
S4 C47 H47B 109.5 . .
H47A C47 H47B 109.5 . .
S4 C47 H47C 109.5 . .
H47A C47 H47C 109.5 . .
H47B C47 H47C 109.5 . .
S4 C48 H48A 109.5 . .
S4 C48 H48B 109.5 . .
H48A C48 H48B 109.5 . .
S4 C48 H48C 109.5 . .
H48A C48 H48C 109.5 . .
H48B C48 H48C 109.5 . .
S5 C49 H49A 109.5 . .
S5 C49 H49B 109.5 . .
H49A C49 H49B 109.5 . .
S5 C49 H49C 109.5 . .
H49A C49 H49C 109.5 . .
H49B C49 H49C 109.5 . .
S5 C50 H50A 109.5 . .
S5 C50 H50B 109.5 . .
H50A C50 H50B 109.5 . .
S5 C50 H50C 109.5 . .
H50A C50 H50C 109.5 . .
H50B C50 H50C 109.5 . .
S6 C51 H51A 109.5 . .
S6 C51 H51B 109.5 . .
H51A C51 H51B 109.5 . .
S6 C51 H51C 109.5 . .
H51A C51 H51C 109.5 . .
H51B C51 H51C 109.5 . .
S6 C52 H52A 109.5 . .
S6 C52 H52B 109.5 . .
H52A C52 H52B 109.5 . .
S6 C52 H52C 109.5 . .
H52A C52 H52C 109.5 . .
H52B C52 H52C 109.5 . .
S7 C53 H53A 109.5 . .
S7 C53 H53B 109.5 . .
H53A C53 H53B 109.5 . .
S7 C53 H53C 109.5 . .
H53A C53 H53C 109.5 . .
H53B C53 H53C 109.5 . .
S7 C54 H54A 109.5 . .
S7 C54 H54B 109.5 . .
H54A C54 H54B 109.5 . .
S7 C54 H54C 109.5 . .
H54A C54 H54C 109.5 . .
H54B C54 H54C 109.5 . .
S8 C55 H55A 109.5 . .
S8 C55 H55B 109.5 . .
H55A C55 H55B 109.5 . .
S8 C55 H55C 109.5 . .
H55A C55 H55C 109.5 . .
H55B C55 H55C 109.5 . .
S8 C56 H56A 109.5 . .
S8 C56 H56B 109.5 . .
H56A C56 H56B 109.5 . .
S8 C56 H56C 109.5 . .
H56A C56 H56C 109.5 . .
H56B C56 H56C 109.5 . .
S9 C57 H57A 109.5 . .
S9 C57 H57B 109.5 . .
H57A C57 H57B 109.5 . .
S9 C57 H57C 109.5 . .
H57A C57 H57C 109.5 . .
H57B C57 H57C 109.5 . .
S9 C58 H58A 109.5 . .
S9 C58 H58B 109.5 . .
H58A C58 H58B 109.5 . .
S9 C58 H58C 109.5 . .
H58A C58 H58C 109.5 . .
H58B C58 H58C 109.5 . .
S10 C59 H59A 109.5 . .
S10 C59 H59B 109.5 . .
H59A C59 H59B 109.5 . .
S10 C59 H59C 109.5 . .
H59A C59 H59C 109.5 . .
H59B C59 H59C 109.5 . .
S10 C60 H60A 109.5 . .
S10 C60 H60B 109.5 . .
H60A C60 H60B 109.5 . .
S10 C60 H60C 109.5 . .
H60A C60 H60C 109.5 . .
H60B C60 H60C 109.5 . .

loop_
_geom_bond_atom_site_label_1
_geom_bond_atom_site_label_2
_geom_bond_distance
_geom_bond_site_symmetry_2
Ag1 O1 2.320(11) .
Ag1 O16 2.334(11) 5_575
Ag1 C8 2.384(12) 5_575
Ag1 C1 2.401(13) .
Ag1 Ag1' 2.79(3) 5_575
Ag1 Ag3' 2.862(11) .
Ag1 Ag3 2.992(4) .
Ag1 Ag13 3.006(3) 5_575
Ag1 Ag2 3.0870(17) .
Ag2 Ag2' 0.814(11) .
Ag2 C1 2.198(13) .
Ag2 O3 2.338(11) .
Ag2 O29 2.354(10) 5_575
Ag2 O30 2.360(9) 5_575
Ag2 Ag3 2.681(5) .
Ag2 Ag3' 2.860(11) .
Ag2 Ag4 3.017(4) .
Ag2 Ag4' 3.080(14) .
Ag2' O30 2.078(12) 5_575
Ag2' C1 2.225(16) .
Ag2' O3 2.366(15) .
Ag2' Ag4 2.607(9) .
Ag2' Ag4' 2.759(16) .
Ag2' S10 2.937(11) 5_575
Ag2' Ag3 3.127(12) .
Ag2' Ag3' 3.314(16) .
Ag3 C1 2.156(13) .
Ag3 O2 2.287(13) .
Ag3 O21 2.341(11) .
Ag3 O22 2.485(12) .
Ag3 Ag4' 2.769(14) .
Ag3 Ag4 3.028(6) .
Ag3' C1 2.168(18) .
Ag3' O2 2.231(17) .
Ag3' O22 2.300(15) .
Ag3' O21 2.478(15) .
Ag3' Ag4' 2.927(18) .
Ag3' Ag4 3.195(13) .
Ag4 O4 2.326(11) .
Ag4 C1 2.363(14) .
Ag4 O23 2.365(11) .
Ag4 C9 2.471(14) .
Ag4 Ag5 3.148(3) .
Ag4' C1 2.284(19) .
Ag4' C9 2.30(2) .
Ag4' O4 2.459(17) .
Ag4' C10 2.678(19) .
Ag4' Ag5 3.022(14) .
Ag4' Ag6 3.294(12) .
Ag5 C9 2.115(12) .
Ag5 O5 2.166(9) .
Ag5 Ag7 2.9077(13) .
Ag5 Ag6 2.9521(15) .
Ag5 Ag8 3.1520(13) .
Ag6 C9 2.256(14) .
Ag6 O7 2.284(9) .
Ag6 O22 2.379(10) .
Ag6 O9 2.480(10) .
Ag6 Ag7 2.8330(13) .
Ag7 O10 2.294(9) .
Ag7 O8 2.343(9) .
Ag7 C17 2.369(11) .
Ag7 C9 2.702(14) .
Ag7 Ag8 2.8723(13) .
Ag7 Ag9 3.0654(13) .
Ag8 C17 2.165(11) .
Ag8 O6 2.227(9) .
Ag8 O24 2.415(9) .
Ag8 O25 2.511(9) .
Ag8 Ag9 2.7957(13) .
Ag8 Ag10 3.2709(14) 2_554
Ag9 C17 2.172(11) .
Ag9 O26 2.289(10) .
Ag9 O27 2.293(8) .
Ag9 Ag10 3.2673(15) 2_554
Ag9 Ag11 3.3074(14) 2_554
Ag10 O11 2.362(12) .
Ag10 C16 2.416(14) .
Ag10 O25 2.464(9) 2_554
Ag10 C15 2.681(14) .
Ag10 Ag11 3.0514(15) .
Ag10 Ag9 3.2673(15) 2_554
Ag10 Ag8 3.2709(14) 2_554
Ag11 C16 2.096(13) .
Ag11 O13 2.137(9) .
Ag11 O26 2.556(9) 2_554
Ag11 Ag14 2.8531(14) .
Ag11 Ag12 3.0312(15) .
Ag11 Ag13 3.076(3) .
Ag11 Ag9 3.3075(14) 2_554
Ag12 O15 2.313(10) .
Ag12 O28 2.377(11) .
Ag12 C8 2.455(12) .
Ag12 C16 2.526(13) .
Ag12 Ag13 2.996(3) .
Ag12 Ag1' 3.24(3) .
Ag13 C8 2.079(12) .
Ag13 O14 2.150(9) .
Ag13 O29 2.569(10) .
Ag13 Ag15 2.851(3) .
Ag13 Ag1 3.006(3) 5_575
Ag13 Ag14 3.256(2) .
Ag1' O14 2.05(3) .
Ag1' C8 2.28(3) .
Ag1' O29 2.31(3) .
Ag1' O1 2.52(3) 5_575
Ag1' Ag1 2.79(3) 5_575
Ag1' Ag15 3.07(3) .
Ag14 O17 2.260(10) .
Ag14 O19 2.317(10) .
Ag14 C16 2.365(14) .
Ag14 O27 2.582(9) 2_554
Ag14 Ag15 2.9391(13) .
Ag15 O18 2.305(10) .
Ag15 C8 2.340(12) .
Ag15 O20 2.380(9) .
Ag15 O30 2.392(9) .
S1 O21 1.487(10) .
S1 C42 1.77(2) .
S1 C41 1.802(17) .
S2 O22 1.476(12) .
S2 C43 1.793(18) .
S2 C44 1.799(15) .
S3 O23 1.535(11) .
S3 C45 1.71(2) .
S3 C46 1.74(2) .
S4 O24 1.505(9) .
S4 C47 1.744(14) .
S4 C48 1.753(16) .
S5 O25 1.530(10) .
S5 C50 1.80(2) .
S5 C49 1.807(16) .
S6 O26 1.503(10) .
S6 C52 1.760(15) .
S6 C51 1.807(15) .
S7 O27 1.514(9) .
S7 C53 1.759(14) .
S7 C54 1.773(14) .
S8 O28 1.467(12) .
S8 C55 1.76(2) .
S8 C56 1.81(2) .
S9 O29 1.527(10) .
S9 C57 1.756(17) .
S9 C58 1.78(2) .
S10 O30 1.519(10) .
S10 C59 1.790(17) .
S10 C60 1.812(19) .
S10 Ag2' 2.937(11) 5_575
O1 C21 1.245(19) .
O1 Ag1' 2.52(3) 5_575
O2 C21 1.26(2) .
O3 C23 1.201(16) .
O4 C23 1.265(16) .
O5 C25 1.235(18) .
O6 C25 1.221(17) .
O7 C27 1.242(16) .
O8 C27 1.233(16) .
O9 C29 1.253(15) .
O10 C29 1.233(15) .
O11 C31 1.19(2) .
O12 C31 1.23(2) .
O13 C33 1.213(16) .
O14 C33 1.260(16) .
O15 C35 1.235(17) .
O16 C35 1.199(17) .
O16 Ag1 2.334(11) 5_575
O17 C37 1.222(18) .
O18 C37 1.237(17) .
O19 C39 1.211(15) .
O20 C39 1.225(16) .
O25 Ag10 2.464(9) 2_554
O26 Ag11 2.556(9) 2_554
O27 Ag14 2.582(9) 2_554
O29 Ag2 2.354(10) 5_575
O30 Ag2' 2.079(12) 5_575
O30 Ag2 2.360(9) 5_575
F1 C22 1.28(2) .
F2 C22 1.30(3) .
F3 C22 1.27(3) .
F4 C24 1.339(17) .
F5 C24 1.308(19) .
F6 C24 1.337(17) .
F7 C26 1.23(2) .
F8 C26 1.25(2) .
F9 C26 1.39(3) .
F10 C28 1.312(19) .
F11 C28 1.306(17) .
F12 C28 1.31(2) .
F13 C30 1.287(18) .
F14 C30 1.237(19) .
F15 C30 1.34(2) .
F16 C32 1.37(2) .
F17 C32 1.42(2) .
F18 C32 1.273(18) .
F19 C34 1.36(2) .
F20 C34 1.246(19) .
F21 C34 1.31(2) .
F22 C36 1.330(18) .
F23 C36 1.313(17) .
F24 C36 1.334(16) .
F25 C38 1.33(2) .
F26 C38 1.337(19) .
F27 C38 1.34(2) .
F28 C40 1.263(18) .
F29 C40 1.301(19) .
F30 C40 1.34(2) .
C1 C2 1.238(18) .
C2 C3 1.359(17) .
C3 C4 1.187(18) .
C4 C5 1.396(19) .
C5 C6 1.187(18) .
C6 C7 1.361(18) .
C7 C8 1.231(17) .
C8 Ag1 2.384(12) 5_575
C9 C10 1.204(18) .
C10 C11 1.354(18) .
C11 C12 1.218(18) .
C12 C13 1.33(2) .
C13 C14 1.239(19) .
C14 C15 1.329(18) .
C15 C16 1.233(18) .
C17 C18 1.216(16) .
C18 C19 1.343(17) .
C19 C20 1.201(19) .
C20 C20 1.39(3) 2_554
C21 C22 1.56(2) .
C23 C24 1.53(2) .
C25 C26 1.51(2) .
C27 C28 1.56(2) .
C29 C30 1.55(2) .
C31 C32 1.46(2) .
C33 C34 1.548(18) .
C35 C36 1.52(2) .
C37 C38 1.52(2) .
C39 C40 1.547(19) .
C41 H41A 0.9800 .
C41 H41B 0.9800 .
C41 H41C 0.9800 .
C42 H42A 0.9800 .
C42 H42B 0.9800 .
C42 H42C 0.9800 .
C43 H43A 0.9800 .
C43 H43B 0.9800 .
C43 H43C 0.9800 .
C44 H44A 0.9800 .
C44 H44B 0.9800 .
C44 H44C 0.9800 .
C45 H45A 0.9800 .
C45 H45B 0.9800 .
C45 H45C 0.9800 .
C46 H46A 0.9800 .
C46 H46B 0.9800 .
C46 H46C 0.9800 .
C47 H47A 0.9800 .
C47 H47B 0.9800 .
C47 H47C 0.9800 .
C48 H48A 0.9800 .
C48 H48B 0.9800 .
C48 H48C 0.9800 .
C49 H49A 0.9800 .
C49 H49B 0.9800 .
C49 H49C 0.9800 .
C50 H50A 0.9800 .
C50 H50B 0.9800 .
C50 H50C 0.9800 .
C51 H51A 0.9800 .
C51 H51B 0.9800 .
C51 H51C 0.9800 .
C52 H52A 0.9800 .
C52 H52B 0.9800 .
C52 H52C 0.9800 .
C53 H53A 0.9800 .
C53 H53B 0.9800 .
C53 H53C 0.9800 .
C54 H54A 0.9800 .
C54 H54B 0.9800 .
C54 H54C 0.9800 .
C55 H55A 0.9800 .
C55 H55B 0.9800 .
C55 H55C 0.9800 .
C56 H56A 0.9800 .
C56 H56B 0.9800 .
C56 H56C 0.9800 .
C57 H57A 0.9800 .
C57 H57B 0.9800 .
C57 H57C 0.9800 .
C58 H58A 0.9800 .
C58 H58B 0.9800 .
C58 H58C 0.9800 .
C59 H59A 0.9800 .
C59 H59B 0.9800 .
C59 H59C 0.9800 .
C60 H60A 0.9800 .
C60 H60B 0.9800 .
C60 H60C 0.9800 .

loop_
_geom_torsion_atom_site_label_1
_geom_torsion_atom_site_label_2
_geom_torsion_atom_site_label_3
_geom_torsion_atom_site_label_4
_geom_torsion
_geom_torsion_site_symmetry_1
_geom_torsion_site_symmetry_4
O1 Ag1 Ag2 Ag2' -172.0(7) . .
O16 Ag1 Ag2 Ag2' -36.9(9) 5_575 .
C8 Ag1 Ag2 Ag2' 83.0(8) 5_575 .
C1 Ag1 Ag2 Ag2' -44.0(8) . .
Ag1' Ag1 Ag2 Ag2' 134.0(8) 5_575 .
Ag3' Ag1 Ag2 Ag2' -104.7(8) . .
Ag3 Ag1 Ag2 Ag2' -105.3(7) . .
Ag13 Ag1 Ag2 Ag2' 126.3(7) 5_575 .
O1 Ag1 Ag2 C1 -128.0(5) . .
O16 Ag1 Ag2 C1 7.1(6) 5_575 .
C8 Ag1 Ag2 C1 127.0(5) 5_575 .
Ag1' Ag1 Ag2 C1 178.0(6) 5_575 .
Ag3' Ag1 Ag2 C1 -60.6(5) . .
Ag3 Ag1 Ag2 C1 -61.3(4) . .
Ag13 Ag1 Ag2 C1 170.3(4) 5_575 .
O1 Ag1 Ag2 O3 -31.6(6) . .
O16 Ag1 Ag2 O3 103.5(7) 5_575 .
C8 Ag1 Ag2 O3 -136.6(6) 5_575 .
C1 Ag1 Ag2 O3 96.4(7) . .
Ag1' Ag1 Ag2 O3 -85.6(7) 5_575 .
Ag3' Ag1 Ag2 O3 35.8(6) . .
Ag3 Ag1 Ag2 O3 35.1(5) . .
Ag13 Ag1 Ag2 O3 -93.3(5) 5_575 .
O1 Ag1 Ag2 O29 47.4(4) . 5_575
O16 Ag1 Ag2 O29 -177.5(6) 5_575 5_575
C8 Ag1 Ag2 O29 -57.6(4) 5_575 5_575
C1 Ag1 Ag2 O29 175.4(5) . 5_575
Ag1' Ag1 Ag2 O29 -6.6(5) 5_575 5_575
Ag3' Ag1 Ag2 O29 114.7(4) . 5_575
Ag3 Ag1 Ag2 O29 114.1(3) . 5_575
Ag13 Ag1 Ag2 O29 -14.3(3) 5_575 5_575
O1 Ag1 Ag2 O30 124.1(4) . 5_575
O16 Ag1 Ag2 O30 -100.8(6) 5_575 5_575
C8 Ag1 Ag2 O30 19.1(4) 5_575 5_575
C1 Ag1 Ag2 O30 -107.9(5) . 5_575
Ag1' Ag1 Ag2 O30 70.1(5) 5_575 5_575
Ag3' Ag1 Ag2 O30 -168.6(4) . 5_575
Ag3 Ag1 Ag2 O30 -169.2(3) . 5_575
Ag13 Ag1 Ag2 O30 62.4(3) 5_575 5_575
O1 Ag1 Ag2 Ag3 -66.7(3) . .
O16 Ag1 Ag2 Ag3 68.4(5) 5_575 .
C8 Ag1 Ag2 Ag3 -171.7(3) 5_575 .
C1 Ag1 Ag2 Ag3 61.3(4) . .
Ag1' Ag1 Ag2 Ag3 -120.7(4) 5_575 .
Ag3' Ag1 Ag2 Ag3 0.6(4) . .
Ag13 Ag1 Ag2 Ag3 -128.38(13) 5_575 .
O1 Ag1 Ag2 Ag3' -67.3(4) . .
O16 Ag1 Ag2 Ag3' 67.7(6) 5_575 .
C8 Ag1 Ag2 Ag3' -172.3(4) 5_575 .
C1 Ag1 Ag2 Ag3' 60.6(5) . .
Ag1' Ag1 Ag2 Ag3' -121.3(5) 5_575 .
Ag3 Ag1 Ag2 Ag3' -0.6(4) . .
Ag13 Ag1 Ag2 Ag3' -129.0(3) 5_575 .
O1 Ag1 Ag2 Ag4 -119.0(3) . .
O16 Ag1 Ag2 Ag4 16.1(5) 5_575 .
C8 Ag1 Ag2 Ag4 136.0(3) 5_575 .
C1 Ag1 Ag2 Ag4 9.0(4) . .
Ag1' Ag1 Ag2 Ag4 -173.0(4) 5_575 .
Ag3' Ag1 Ag2 Ag4 -51.7(3) . .
Ag3 Ag1 Ag2 Ag4 -52.32(14) . .
Ag13 Ag1 Ag2 Ag4 179.30(9) 5_575 .
O1 Ag1 Ag2 Ag4' -113.6(4) . .
O16 Ag1 Ag2 Ag4' 21.5(5) 5_575 .
C8 Ag1 Ag2 Ag4' 141.4(4) 5_575 .
C1 Ag1 Ag2 Ag4' 14.4(5) . .
Ag1' Ag1 Ag2 Ag4' -167.6(5) 5_575 .
Ag3' Ag1 Ag2 Ag4' -46.3(4) . .
Ag3 Ag1 Ag2 Ag4' -46.9(3) . .
Ag13 Ag1 Ag2 Ag4' -175.3(2) 5_575 .
C1 Ag2 Ag2' O30 -123.2(7) . 5_575
O3 Ag2 Ag2' O30 107.5(6) . 5_575
O29 Ag2 Ag2' O30 22.1(13) 5_575 5_575
Ag3 Ag2 Ag2' O30 -161.9(4) . 5_575
Ag3' Ag2 Ag2' O30 -156.8(4) . 5_575
Ag4 Ag2 Ag2' O30 -170.1(10) . 5_575
Ag4' Ag2 Ag2' O30 -168.9(9) . 5_575
Ag1 Ag2 Ag2' O30 -90.2(6) . 5_575
O3 Ag2 Ag2' C1 -129.3(5) . .
O29 Ag2 Ag2' C1 145.3(9) 5_575 .
O30 Ag2 Ag2' C1 123.2(7) 5_575 .
Ag3 Ag2 Ag2' C1 -38.7(6) . .
Ag3' Ag2 Ag2' C1 -33.6(6) . .
Ag4 Ag2 Ag2' C1 -46.9(6) . .
Ag4' Ag2 Ag2' C1 -45.7(6) . .
Ag1 Ag2 Ag2' C1 33.0(6) . .
C1 Ag2 Ag2' O3 129.3(5) . .
O29 Ag2 Ag2' O3 -85.5(9) 5_575 .
O30 Ag2 Ag2' O3 -107.5(6) 5_575 .
Ag3 Ag2 Ag2' O3 90.6(5) . .
Ag3' Ag2 Ag2' O3 95.7(6) . .
Ag4 Ag2 Ag2' O3 82.4(6) . .
Ag4' Ag2 Ag2' O3 83.6(6) . .
Ag1 Ag2 Ag2' O3 162.3(4) . .
C1 Ag2 Ag2' Ag4 46.9(6) . .
O3 Ag2 Ag2' Ag4 -82.4(6) . .
O29 Ag2 Ag2' Ag4 -167.8(5) 5_575 .
O30 Ag2 Ag2' Ag4 170.1(10) 5_575 .
Ag3 Ag2 Ag2' Ag4 8.3(9) . .
Ag3' Ag2 Ag2' Ag4 13.3(10) . .
Ag4' Ag2 Ag2' Ag4 1.2(4) . .
Ag1 Ag2 Ag2' Ag4 79.9(8) . .
C1 Ag2 Ag2' Ag4' 45.7(6) . .
O3 Ag2 Ag2' Ag4' -83.6(6) . .
O29 Ag2 Ag2' Ag4' -169.0(6) 5_575 .
O30 Ag2 Ag2' Ag4' 168.9(9) 5_575 .
Ag3 Ag2 Ag2' Ag4' 7.1(9) . .
Ag3' Ag2 Ag2' Ag4' 12.1(9) . .
Ag4 Ag2 Ag2' Ag4' -1.2(4) . .
Ag1 Ag2 Ag2' Ag4' 78.7(7) . .
C1 Ag2 Ag2' S10 -127.1(10) . 5_575
O3 Ag2 Ag2' S10 103.6(9) . 5_575
O29 Ag2 Ag2' S10 18.1(17) 5_575 5_575
O30 Ag2 Ag2' S10 -3.9(6) 5_575 5_575
Ag3 Ag2 Ag2' S10 -165.8(5) . 5_575
Ag3' Ag2 Ag2' S10 -160.7(6) . 5_575
Ag4 Ag2 Ag2' S10 -174.1(14) . 5_575
Ag4' Ag2 Ag2' S10 -172.9(13) . 5_575
Ag1 Ag2 Ag2' S10 -94.2(9) . 5_575
C1 Ag2 Ag2' Ag3 38.7(6) . .
O3 Ag2 Ag2' Ag3 -90.6(5) . .
O29 Ag2 Ag2' Ag3 -176.1(12) 5_575 .
O30 Ag2 Ag2' Ag3 161.9(4) 5_575 .
Ag3' Ag2 Ag2' Ag3 5.1(4) . .
Ag4 Ag2 Ag2' Ag3 -8.3(9) . .
Ag4' Ag2 Ag2' Ag3 -7.1(9) . .
Ag1 Ag2 Ag2' Ag3 71.6(4) . .
C1 Ag2 Ag2' Ag3' 33.6(6) . .
O3 Ag2 Ag2' Ag3' -95.7(6) . .
O29 Ag2 Ag2' Ag3' 179(100) 5_575 .
O30 Ag2 Ag2' Ag3' 156.8(4) 5_575 .
Ag3 Ag2 Ag2' Ag3' -5.1(4) . .
Ag4 Ag2 Ag2' Ag3' -13.3(10) . .
Ag4' Ag2 Ag2' Ag3' -12.1(9) . .
Ag1 Ag2 Ag2' Ag3' 66.6(5) . .
Ag2' Ag2 Ag3 C1 52.3(9) . .
O3 Ag2 Ag3 C1 135.4(5) . .
O29 Ag2 Ag3 C1 -130.5(5) 5_575 .
O30 Ag2 Ag3 C1 -20.7(10) 5_575 .
Ag3' Ag2 Ag3 C1 -54(4) . .
Ag4 Ag2 Ag3 C1 59.6(4) . .
Ag4' Ag2 Ag3 C1 59.6(5) . .
Ag1 Ag2 Ag3 C1 -60.4(4) . .
Ag2' Ag2 Ag3 O2 -173.3(9) . .
C1 Ag2 Ag3 O2 134.4(6) . .
O3 Ag2 Ag3 O2 -90.2(5) . .
O29 Ag2 Ag3 O2 3.9(5) 5_575 .
O30 Ag2 Ag3 O2 113.7(9) 5_575 .
Ag3' Ag2 Ag3 O2 81(4) . .
Ag4 Ag2 Ag3 O2 -165.9(4) . .
Ag4' Ag2 Ag3 O2 -166.0(5) . .
Ag1 Ag2 Ag3 O2 74.0(4) . .
Ag2' Ag2 Ag3 O21 -71.8(9) . .
C1 Ag2 Ag3 O21 -124.1(6) . .
O3 Ag2 Ag3 O21 11.3(4) . .
O29 Ag2 Ag3 O21 105.4(4) 5_575 .
O30 Ag2 Ag3 O21 -144.8(9) 5_575 .
Ag3' Ag2 Ag3 O21 -178(5) . .
Ag4 Ag2 Ag3 O21 -64.5(3) . .
Ag4' Ag2 Ag3 O21 -64.5(4) . .
Ag1 Ag2 Ag3 O21 175.4(4) . .
Ag2' Ag2 Ag3 O22 40.9(10) . .
C1 Ag2 Ag3 O22 -11.4(7) . .
O3 Ag2 Ag3 O22 124.0(7) . .
O29 Ag2 Ag3 O22 -141.9(7) 5_575 .
O30 Ag2 Ag3 O22 -32.1(12) 5_575 .
Ag3' Ag2 Ag3 O22 -65(4) . .
Ag4 Ag2 Ag3 O22 48.2(6) . .
Ag4' Ag2 Ag3 O22 48.2(7) . .
Ag1 Ag2 Ag3 O22 -71.8(6) . .
Ag2' Ag2 Ag3 Ag4' -7.3(9) . .
C1 Ag2 Ag3 Ag4' -59.6(5) . .
O3 Ag2 Ag3 Ag4' 75.8(4) . .
O29 Ag2 Ag3 Ag4' 170.0(4) 5_575 .
O30 Ag2 Ag3 Ag4' -80.3(9) 5_575 .
Ag3' Ag2 Ag3 Ag4' -113(4) . .
Ag4 Ag2 Ag3 Ag4' 0.1(4) . .
Ag1 Ag2 Ag3 Ag4' -120.0(3) . .
Ag2' Ag2 Ag3 Ag1 112.7(8) . .
C1 Ag2 Ag3 Ag1 60.4(4) . .
O3 Ag2 Ag3 Ag1 -164.1(3) . .
O29 Ag2 Ag3 Ag1 -70.0(3) 5_575 .
O30 Ag2 Ag3 Ag1 39.7(9) 5_575 .
Ag3' Ag2 Ag3 Ag1 7(4) . .
Ag4 Ag2 Ag3 Ag1 120.07(12) . .
Ag4' Ag2 Ag3 Ag1 120.0(3) . .
Ag2' Ag2 Ag3 Ag4 -7.3(8) . .
C1 Ag2 Ag3 Ag4 -59.6(4) . .
O3 Ag2 Ag3 Ag4 75.8(3) . .
O29 Ag2 Ag3 Ag4 169.9(3) 5_575 .
O30 Ag2 Ag3 Ag4 -80.4(9) 5_575 .
Ag3' Ag2 Ag3 Ag4 -113(4) . .
Ag4' Ag2 Ag3 Ag4 -0.1(4) . .
Ag1 Ag2 Ag3 Ag4 -120.07(12) . .
C1 Ag2 Ag3 Ag2' -52.3(9) . .
O3 Ag2 Ag3 Ag2' 83.1(9) . .
O29 Ag2 Ag3 Ag2' 177.2(9) 5_575 .
O30 Ag2 Ag3 Ag2' -73.0(12) 5_575 .
Ag3' Ag2 Ag3 Ag2' -106(4) . .
Ag4 Ag2 Ag3 Ag2' 7.3(8) . .
Ag4' Ag2 Ag3 Ag2' 7.3(9) . .
Ag1 Ag2 Ag3 Ag2' -112.7(8) . .
O1 Ag1 Ag3 C1 175.5(5) . .
O16 Ag1 Ag3 C1 -87.0(5) 5_575 .
C8 Ag1 Ag3 C1 73.7(7) 5_575 .
Ag1' Ag1 Ag3 C1 123.1(7) 5_575 .
Ag3' Ag1 Ag3 C1 -113(4) . .
Ag13 Ag1 Ag3 C1 119.9(4) 5_575 .
Ag2 Ag1 Ag3 C1 60.6(4) . .
O1 Ag1 Ag3 O2 6.8(5) . .
O16 Ag1 Ag3 O2 104.3(5) 5_575 .
C8 Ag1 Ag3 O2 -95.0(6) 5_575 .
C1 Ag1 Ag3 O2 -168.7(6) . .
Ag1' Ag1 Ag3 O2 -45.6(7) 5_575 .
Ag3' Ag1 Ag3 O2 78(4) . .
Ag13 Ag1 Ag3 O2 -48.8(4) 5_575 .
Ag2 Ag1 Ag3 O2 -108.1(4) . .
O1 Ag1 Ag3 O21 -23(3) . .
O16 Ag1 Ag3 O21 75(3) 5_575 .
C8 Ag1 Ag3 O21 -125(3) 5_575 .
C1 Ag1 Ag3 O21 162(3) . .
Ag1' Ag1 Ag3 O21 -75(3) 5_575 .
Ag3' Ag1 Ag3 O21 49(4) . .
Ag13 Ag1 Ag3 O21 -78(3) 5_575 .
Ag2 Ag1 Ag3 O21 -138(3) . .
O1 Ag1 Ag3 O22 -90.9(4) . .
O16 Ag1 Ag3 O22 6.6(5) 5_575 .
C8 Ag1 Ag3 O22 167.3(5) 5_575 .
C1 Ag1 Ag3 O22 93.6(5) . .
Ag1' Ag1 Ag3 O22 -143.2(7) 5_575 .
Ag3' Ag1 Ag3 O22 -20(4) . .
Ag13 Ag1 Ag3 O22 -146.5(3) 5_575 .
Ag2 Ag1 Ag3 O22 154.2(4) . .
O1 Ag1 Ag3 Ag2 115.0(3) . .
O16 Ag1 Ag3 Ag2 -147.6(3) 5_575 .
C8 Ag1 Ag3 Ag2 13.1(5) 5_575 .
C1 Ag1 Ag3 Ag2 -60.6(4) . .
Ag1' Ag1 Ag3 Ag2 62.6(6) 5_575 .
Ag3' Ag1 Ag3 Ag2 -174(4) . .
Ag13 Ag1 Ag3 Ag2 59.31(13) 5_575 .
O1 Ag1 Ag3 Ag4' 172.1(4) . .
O16 Ag1 Ag3 Ag4' -90.4(5) 5_575 .
C8 Ag1 Ag3 Ag4' 70.2(6) 5_575 .
C1 Ag1 Ag3 Ag4' -3.5(5) . .
Ag1' Ag1 Ag3 Ag4' 119.7(7) 5_575 .
Ag3' Ag1 Ag3 Ag4' -117(4) . .
Ag13 Ag1 Ag3 Ag4' 116.4(3) 5_575 .
Ag2 Ag1 Ag3 Ag4' 57.1(3) . .
O1 Ag1 Ag3 Ag4 167.6(3) . .
O16 Ag1 Ag3 Ag4 -95.0(3) 5_575 .
C8 Ag1 Ag3 Ag4 65.7(5) 5_575 .
C1 Ag1 Ag3 Ag4 -8.0(4) . .
Ag1' Ag1 Ag3 Ag4 115.2(6) 5_575 .
Ag3' Ag1 Ag3 Ag4 -121(4) . .
Ag13 Ag1 Ag3 Ag4 111.92(15) 5_575 .
Ag2 Ag1 Ag3 Ag4 52.60(12) . .
O1 Ag1 Ag3 Ag2' 128.1(3) . .
O16 Ag1 Ag3 Ag2' -134.4(4) 5_575 .
C8 Ag1 Ag3 Ag2' 26.2(5) 5_575 .
C1 Ag1 Ag3 Ag2' -47.4(5) . .
Ag1' Ag1 Ag3 Ag2' 75.7(6) 5_575 .
Ag3' Ag1 Ag3 Ag2' -161(4) . .
Ag13 Ag1 Ag3 Ag2' 72.4(2) 5_575 .
Ag2 Ag1 Ag3 Ag2' 13.14(16) . .
Ag2 Ag2' Ag3 C1 -117.8(10) . .
O30 Ag2' Ag3 C1 -84.4(11) 5_575 .
O3 Ag2' Ag3 C1 161.9(7) . .
Ag4 Ag2' Ag3 C1 70.8(5) . .
Ag4' Ag2' Ag3 C1 70.5(6) . .
S10 Ag2' Ag3 C1 -26.2(19) 5_575 .
Ag3' Ag2' Ag3 C1 -34(4) . .
Ag2 Ag2' Ag3 O2 7.3(10) . .
O30 Ag2' Ag3 O2 40.7(11) 5_575 .
C1 Ag2' Ag3 O2 125.1(6) . .
O3 Ag2' Ag3 O2 -73.1(5) . .
Ag4 Ag2' Ag3 O2 -164.1(4) . .
Ag4' Ag2' Ag3 O2 -164.5(6) . .
S10 Ag2' Ag3 O2 99(2) 5_575 .
Ag3' Ag2' Ag3 O2 91(4) . .
Ag2 Ag2' Ag3 O21 114.4(9) . .
O30 Ag2' Ag3 O21 147.8(9) 5_575 .
C1 Ag2' Ag3 O21 -127.8(6) . .
O3 Ag2' Ag3 O21 34.0(5) . .
Ag4 Ag2' Ag3 O21 -57.0(4) . .
Ag4' Ag2' Ag3 O21 -57.3(5) . .
S10 Ag2' Ag3 O21 -154.1(19) 5_575 .
Ag3' Ag2' Ag3 O21 -161(4) . .
Ag2 Ag2' Ag3 O22 -151.5(8) . .
O30 Ag2' Ag3 O22 -118.1(9) 5_575 .
C1 Ag2' Ag3 O22 -33.7(8) . .
O3 Ag2' Ag3 O22 128.2(5) . .
Ag4 Ag2' Ag3 O22 37.1(6) . .
Ag4' Ag2' Ag3 O22 36.8(7) . .
S10 Ag2' Ag3 O22 -60(2) 5_575 .
Ag3' Ag2' Ag3 O22 -67(4) . .
O30 Ag2' Ag3 Ag2 33.4(7) 5_575 .
C1 Ag2' Ag3 Ag2 117.8(10) . .
O3 Ag2' Ag3 Ag2 -80.4(8) . .
Ag4 Ag2' Ag3 Ag2 -171.4(10) . .
Ag4' Ag2' Ag3 Ag2 -171.8(10) . .
S10 Ag2' Ag3 Ag2 92(2) 5_575 .
Ag3' Ag2' Ag3 Ag2 84(4) . .
Ag2 Ag2' Ag3 Ag4' 171.8(10) . .
O30 Ag2' Ag3 Ag4' -154.8(11) 5_575 .
C1 Ag2' Ag3 Ag4' -70.5(6) . .
O3 Ag2' Ag3 Ag4' 91.4(5) . .
Ag4 Ag2' Ag3 Ag4' 0.3(4) . .
S10 Ag2' Ag3 Ag4' -97(2) 5_575 .
Ag3' Ag2' Ag3 Ag4' -104(4) . .
Ag2 Ag2' Ag3 Ag1 -62.4(8) . .
O30 Ag2' Ag3 Ag1 -29.0(9) 5_575 .
C1 Ag2' Ag3 Ag1 55.3(5) . .
O3 Ag2' Ag3 Ag1 -142.8(4) . .
Ag4 Ag2' Ag3 Ag1 126.1(2) . .
Ag4' Ag2' Ag3 Ag1 125.8(4) . .
S10 Ag2' Ag3 Ag1 29.1(19) 5_575 .
Ag3' Ag2' Ag3 Ag1 22(4) . .
Ag2 Ag2' Ag3 Ag4 171.4(10) . .
O30 Ag2' Ag3 Ag4 -155.2(10) 5_575 .
C1 Ag2' Ag3 Ag4 -70.8(5) . .
O3 Ag2' Ag3 Ag4 91.1(4) . .
Ag4' Ag2' Ag3 Ag4 -0.3(4) . .
S10 Ag2' Ag3 Ag4 -97(2) 5_575 .
Ag3' Ag2' Ag3 Ag4 -104(4) . .
Ag2' Ag2 Ag3' C1 46.8(10) . .
O3 Ag2 Ag3' C1 132.3(6) . .
O29 Ag2 Ag3' C1 -132.4(6) 5_575 .
O30 Ag2 Ag3' C1 -30.9(11) 5_575 .
Ag3 Ag2 Ag3' C1 123(5) . .
Ag4 Ag2 Ag3' C1 58.4(5) . .
Ag4' Ag2 Ag3' C1 59.0(6) . .
Ag1 Ag2 Ag3' C1 -64.0(5) . .
Ag2' Ag2 Ag3' O2 -168.9(9) . .
C1 Ag2 Ag3' O2 144.3(8) . .
O3 Ag2 Ag3' O2 -83.4(6) . .
O29 Ag2 Ag3' O2 11.9(6) 5_575 .
O30 Ag2 Ag3' O2 113.4(10) 5_575 .
Ag3 Ag2 Ag3' O2 -93(4) . .
Ag4 Ag2 Ag3' O2 -157.3(6) . .
Ag4' Ag2 Ag3' O2 -156.7(7) . .
Ag1 Ag2 Ag3' O2 80.3(5) . .
Ag2' Ag2 Ag3' O22 17.4(17) . .
C1 Ag2 Ag3' O22 -29.4(13) . .
O3 Ag2 Ag3' O22 102.9(14) . .
O29 Ag2 Ag3' O22 -161.8(13) 5_575 .
O30 Ag2 Ag3' O22 -60.3(18) 5_575 .
Ag3 Ag2 Ag3' O22 94(4) . .
Ag4 Ag2 Ag3' O22 29.0(12) . .
Ag4' Ag2 Ag3' O22 29.6(12) . .
Ag1 Ag2 Ag3' O22 -93.4(14) . .
Ag2' Ag2 Ag3' O21 -74.4(10) . .
C1 Ag2 Ag3' O21 -121.2(7) . .
O3 Ag2 Ag3' O21 11.1(6) . .
O29 Ag2 Ag3' O21 106.4(5) 5_575 .
O30 Ag2 Ag3' O21 -152.0(8) 5_575 .
Ag3 Ag2 Ag3' O21 2(4) . .
Ag4 Ag2 Ag3' O21 -62.8(4) . .
Ag4' Ag2 Ag3' O21 -62.2(5) . .
Ag1 Ag2 Ag3' O21 174.8(6) . .
Ag2' Ag2 Ag3' Ag1 110.8(8) . .
C1 Ag2 Ag3' Ag1 64.0(5) . .
O3 Ag2 Ag3' Ag1 -163.7(3) . .
O29 Ag2 Ag3' Ag1 -68.4(3) 5_575 .
O30 Ag2 Ag3' Ag1 33.1(10) 5_575 .
Ag3 Ag2 Ag3' Ag1 -173(5) . .
Ag4 Ag2 Ag3' Ag1 122.4(3) . .
Ag4' Ag2 Ag3' Ag1 123.0(4) . .
Ag2' Ag2 Ag3' Ag4' -12.2(9) . .
C1 Ag2 Ag3' Ag4' -59.0(6) . .
O3 Ag2 Ag3' Ag4' 73.3(5) . .
O29 Ag2 Ag3' Ag4' 168.6(4) 5_575 .
O30 Ag2 Ag3' Ag4' -89.9(10) 5_575 .
Ag3 Ag2 Ag3' Ag4' 64(4) . .
Ag4 Ag2 Ag3' Ag4' -0.6(4) . .
Ag1 Ag2 Ag3' Ag4' -123.0(4) . .
Ag2' Ag2 Ag3' Ag4 -11.6(9) . .
C1 Ag2 Ag3' Ag4 -58.4(5) . .
O3 Ag2 Ag3' Ag4 73.9(3) . .
O29 Ag2 Ag3' Ag4 169.2(3) 5_575 .
O30 Ag2 Ag3' Ag4 -89.3(9) 5_575 .
Ag3 Ag2 Ag3' Ag4 65(4) . .
Ag4' Ag2 Ag3' Ag4 0.6(4) . .
Ag1 Ag2 Ag3' Ag4 -122.4(3) . .
C1 Ag2 Ag3' Ag2' -46.8(10) . .
O3 Ag2 Ag3' Ag2' 85.5(9) . .
O29 Ag2 Ag3' Ag2' -179(100) 5_575 .
O30 Ag2 Ag3' Ag2' -77.7(12) 5_575 .
Ag3 Ag2 Ag3' Ag2' 76(5) . .
Ag4 Ag2 Ag3' Ag2' 11.6(9) . .
Ag4' Ag2 Ag3' Ag2' 12.2(9) . .
Ag1 Ag2 Ag3' Ag2' -110.8(8) . .
O1 Ag1 Ag3' C1 170.4(6) . .
O16 Ag1 Ag3' C1 -92.0(6) 5_575 .
C8 Ag1 Ag3' C1 70.2(8) 5_575 .
Ag1' Ag1 Ag3' C1 120.2(8) 5_575 .
Ag3 Ag1 Ag3' C1 62(4) . .
Ag13 Ag1 Ag3' C1 117.6(5) 5_575 .
Ag2 Ag1 Ag3' C1 56.6(5) . .
O1 Ag1 Ag3' O2 11.8(6) . .
O16 Ag1 Ag3' O2 109.4(6) 5_575 .
C8 Ag1 Ag3' O2 -88.3(8) 5_575 .
C1 Ag1 Ag3' O2 -158.5(8) . .
Ag1' Ag1 Ag3' O2 -38.3(8) 5_575 .
Ag3 Ag1 Ag3' O2 -96(4) . .
Ag13 Ag1 Ag3' O2 -40.9(6) 5_575 .
Ag2 Ag1 Ag3' O2 -101.9(5) . .
O1 Ag1 Ag3' O22 -94.7(6) . .
O16 Ag1 Ag3' O22 2.9(7) 5_575 .
C8 Ag1 Ag3' O22 165.2(6) 5_575 .
C1 Ag1 Ag3' O22 95.0(7) . .
Ag1' Ag1 Ag3' O22 -144.8(8) 5_575 .
Ag3 Ag1 Ag3' O22 157(4) . .
Ag13 Ag1 Ag3' O22 -147.4(5) 5_575 .
Ag2 Ag1 Ag3' O22 151.6(7) . .
O1 Ag1 Ag3' O21 77(4) . .
O16 Ag1 Ag3' O21 175(4) 5_575 .
C8 Ag1 Ag3' O21 -23(5) 5_575 .
C1 Ag1 Ag3' O21 -93(4) . .
Ag1' Ag1 Ag3' O21 27(4) 5_575 .
Ag3 Ag1 Ag3' O21 -31(3) . .
Ag13 Ag1 Ag3' O21 24(4) 5_575 .
Ag2 Ag1 Ag3' O21 -37(4) . .
O1 Ag1 Ag3' Ag2 113.7(3) . .
O16 Ag1 Ag3' Ag2 -148.7(3) 5_575 .
C8 Ag1 Ag3' Ag2 13.6(7) 5_575 .
C1 Ag1 Ag3' Ag2 -56.6(5) . .
Ag1' Ag1 Ag3' Ag2 63.6(7) 5_575 .
Ag3 Ag1 Ag3' Ag2 6(4) . .
Ag13 Ag1 Ag3' Ag2 61.0(3) 5_575 .
O1 Ag1 Ag3' Ag4' 165.3(5) . .
O16 Ag1 Ag3' Ag4' -97.1(5) 5_575 .
C8 Ag1 Ag3' Ag4' 65.2(8) 5_575 .
C1 Ag1 Ag3' Ag4' -5.0(5) . .
Ag1' Ag1 Ag3' Ag4' 115.2(7) 5_575 .
Ag3 Ag1 Ag3' Ag4' 57(4) . .
Ag13 Ag1 Ag3' Ag4' 112.6(4) 5_575 .
Ag2 Ag1 Ag3' Ag4' 51.6(4) . .
O1 Ag1 Ag3' Ag4 161.7(4) . .
O16 Ag1 Ag3' Ag4 -100.7(4) 5_575 .
C8 Ag1 Ag3' Ag4 61.6(8) 5_575 .
C1 Ag1 Ag3' Ag4 -8.6(4) . .
Ag1' Ag1 Ag3' Ag4 111.6(7) 5_575 .
Ag3 Ag1 Ag3' Ag4 54(4) . .
Ag13 Ag1 Ag3' Ag4 109.0(3) 5_575 .
Ag2 Ag1 Ag3' Ag4 48.0(2) . .
O1 Ag1 Ag3' Ag2' 126.2(4) . .
O16 Ag1 Ag3' Ag2' -136.2(4) 5_575 .
C8 Ag1 Ag3' Ag2' 26.1(7) 5_575 .
C1 Ag1 Ag3' Ag2' -44.1(5) . .
Ag1' Ag1 Ag3' Ag2' 76.1(7) 5_575 .
Ag3 Ag1 Ag3' Ag2' 18(4) . .
Ag13 Ag1 Ag3' Ag2' 73.5(3) 5_575 .
Ag2 Ag1 Ag3' Ag2' 12.51(16) . .
Ag2 Ag2' Ag3' C1 -123.5(11) . .
O30 Ag2' Ag3' C1 -82.7(11) 5_575 .
O3 Ag2' Ag3' C1 159.3(7) . .
Ag4 Ag2' Ag3' C1 70.2(6) . .
Ag4' Ag2' Ag3' C1 70.5(7) . .
S10 Ag2' Ag3' C1 -30.6(16) 5_575 .
Ag3 Ag2' Ag3' C1 144(4) . .
Ag2 Ag2' Ag3' O2 11.8(10) . .
O30 Ag2' Ag3' O2 52.6(11) 5_575 .
C1 Ag2' Ag3' O2 135.2(8) . .
O3 Ag2' Ag3' O2 -65.4(6) . .
Ag4 Ag2' Ag3' O2 -154.6(6) . .
Ag4' Ag2' Ag3' O2 -154.2(7) . .
S10 Ag2' Ag3' O2 104.6(16) 5_575 .
Ag3 Ag2' Ag3' O2 -81(4) . .
Ag2 Ag2' Ag3' O22 -167.8(12) . .
O30 Ag2' Ag3' O22 -127.0(11) 5_575 .
C1 Ag2' Ag3' O22 -44.3(10) . .
O3 Ag2' Ag3' O22 115.0(9) . .
Ag4 Ag2' Ag3' O22 25.9(9) . .
Ag4' Ag2' Ag3' O22 26.2(9) . .
S10 Ag2' Ag3' O22 -74.9(19) 5_575 .
Ag3 Ag2' Ag3' O22 100(4) . .
Ag2 Ag2' Ag3' O21 109.1(10) . .
O30 Ag2' Ag3' O21 149.9(9) 5_575 .
C1 Ag2' Ag3' O21 -127.4(7) . .
O3 Ag2' Ag3' O21 31.9(5) . .
Ag4 Ag2' Ag3' O21 -57.2(4) . .
Ag4' Ag2' Ag3' O21 -56.9(5) . .
S10 Ag2' Ag3' O21 -158.0(14) 5_575 .
Ag3 Ag2' Ag3' O21 16(4) . .
O30 Ag2' Ag3' Ag2 40.8(9) 5_575 .
C1 Ag2' Ag3' Ag2 123.5(11) . .
O3 Ag2' Ag3' Ag2 -77.2(8) . .
Ag4 Ag2' Ag3' Ag2 -166.3(10) . .
Ag4' Ag2' Ag3' Ag2 -166.0(11) . .
S10 Ag2' Ag3' Ag2 92.8(19) 5_575 .
Ag3 Ag2' Ag3' Ag2 -93(4) . .
Ag2 Ag2' Ag3' Ag1 -64.5(8) . .
O30 Ag2' Ag3' Ag1 -23.7(9) 5_575 .
C1 Ag2' Ag3' Ag1 59.0(6) . .
O3 Ag2' Ag3' Ag1 -141.7(4) . .
Ag4 Ag2' Ag3' Ag1 129.2(3) . .
Ag4' Ag2' Ag3' Ag1 129.5(5) . .
S10 Ag2' Ag3' Ag1 28.4(16) 5_575 .
Ag3 Ag2' Ag3' Ag1 -157(4) . .
Ag2 Ag2' Ag3' Ag4' 166.0(11) . .
O30 Ag2' Ag3' Ag4' -153.2(10) 5_575 .
C1 Ag2' Ag3' Ag4' -70.5(7) . .
O3 Ag2' Ag3' Ag4' 88.8(5) . .
Ag4 Ag2' Ag3' Ag4' -0.3(4) . .
S10 Ag2' Ag3' Ag4' -101.2(16) 5_575 .
Ag3 Ag2' Ag3' Ag4' 73(4) . .
Ag2 Ag2' Ag3' Ag4 166.3(10) . .
O30 Ag2' Ag3' Ag4 -152.9(10) 5_575 .
C1 Ag2' Ag3' Ag4 -70.2(6) . .
O3 Ag2' Ag3' Ag4 89.1(4) . .
Ag4' Ag2' Ag3' Ag4 0.3(4) . .
S10 Ag2' Ag3' Ag4 -100.8(16) 5_575 .
Ag3 Ag2' Ag3' Ag4 74(4) . .
Ag2 Ag2' Ag4 O4 94.7(9) . .
O30 Ag2' Ag4 O4 -102.8(11) 5_575 .
C1 Ag2' Ag4 O4 152.0(5) . .
O3 Ag2' Ag4 O4 18.7(5) . .
Ag4' Ag2' Ag4 O4 104(3) . .
S10 Ag2' Ag4 O4 -90.5(5) 5_575 .
Ag3 Ag2' Ag4 O4 101.8(3) . .
Ag3' Ag2' Ag4 O4 106.0(4) . .
Ag2 Ag2' Ag4 C1 -57.3(9) . .
O30 Ag2' Ag4 C1 105.2(11) 5_575 .
O3 Ag2' Ag4 C1 -133.4(7) . .
Ag4' Ag2' Ag4 C1 -48(3) . .
S10 Ag2' Ag4 C1 117.5(6) 5_575 .
Ag3 Ag2' Ag4 C1 -50.2(4) . .
Ag3' Ag2' Ag4 C1 -46.0(5) . .
Ag2 Ag2' Ag4 O23 -166.1(10) . .
O30 Ag2' Ag4 O23 -3.6(11) 5_575 .
C1 Ag2' Ag4 O23 -108.8(6) . .
O3 Ag2' Ag4 O23 117.9(6) . .
Ag4' Ag2' Ag4 O23 -157(3) . .
S10 Ag2' Ag4 O23 8.7(5) 5_575 .
Ag3 Ag2' Ag4 O23 -159.0(4) . .
Ag3' Ag2' Ag4 O23 -154.8(5) . .
Ag2 Ag2' Ag4 C9 27(2) . .
O30 Ag2' Ag4 C9 -170.2(16) 5_575 .
C1 Ag2' Ag4 C9 84.6(19) . .
O3 Ag2' Ag4 C9 -49(2) . .
Ag4' Ag2' Ag4 C9 36(3) . .
S10 Ag2' Ag4 C9 -157.9(17) 5_575 .
Ag3 Ag2' Ag4 C9 34.4(19) . .
Ag3' Ag2' Ag4 C9 38.6(19) . .
O30 Ag2' Ag4 Ag2 162.5(18) 5_575 .
C1 Ag2' Ag4 Ag2 57.3(9) . .
O3 Ag2' Ag4 Ag2 -76.0(9) . .
Ag4' Ag2' Ag4 Ag2 9(3) . .
S10 Ag2' Ag4 Ag2 174.8(12) 5_575 .
Ag3 Ag2' Ag4 Ag2 7.1(8) . .
Ag3' Ag2' Ag4 Ag2 11.3(9) . .
Ag2 Ag2' Ag4 Ag3 -7.1(8) . .
O30 Ag2' Ag4 Ag3 155.4(11) 5_575 .
C1 Ag2' Ag4 Ag3 50.2(4) . .
O3 Ag2' Ag4 Ag3 -83.2(5) . .
Ag4' Ag2' Ag4 Ag3 2(3) . .
S10 Ag2' Ag4 Ag3 167.7(5) 5_575 .
Ag3' Ag2' Ag4 Ag3 4.2(3) . .
Ag2 Ag2' Ag4 Ag5 67.0(10) . .
O30 Ag2' Ag4 Ag5 -130.5(9) 5_575 .
C1 Ag2' Ag4 Ag5 124.3(4) . .
O3 Ag2' Ag4 Ag5 -9.0(6) . .
Ag4' Ag2' Ag4 Ag5 76(3) . .
S10 Ag2' Ag4 Ag5 -118.2(3) 5_575 .
Ag3 Ag2' Ag4 Ag5 74.1(3) . .
Ag3' Ag2' Ag4 Ag5 78.3(4) . .
Ag2 Ag2' Ag4 Ag3' -11.3(9) . .
O30 Ag2' Ag4 Ag3' 151.2(11) 5_575 .
C1 Ag2' Ag4 Ag3' 46.0(5) . .
O3 Ag2' Ag4 Ag3' -87.3(5) . .
Ag4' Ag2' Ag4 Ag3' -2(3) . .
S10 Ag2' Ag4 Ag3' 163.5(5) 5_575 .
Ag3 Ag2' Ag4 Ag3' -4.2(3) . .
Ag2' Ag2 Ag4 O4 -82.8(10) . .
C1 Ag2 Ag4 O4 165.5(5) . .
O3 Ag2 Ag4 O4 5.4(5) . .
O29 Ag2 Ag4 O4 59.4(12) 5_575 .
O30 Ag2 Ag4 O4 -92.1(4) 5_575 .
Ag3 Ag2 Ag4 O4 105.4(3) . .
Ag3' Ag2 Ag4 O4 110.1(4) . .
Ag4' Ag2 Ag4 O4 106(3) . .
Ag1 Ag2 Ag4 O4 156.6(3) . .
Ag2' Ag2 Ag4 C1 111.7(10) . .
O3 Ag2 Ag4 C1 -160.1(6) . .
O29 Ag2 Ag4 C1 -106.1(12) 5_575 .
O30 Ag2 Ag4 C1 102.4(5) 5_575 .
Ag3 Ag2 Ag4 C1 -60.1(4) . .
Ag3' Ag2 Ag4 C1 -55.4(5) . .
Ag4' Ag2 Ag4 C1 -60(3) . .
Ag1 Ag2 Ag4 C1 -8.9(4) . .
Ag2' Ag2 Ag4 O23 13.6(10) . .
C1 Ag2 Ag4 O23 -98.0(5) . .
O3 Ag2 Ag4 O23 101.9(5) . .
O29 Ag2 Ag4 O23 155.9(12) 5_575 .
O30 Ag2 Ag4 O23 4.4(5) 5_575 .
Ag3 Ag2 Ag4 O23 -158.1(4) . .
Ag3' Ag2 Ag4 O23 -153.4(5) . .
Ag4' Ag2 Ag4 O23 -158(3) . .
Ag1 Ag2 Ag4 O23 -107.0(4) . .
Ag2' Ag2 Ag4 C9 -166.6(12) . .
C1 Ag2 Ag4 C9 81.7(8) . .
O3 Ag2 Ag4 C9 -78.4(8) . .
O29 Ag2 Ag4 C9 -24.3(14) 5_575 .
O30 Ag2 Ag4 C9 -175.8(8) 5_575 .
Ag3 Ag2 Ag4 C9 21.7(7) . .
Ag3' Ag2 Ag4 C9 26.4(8) . .
Ag4' Ag2 Ag4 C9 22(3) . .
Ag1 Ag2 Ag4 C9 72.8(7) . .
C1 Ag2 Ag4 Ag2' -111.7(10) . .
O3 Ag2 Ag4 Ag2' 88.2(10) . .
O29 Ag2 Ag4 Ag2' 142.3(15) 5_575 .
O30 Ag2 Ag4 Ag2' -9.2(10) 5_575 .
Ag3 Ag2 Ag4 Ag2' -171.7(9) . .
Ag3' Ag2 Ag4 Ag2' -167.0(10) . .
Ag4' Ag2 Ag4 Ag2' -171(3) . .
Ag1 Ag2 Ag4 Ag2' -120.6(9) . .
Ag2' Ag2 Ag4 Ag3 171.7(9) . .
C1 Ag2 Ag4 Ag3 60.1(4) . .
O3 Ag2 Ag4 Ag3 -100.1(4) . .
O29 Ag2 Ag4 Ag3 -46.0(11) 5_575 .
O30 Ag2 Ag4 Ag3 162.5(3) 5_575 .
Ag3' Ag2 Ag4 Ag3 4.7(4) . .
Ag4' Ag2 Ag4 Ag3 0(3) . .
Ag1 Ag2 Ag4 Ag3 51.13(11) . .
Ag2' Ag2 Ag4 Ag5 -122.0(9) . .
C1 Ag2 Ag4 Ag5 126.3(4) . .
O3 Ag2 Ag4 Ag5 -33.8(4) . .
O29 Ag2 Ag4 Ag5 20.3(12) 5_575 .
O30 Ag2 Ag4 Ag5 -131.3(3) 5_575 .
Ag3 Ag2 Ag4 Ag5 66.26(16) . .
Ag3' Ag2 Ag4 Ag5 71.0(3) . .
Ag4' Ag2 Ag4 Ag5 67(3) . .
Ag1 Ag2 Ag4 Ag5 117.38(12) . .
Ag2' Ag2 Ag4 Ag3' 167.0(10) . .
C1 Ag2 Ag4 Ag3' 55.4(5) . .
O3 Ag2 Ag4 Ag3' -104.8(5) . .
O29 Ag2 Ag4 Ag3' -50.7(12) 5_575 .
O30 Ag2 Ag4 Ag3' 157.8(4) 5_575 .
Ag3 Ag2 Ag4 Ag3' -4.7(4) . .
Ag4' Ag2 Ag4 Ag3' -4(3) . .
Ag1 Ag2 Ag4 Ag3' 46.4(3) . .
C1 Ag3 Ag4 O4 -135.6(5) . .
O2 Ag3 Ag4 O4 -27.6(11) . .
O21 Ag3 Ag4 O4 53.7(4) . .
O22 Ag3 Ag4 O4 126.1(4) . .
Ag2 Ag3 Ag4 O4 -73.4(3) . .
Ag4' Ag3 Ag4 O4 107(4) . .
Ag1 Ag3 Ag4 O4 -127.4(3) . .
Ag2' Ag3 Ag4 O4 -75.6(4) . .
O2 Ag3 Ag4 C1 107.9(12) . .
O21 Ag3 Ag4 C1 -170.8(6) . .
O22 Ag3 Ag4 C1 -98.3(5) . .
Ag2 Ag3 Ag4 C1 62.2(4) . .
Ag4' Ag3 Ag4 C1 -117(4) . .
Ag1 Ag3 Ag4 C1 8.2(4) . .
Ag2' Ag3 Ag4 C1 59.9(5) . .
C1 Ag3 Ag4 O23 -26.7(7) . .
O2 Ag3 Ag4 O23 81.3(12) . .
O21 Ag3 Ag4 O23 162.5(7) . .
O22 Ag3 Ag4 O23 -125.0(7) . .
Ag2 Ag3 Ag4 O23 35.5(6) . .
Ag4' Ag3 Ag4 O23 -144(4) . .
Ag1 Ag3 Ag4 O23 -18.5(6) . .
Ag2' Ag3 Ag4 O23 33.3(6) . .
C1 Ag3 Ag4 C9 127.7(5) . .
O2 Ag3 Ag4 C9 -124.4(11) . .
O21 Ag3 Ag4 C9 -43.1(4) . .
O22 Ag3 Ag4 C9 29.4(4) . .
Ag2 Ag3 Ag4 C9 -170.2(3) . .
Ag4' Ag3 Ag4 C9 10(4) . .
Ag1 Ag3 Ag4 C9 135.8(3) . .
Ag2' Ag3 Ag4 C9 -172.4(4) . .
C1 Ag3 Ag4 Ag2' -59.9(5) . .
O2 Ag3 Ag4 Ag2' 48.0(11) . .
O21 Ag3 Ag4 Ag2' 129.3(4) . .
O22 Ag3 Ag4 Ag2' -158.2(4) . .
Ag2 Ag3 Ag4 Ag2' 2.2(2) . .
Ag4' Ag3 Ag4 Ag2' -177(100) . .
Ag1 Ag3 Ag4 Ag2' -51.8(3) . .
C1 Ag3 Ag4 Ag2 -62.2(4) . .
O2 Ag3 Ag4 Ag2 45.8(11) . .
O21 Ag3 Ag4 Ag2 127.1(3) . .
O22 Ag3 Ag4 Ag2 -160.5(3) . .
Ag4' Ag3 Ag4 Ag2 -179(100) . .
Ag1 Ag3 Ag4 Ag2 -54.01(11) . .
Ag2' Ag3 Ag4 Ag2 -2.2(2) . .
C1 Ag3 Ag4 Ag5 169.1(5) . .
O2 Ag3 Ag4 Ag5 -83.0(11) . .
O21 Ag3 Ag4 Ag5 -1.7(3) . .
O22 Ag3 Ag4 Ag5 70.8(3) . .
Ag2 Ag3 Ag4 Ag5 -128.73(12) . .
Ag4' Ag3 Ag4 Ag5 52(4) . .
Ag1 Ag3 Ag4 Ag5 177.26(13) . .
Ag2' Ag3 Ag4 Ag5 -131.0(3) . .
C1 Ag3 Ag4 Ag3' 55(4) . .
O2 Ag3 Ag4 Ag3' 163(4) . .
O21 Ag3 Ag4 Ag3' -116(4) . .
O22 Ag3 Ag4 Ag3' -43(4) . .
Ag2 Ag3 Ag4 Ag3' 117(4) . .
Ag4' Ag3 Ag4 Ag3' -62(5) . .
Ag1 Ag3 Ag4 Ag3' 63(4) . .
Ag2' Ag3 Ag4 Ag3' 115(4) . .
C1 Ag3' Ag4 O4 -131.9(6) . .
O2 Ag3' Ag4 O4 -22.0(12) . .
O22 Ag3' Ag4 O4 121.6(5) . .
O21 Ag3' Ag4 O4 49.2(5) . .
Ag2 Ag3' Ag4 O4 -70.7(3) . .
Ag1 Ag3' Ag4 O4 -122.4(4) . .
Ag4' Ag3' Ag4 O4 103(4) . .
Ag2' Ag3' Ag4 O4 -74.2(4) . .
O2 Ag3' Ag4 C1 109.9(12) . .
O22 Ag3' Ag4 C1 -106.5(7) . .
O21 Ag3' Ag4 C1 -178.9(7) . .
Ag2 Ag3' Ag4 C1 61.2(5) . .
Ag1 Ag3' Ag4 C1 9.6(5) . .
Ag4' Ag3' Ag4 C1 -125(4) . .
Ag2' Ag3' Ag4 C1 57.8(5) . .
C1 Ag3' Ag4 O23 -17.9(8) . .
O2 Ag3' Ag4 O23 92.0(13) . .
O22 Ag3' Ag4 O23 -124.4(7) . .
O21 Ag3' Ag4 O23 163.2(6) . .
Ag2 Ag3' Ag4 O23 43.3(7) . .
Ag1 Ag3' Ag4 O23 -8.4(8) . .
Ag4' Ag3' Ag4 O23 -143(4) . .
Ag2' Ag3' Ag4 O23 39.8(7) . .
C1 Ag3' Ag4 C9 130.6(6) . .
O2 Ag3' Ag4 C9 -119.5(11) . .
O22 Ag3' Ag4 C9 24.1(6) . .
O21 Ag3' Ag4 C9 -48.3(5) . .
Ag2 Ag3' Ag4 C9 -168.2(3) . .
Ag1 Ag3' Ag4 C9 140.1(4) . .
Ag4' Ag3' Ag4 C9 5(4) . .
Ag2' Ag3' Ag4 C9 -171.7(4) . .
C1 Ag3' Ag4 Ag2' -57.8(5) . .
O2 Ag3' Ag4 Ag2' 52.2(11) . .
O22 Ag3' Ag4 Ag2' -164.3(6) . .
O21 Ag3' Ag4 Ag2' 123.4(5) . .
Ag2 Ag3' Ag4 Ag2' 3.4(3) . .
Ag1 Ag3' Ag4 Ag2' -48.2(3) . .
Ag4' Ag3' Ag4 Ag2' 177(100) . .
C1 Ag3' Ag4 Ag2 -61.2(5) . .
O2 Ag3' Ag4 Ag2 48.8(10) . .
O22 Ag3' Ag4 Ag2 -167.7(6) . .
O21 Ag3' Ag4 Ag2 119.9(4) . .
Ag1 Ag3' Ag4 Ag2 -51.6(2) . .
Ag4' Ag3' Ag4 Ag2 174(4) . .
Ag2' Ag3' Ag4 Ag2 -3.4(3) . .
C1 Ag3' Ag4 Ag3 -121(4) . .
O2 Ag3' Ag4 Ag3 -11(3) . .
O22 Ag3' Ag4 Ag3 132(4) . .
O21 Ag3' Ag4 Ag3 60(4) . .
Ag2 Ag3' Ag4 Ag3 -60(4) . .
Ag1 Ag3' Ag4 Ag3 -112(4) . .
Ag4' Ag3' Ag4 Ag3 114(6) . .
Ag2' Ag3' Ag4 Ag3 -63(4) . .
C1 Ag3' Ag4 Ag5 172.6(5) . .
O2 Ag3' Ag4 Ag5 -77.4(11) . .
O22 Ag3' Ag4 Ag5 66.1(5) . .
O21 Ag3' Ag4 Ag5 -6.3(4) . .
Ag2 Ag3' Ag4 Ag5 -126.19(19) . .
Ag1 Ag3' Ag4 Ag5 -177.8(3) . .
Ag4' Ag3' Ag4 Ag5 47(4) . .
Ag2' Ag3' Ag4 Ag5 -129.6(3) . .
Ag2 Ag2' Ag4' C1 -60.8(9) . .
O30 Ag2' Ag4' C1 95.3(14) 5_575 .
O3 Ag2' Ag4' C1 -137.5(7) . .
Ag4 Ag2' Ag4' C1 128(3) . .
S10 Ag2' Ag4' C1 112.5(6) 5_575 .
Ag3 Ag2' Ag4' C1 -54.2(5) . .
Ag3' Ag2' Ag4' C1 -49.7(5) . .
Ag2 Ag2' Ag4' C9 110(4) . .
O30 Ag2' Ag4' C9 -94(5) 5_575 .
C1 Ag2' Ag4' C9 171(4) . .
O3 Ag2' Ag4' C9 33(4) . .
Ag4 Ag2' Ag4' C9 -61(4) . .
S10 Ag2' Ag4' C9 -77(4) 5_575 .
Ag3 Ag2' Ag4' C9 117(4) . .
Ag3' Ag2' Ag4' C9 121(4) . .
Ag2 Ag2' Ag4' O4 101.5(9) . .
O30 Ag2' Ag4' O4 -102.4(14) 5_575 .
C1 Ag2' Ag4' O4 162.3(7) . .
O3 Ag2' Ag4' O4 24.8(5) . .
Ag4 Ag2' Ag4' O4 -70(3) . .
S10 Ag2' Ag4' O4 -85.3(6) 5_575 .
Ag3 Ag2' Ag4' O4 108.1(5) . .
Ag3' Ag2' Ag4' O4 112.6(5) . .
Ag2 Ag2' Ag4' C10 -140.9(16) . .
O30 Ag2' Ag4' C10 15(3) 5_575 .
C1 Ag2' Ag4' C10 -80.1(18) . .
O3 Ag2' Ag4' C10 142.4(17) . .
Ag4 Ag2' Ag4' C10 48(2) . .
S10 Ag2' Ag4' C10 32(2) 5_575 .
Ag3 Ag2' Ag4' C10 -134.3(18) . .
Ag3' Ag2' Ag4' C10 -129.8(18) . .
Ag2 Ag2' Ag4' Ag3 -6.6(8) . .
O30 Ag2' Ag4' Ag3 149.5(14) 5_575 .
C1 Ag2' Ag4' Ag3 54.2(5) . .
O3 Ag2' Ag4' Ag3 -83.3(5) . .
Ag4 Ag2' Ag4' Ag3 -178(100) . .
S10 Ag2' Ag4' Ag3 166.7(5) 5_575 .
Ag3' Ag2' Ag4' Ag3 4.5(3) . .
Ag2 Ag2' Ag4' Ag3' -11.1(9) . .
O30 Ag2' Ag4' Ag3' 145.0(14) 5_575 .
C1 Ag2' Ag4' Ag3' 49.7(5) . .
O3 Ag2' Ag4' Ag3' -87.8(6) . .
Ag4 Ag2' Ag4' Ag3' 178(100) . .
S10 Ag2' Ag4' Ag3' 162.2(5) 5_575 .
Ag3 Ag2' Ag4' Ag3' -4.5(3) . .
Ag2 Ag2' Ag4' Ag5 81.0(10) . .
O30 Ag2' Ag4' Ag5 -122.9(13) 5_575 .
C1 Ag2' Ag4' Ag5 141.8(7) . .
O3 Ag2' Ag4' Ag5 4.3(7) . .
Ag4 Ag2' Ag4' Ag5 -90(3) . .
S10 Ag2' Ag4' Ag5 -105.7(6) 5_575 .
Ag3 Ag2' Ag4' Ag5 87.6(6) . .
Ag3' Ag2' Ag4' Ag5 92.1(6) . .
O30 Ag2' Ag4' Ag2 156(2) 5_575 .
C1 Ag2' Ag4' Ag2 60.8(9) . .
O3 Ag2' Ag4' Ag2 -76.7(9) . .
Ag4 Ag2' Ag4' Ag2 -171(3) . .
S10 Ag2' Ag4' Ag2 173.3(13) 5_575 .
Ag3 Ag2' Ag4' Ag2 6.6(8) . .
Ag3' Ag2' Ag4' Ag2 11.1(9) . .
Ag2 Ag2' Ag4' Ag6 2.0(14) . .
O30 Ag2' Ag4' Ag6 158.1(11) 5_575 .
C1 Ag2' Ag4' Ag6 62.8(8) . .
O3 Ag2' Ag4' Ag6 -74.8(10) . .
Ag4 Ag2' Ag4' Ag6 -169(4) . .
S10 Ag2' Ag4' Ag6 175.2(6) 5_575 .
Ag3 Ag2' Ag4' Ag6 8.6(7) . .
Ag3' Ag2' Ag4' Ag6 13.1(7) . .
O2 Ag3 Ag4' C1 117.5(17) . .
O21 Ag3 Ag4' C1 -175.1(6) . .
O22 Ag3 Ag4' C1 -102.1(6) . .
Ag2 Ag3 Ag4' C1 58.6(5) . .
Ag1 Ag3 Ag4' C1 3.4(5) . .
Ag4 Ag3 Ag4' C1 59(4) . .
Ag2' Ag3 Ag4' C1 56.5(5) . .
C1 Ag3 Ag4' C9 132.9(9) . .
O2 Ag3 Ag4' C9 -109.5(17) . .
O21 Ag3 Ag4' C9 -42.1(7) . .
O22 Ag3 Ag4' C9 30.9(7) . .
Ag2 Ag3 Ag4' C9 -168.5(7) . .
Ag1 Ag3 Ag4' C9 136.4(6) . .
Ag4 Ag3 Ag4' C9 -168(4) . .
Ag2' Ag3 Ag4' C9 -170.5(9) . .
C1 Ag3 Ag4' O4 -125.1(7) . .
O2 Ag3 Ag4' O4 -7.6(19) . .
O21 Ag3 Ag4' O4 59.9(5) . .
O22 Ag3 Ag4' O4 132.9(5) . .
Ag2 Ag3 Ag4' O4 -66.5(4) . .
Ag1 Ag3 Ag4' O4 -121.7(4) . .
Ag4 Ag3 Ag4' O4 -66(4) . .
Ag2' Ag3 Ag4' O4 -68.6(5) . .
C1 Ag3 Ag4' C10 104.3(9) . .
O2 Ag3 Ag4' C10 -138.2(15) . .
O21 Ag3 Ag4' C10 -70.8(7) . .
O22 Ag3 Ag4' C10 2.2(8) . .
Ag2 Ag3 Ag4' C10 162.9(8) . .
Ag1 Ag3 Ag4' C10 107.7(7) . .
Ag4 Ag3 Ag4' C10 163(4) . .
Ag2' Ag3 Ag4' C10 160.8(9) . .
C1 Ag3 Ag4' Ag2' -56.5(5) . .
O2 Ag3 Ag4' Ag2' 61.0(17) . .
O21 Ag3 Ag4' Ag2' 128.4(5) . .
O22 Ag3 Ag4' Ag2' -158.6(4) . .
Ag2 Ag3 Ag4' Ag2' 2.1(2) . .
Ag1 Ag3 Ag4' Ag2' -53.1(4) . .
Ag4 Ag3 Ag4' Ag2' 3(4) . .
C1 Ag3 Ag4' Ag3' 62(4) . .
O2 Ag3 Ag4' Ag3' 179(100) . .
O21 Ag3 Ag4' Ag3' -114(4) . .
O22 Ag3 Ag4' Ag3' -41(4) . .
Ag2 Ag3 Ag4' Ag3' 120(4) . .
Ag1 Ag3 Ag4' Ag3' 65(4) . .
Ag4 Ag3 Ag4' Ag3' 121(5) . .
Ag2' Ag3 Ag4' Ag3' 118(4) . .
C1 Ag3 Ag4' Ag5 177.3(7) . .
O2 Ag3 Ag4' Ag5 -65.2(18) . .
O21 Ag3 Ag4' Ag5 2.3(4) . .
O22 Ag3 Ag4' Ag5 75.3(4) . .
Ag2 Ag3 Ag4' Ag5 -124.1(4) . .
Ag1 Ag3 Ag4' Ag5 -179.3(3) . .
Ag4 Ag3 Ag4' Ag5 -124(4) . .
Ag2' Ag3 Ag4' Ag5 -126.2(5) . .
C1 Ag3 Ag4' Ag2 -58.6(5) . .
O2 Ag3 Ag4' Ag2 58.9(17) . .
O21 Ag3 Ag4' Ag2 126.4(4) . .
O22 Ag3 Ag4' Ag2 -160.6(3) . .
Ag1 Ag3 Ag4' Ag2 -55.2(2) . .
Ag4 Ag3 Ag4' Ag2 1(4) . .
Ag2' Ag3 Ag4' Ag2 -2.1(2) . .
C1 Ag3 Ag4' Ag6 129.2(6) . .
O2 Ag3 Ag4' Ag6 -113.3(16) . .
O21 Ag3 Ag4' Ag6 -45.9(3) . .
O22 Ag3 Ag4' Ag6 27.1(3) . .
Ag2 Ag3 Ag4' Ag6 -172.2(3) . .
Ag1 Ag3 Ag4' Ag6 132.59(19) . .
Ag4 Ag3 Ag4' Ag6 -172(4) . .
Ag2' Ag3 Ag4' Ag6 -174.3(4) . .
O2 Ag3' Ag4' C1 114.0(14) . .
O22 Ag3' Ag4' C1 -110.0(7) . .
O21 Ag3' Ag4' C1 176.8(7) . .
Ag2 Ag3' Ag4' C1 57.5(5) . .
Ag1 Ag3' Ag4' C1 5.3(5) . .
Ag4 Ag3' Ag4' C1 51(4) . .
Ag2' Ag3' Ag4' C1 54.2(5) . .
C1 Ag3' Ag4' C9 134.7(9) . .
O2 Ag3' Ag4' C9 -111.2(13) . .
O22 Ag3' Ag4' C9 24.8(8) . .
O21 Ag3' Ag4' C9 -48.5(7) . .
Ag2 Ag3' Ag4' C9 -167.7(7) . .
Ag1 Ag3' Ag4' C9 140.1(6) . .
Ag4 Ag3' Ag4' C9 -174(5) . .
Ag2' Ag3' Ag4' C9 -171.1(8) . .
C1 Ag3' Ag4' O4 -121.3(8) . .
O2 Ag3' Ag4' O4 -7.3(16) . .
O22 Ag3' Ag4' O4 128.7(6) . .
O21 Ag3' Ag4' O4 55.4(6) . .
Ag2 Ag3' Ag4' O4 -63.8(5) . .
Ag1 Ag3' Ag4' O4 -116.0(5) . .
Ag4 Ag3' Ag4' O4 -70(4) . .
Ag2' Ag3' Ag4' O4 -67.2(5) . .
C1 Ag3' Ag4' C10 106.0(9) . .
O2 Ag3' Ag4' C10 -139.9(12) . .
O22 Ag3' Ag4' C10 -4.0(8) . .
O21 Ag3' Ag4' C10 -77.2(7) . .
Ag2 Ag3' Ag4' C10 163.6(7) . .
Ag1 Ag3' Ag4' C10 111.4(6) . .
Ag4 Ag3' Ag4' C10 157(5) . .
Ag2' Ag3' Ag4' C10 160.2(8) . .
C1 Ag3' Ag4' Ag2' -54.2(5) . .
O2 Ag3' Ag4' Ag2' 59.8(14) . .
O22 Ag3' Ag4' Ag2' -164.2(6) . .
O21 Ag3' Ag4' Ag2' 122.6(5) . .
Ag2 Ag3' Ag4' Ag2' 3.4(3) . .
Ag1 Ag3' Ag4' Ag2' -48.8(4) . .
Ag4 Ag3' Ag4' Ag2' -3(4) . .
C1 Ag3' Ag4' Ag3 -115(4) . .
O2 Ag3' Ag4' Ag3 -1(3) . .
O22 Ag3' Ag4' Ag3 135(4) . .
O21 Ag3' Ag4' Ag3 62(4) . .
Ag2 Ag3' Ag4' Ag3 -57(4) . .
Ag1 Ag3' Ag4' Ag3 -109(4) . .
Ag4 Ag3' Ag4' Ag3 -63(5) . .
Ag2' Ag3' Ag4' Ag3 -60(4) . .
C1 Ag3' Ag4' Ag5 -179.7(7) . .
O2 Ag3' Ag4' Ag5 -65.7(14) . .
O22 Ag3' Ag4' Ag5 70.3(6) . .
O21 Ag3' Ag4' Ag5 -3.0(5) . .
Ag2 Ag3' Ag4' Ag5 -122.2(5) . .
Ag1 Ag3' Ag4' Ag5 -174.4(4) . .
Ag4 Ag3' Ag4' Ag5 -128(4) . .
Ag2' Ag3' Ag4' Ag5 -125.6(6) . .
C1 Ag3' Ag4' Ag2 -57.5(5) . .
O2 Ag3' Ag4' Ag2 56.5(13) . .
O22 Ag3' Ag4' Ag2 -167.5(6) . .
O21 Ag3' Ag4' Ag2 119.2(5) . .
Ag1 Ag3' Ag4' Ag2 -52.2(3) . .
Ag4 Ag3' Ag4' Ag2 -6(4) . .
Ag2' Ag3' Ag4' Ag2 -3.4(3) . .
C1 Ag3' Ag4' Ag6 134.6(6) . .
O2 Ag3' Ag4' Ag6 -111.4(13) . .
O22 Ag3' Ag4' Ag6 24.6(4) . .
O21 Ag3' Ag4' Ag6 -48.6(3) . .
Ag2 Ag3' Ag4' Ag6 -167.9(4) . .
Ag1 Ag3' Ag4' Ag6 139.9(4) . .
Ag4 Ag3' Ag4' Ag6 -174(4) . .
Ag2' Ag3' Ag4' Ag6 -171.2(5) . .
Ag2' Ag2 Ag4' C1 107.1(10) . .
O3 Ag2 Ag4' C1 -166.6(6) . .
O29 Ag2 Ag4' C1 -96.4(12) 5_575 .
O30 Ag2 Ag4' C1 96.1(6) 5_575 .
Ag3 Ag2 Ag4' C1 -65.3(5) . .
Ag3' Ag2 Ag4' C1 -60.3(5) . .
Ag4 Ag2 Ag4' C1 115(3) . .
Ag1 Ag2 Ag4' C1 -15.0(5) . .
Ag2' Ag2 Ag4' C9 -141(3) . .
C1 Ag2 Ag4' C9 111(3) . .
O3 Ag2 Ag4' C9 -55(3) . .
O29 Ag2 Ag4' C9 15(3) 5_575 .
O30 Ag2 Ag4' C9 -152(3) 5_575 .
Ag3 Ag2 Ag4' C9 46(3) . .
Ag3' Ag2 Ag4' C9 51(3) . .
Ag4 Ag2 Ag4' C9 -133(5) . .
Ag1 Ag2 Ag4' C9 96(3) . .
Ag2' Ag2 Ag4' O4 -74.9(9) . .
C1 Ag2 Ag4' O4 178.0(7) . .
O3 Ag2 Ag4' O4 11.4(5) . .
O29 Ag2 Ag4' O4 81.6(11) 5_575 .
O30 Ag2 Ag4' O4 -85.9(5) 5_575 .
Ag3 Ag2 Ag4' O4 112.6(5) . .
Ag3' Ag2 Ag4' O4 117.7(5) . .
Ag4 Ag2 Ag4' O4 -67(3) . .
Ag1 Ag2 Ag4' O4 163.0(3) . .
Ag2' Ag2 Ag4' C10 79(2) . .
C1 Ag2 Ag4' C10 -28(2) . .
O3 Ag2 Ag4' C10 166(2) . .
O29 Ag2 Ag4' C10 -124(2) 5_575 .
O30 Ag2 Ag4' C10 68(2) 5_575 .
Ag3 Ag2 Ag4' C10 -93(2) . .
Ag3' Ag2 Ag4' C10 -88(2) . .
Ag4 Ag2 Ag4' C10 87(3) . .
Ag1 Ag2 Ag4' C10 -43(2) . .
C1 Ag2 Ag4' Ag2' -107.1(10) . .
O3 Ag2 Ag4' Ag2' 86.3(10) . .
O29 Ag2 Ag4' Ag2' 156.6(13) 5_575 .
O30 Ag2 Ag4' Ag2' -11.0(10) 5_575 .
Ag3 Ag2 Ag4' Ag2' -172.4(9) . .
Ag3' Ag2 Ag4' Ag2' -167.4(10) . .
Ag4 Ag2 Ag4' Ag2' 8(3) . .
Ag1 Ag2 Ag4' Ag2' -122.1(9) . .
Ag2' Ag2 Ag4' Ag3 172.4(9) . .
C1 Ag2 Ag4' Ag3 65.3(5) . .
O3 Ag2 Ag4' Ag3 -101.3(4) . .
O29 Ag2 Ag4' Ag3 -31.0(12) 5_575 .
O30 Ag2 Ag4' Ag3 161.5(3) 5_575 .
Ag3' Ag2 Ag4' Ag3 5.0(4) . .
Ag4 Ag2 Ag4' Ag3 -180(100) . .
Ag1 Ag2 Ag4' Ag3 50.3(2) . .
Ag2' Ag2 Ag4' Ag3' 167.4(10) . .
C1 Ag2 Ag4' Ag3' 60.3(5) . .
O3 Ag2 Ag4' Ag3' -106.3(5) . .
O29 Ag2 Ag4' Ag3' -36.0(12) 5_575 .
O30 Ag2 Ag4' Ag3' 156.5(4) 5_575 .
Ag3 Ag2 Ag4' Ag3' -5.0(4) . .
Ag4 Ag2 Ag4' Ag3' 175(3) . .
Ag1 Ag2 Ag4' Ag3' 45.3(4) . .
Ag2' Ag2 Ag4' Ag5 -109.3(10) . .
C1 Ag2 Ag4' Ag5 143.6(7) . .
O3 Ag2 Ag4' Ag5 -23.0(5) . .
O29 Ag2 Ag4' Ag5 47.3(13) 5_575 .
O30 Ag2 Ag4' Ag5 -120.3(5) 5_575 .
Ag3 Ag2 Ag4' Ag5 78.3(4) . .
Ag3' Ag2 Ag4' Ag5 83.3(5) . .
Ag4 Ag2 Ag4' Ag5 -101(3) . .
Ag1 Ag2 Ag4' Ag5 128.6(4) . .
Ag2' Ag2 Ag4' Ag6 -178.5(11) . .
C1 Ag2 Ag4' Ag6 74.5(6) . .
O3 Ag2 Ag4' Ag6 -92.1(6) . .
O29 Ag2 Ag4' Ag6 -21.9(14) 5_575 .
O30 Ag2 Ag4' Ag6 170.6(5) 5_575 .
Ag3 Ag2 Ag4' Ag6 9.1(3) . .
Ag3' Ag2 Ag4' Ag6 14.1(5) . .
Ag4 Ag2 Ag4' Ag6 -170(3) . .
Ag1 Ag2 Ag4' Ag6 59.4(5) . .
C1 Ag4' Ag5 C9 -110.9(15) . .
O4 Ag4' Ag5 C9 149.6(7) . .
C10 Ag4' Ag5 C9 8.8(6) . .
Ag2' Ag4' Ag5 C9 173.4(9) . .
Ag3 Ag4' Ag5 C9 -115.0(7) . .
Ag3' Ag4' Ag5 C9 -110.5(7) . .
Ag2 Ag4' Ag5 C9 -169.0(8) . .
Ag6 Ag4' Ag5 C9 -55.7(5) . .
C1 Ag4' Ag5 O5 43.9(15) . .
C9 Ag4' Ag5 O5 154.8(6) . .
O4 Ag4' Ag5 O5 -55.6(6) . .
C10 Ag4' Ag5 O5 163.6(5) . .
Ag2' Ag4' Ag5 O5 -31.8(8) . .
Ag3 Ag4' Ag5 O5 39.8(6) . .
Ag3' Ag4' Ag5 O5 44.3(6) . .
Ag2 Ag4' Ag5 O5 -14.2(7) . .
Ag6 Ag4' Ag5 O5 99.1(4) . .
C1 Ag4' Ag5 Ag7 -94.4(13) . .
C9 Ag4' Ag5 Ag7 16.5(6) . .
O4 Ag4' Ag5 Ag7 166.1(3) . .
C10 Ag4' Ag5 Ag7 25.4(4) . .
Ag2' Ag4' Ag5 Ag7 -170.1(5) . .
Ag3 Ag4' Ag5 Ag7 -98.4(4) . .
Ag3' Ag4' Ag5 Ag7 -94.0(4) . .
Ag2 Ag4' Ag5 Ag7 -152.4(3) . .
Ag6 Ag4' Ag5 Ag7 -39.16(19) . .
C1 Ag4' Ag5 Ag6 -55.2(13) . .
C9 Ag4' Ag5 Ag6 55.7(5) . .
O4 Ag4' Ag5 Ag6 -154.7(4) . .
C10 Ag4' Ag5 Ag6 64.5(3) . .
Ag2' Ag4' Ag5 Ag6 -130.9(6) . .
Ag3 Ag4' Ag5 Ag6 -59.3(3) . .
Ag3' Ag4' Ag5 Ag6 -54.8(3) . .
Ag2 Ag4' Ag5 Ag6 -113.3(4) . .
C1 Ag4' Ag5 Ag4 143(4) . .
C9 Ag4' Ag5 Ag4 -106(3) . .
O4 Ag4' Ag5 Ag4 44(3) . .
C10 Ag4' Ag5 Ag4 -97(3) . .
Ag2' Ag4' Ag5 Ag4 67(3) . .
Ag3 Ag4' Ag5 Ag4 139(3) . .
Ag3' Ag4' Ag5 Ag4 144(3) . .
Ag2 Ag4' Ag5 Ag4 85(3) . .
Ag6 Ag4' Ag5 Ag4 -162(3) . .
C1 Ag4' Ag5 Ag8 -151.7(10) . .
C9 Ag4' Ag5 Ag8 -40.8(7) . .
O4 Ag4' Ag5 Ag8 108.8(5) . .
C10 Ag4' Ag5 Ag8 -32.0(6) . .
Ag2' Ag4' Ag5 Ag8 132.6(5) . .
Ag3 Ag4' Ag5 Ag8 -155.8(2) . .
Ag3' Ag4' Ag5 Ag8 -151.3(3) . .
Ag2 Ag4' Ag5 Ag8 150.2(3) . .
Ag6 Ag4' Ag5 Ag8 -96.5(4) . .
O4 Ag4 Ag5 C9 158.8(6) . .
C1 Ag4 Ag5 C9 -93.8(7) . .
O23 Ag4 Ag5 C9 87.4(7) . .
Ag2' Ag4 Ag5 C9 -167.4(6) . .
Ag2 Ag4 Ag5 C9 -151.8(5) . .
Ag3 Ag4 Ag5 C9 -105.0(5) . .
Ag3' Ag4 Ag5 C9 -101.1(5) . .
O4 Ag4 Ag5 O5 -46.0(5) . .
C1 Ag4 Ag5 O5 61.4(6) . .
O23 Ag4 Ag5 O5 -117.5(6) . .
C9 Ag4 Ag5 O5 155.2(6) . .
Ag2' Ag4 Ag5 O5 -12.3(5) . .
Ag2 Ag4 Ag5 O5 3.3(4) . .
Ag3 Ag4 Ag5 O5 50.1(4) . .
Ag3' Ag4 Ag5 O5 54.1(4) . .
O4 Ag4 Ag5 Ag7 168.0(3) . .
C1 Ag4 Ag5 Ag7 -84.6(5) . .
O23 Ag4 Ag5 Ag7 96.5(4) . .
C9 Ag4 Ag5 Ag7 9.2(5) . .
Ag2' Ag4 Ag5 Ag7 -158.2(4) . .
Ag2 Ag4 Ag5 Ag7 -142.63(11) . .
Ag3 Ag4 Ag5 Ag7 -95.86(13) . .
Ag3' Ag4 Ag5 Ag7 -91.9(2) . .
O4 Ag4 Ag5 Ag6 -149.9(3) . .
C1 Ag4 Ag5 Ag6 -42.5(5) . .
O23 Ag4 Ag5 Ag6 138.7(5) . .
C9 Ag4 Ag5 Ag6 51.3(5) . .
Ag2' Ag4 Ag5 Ag6 -116.1(4) . .
Ag2 Ag4 Ag5 Ag6 -100.47(14) . .
Ag3 Ag4 Ag5 Ag6 -53.71(11) . .
Ag3' Ag4 Ag5 Ag6 -49.8(2) . .
O4 Ag4 Ag5 Ag4' -132(3) . .
C1 Ag4 Ag5 Ag4' -25(3) . .
O23 Ag4 Ag5 Ag4' 156(3) . .
C9 Ag4 Ag5 Ag4' 69(3) . .
Ag2' Ag4 Ag5 Ag4' -98(3) . .
Ag2 Ag4 Ag5 Ag4' -83(3) . .
Ag3 Ag4 Ag5 Ag4' -36(3) . .
Ag3' Ag4 Ag5 Ag4' -32(3) . .
O4 Ag4 Ag5 Ag8 103.6(4) . .
C1 Ag4 Ag5 Ag8 -149.0(5) . .
O23 Ag4 Ag5 Ag8 32.2(5) . .
C9 Ag4 Ag5 Ag8 -55.2(5) . .
Ag2' Ag4 Ag5 Ag8 137.4(4) . .
Ag2 Ag4 Ag5 Ag8 152.99(9) . .
Ag3 Ag4 Ag5 Ag8 -160.25(12) . .
Ag3' Ag4 Ag5 Ag8 -156.3(2) . .
O5 Ag5 Ag6 C9 178.8(6) . .
Ag7 Ag5 Ag6 C9 80.0(5) . .
Ag4' Ag5 Ag6 C9 -55.6(6) . .
Ag4 Ag5 Ag6 C9 -53.5(5) . .
Ag8 Ag5 Ag6 C9 91.9(5) . .
C9 Ag5 Ag6 O7 -151.9(5) . .
O5 Ag5 Ag6 O7 26.9(4) . .
Ag7 Ag5 Ag6 O7 -71.9(2) . .
Ag4' Ag5 Ag6 O7 152.5(4) . .
Ag4 Ag5 Ag6 O7 154.6(3) . .
Ag8 Ag5 Ag6 O7 -60.1(2) . .
C9 Ag5 Ag6 O22 100.7(6) . .
O5 Ag5 Ag6 O22 -80.4(5) . .
Ag7 Ag5 Ag6 O22 -179.3(4) . .
Ag4' Ag5 Ag6 O22 45.1(5) . .
Ag4 Ag5 Ag6 O22 47.3(4) . .
Ag8 Ag5 Ag6 O22 -167.4(4) . .
C9 Ag5 Ag6 O9 -48.0(6) . .
O5 Ag5 Ag6 O9 130.8(5) . .
Ag7 Ag5 Ag6 O9 32.0(4) . .
Ag4' Ag5 Ag6 O9 -103.6(5) . .
Ag4 Ag5 Ag6 O9 -101.4(4) . .
Ag8 Ag5 Ag6 O9 43.9(4) . .
C9 Ag5 Ag6 Ag7 -80.0(5) . .
O5 Ag5 Ag6 Ag7 98.8(3) . .
Ag4' Ag5 Ag6 Ag7 -135.6(3) . .
Ag4 Ag5 Ag6 Ag7 -133.46(9) . .
Ag8 Ag5 Ag6 Ag7 11.88(4) . .
C9 Ag5 Ag6 Ag4' 55.6(6) . .
O5 Ag5 Ag6 Ag4' -125.6(4) . .
Ag7 Ag5 Ag6 Ag4' 135.6(3) . .
Ag4 Ag5 Ag6 Ag4' 2.1(4) . .
Ag8 Ag5 Ag6 Ag4' 147.5(3) . .
C1 Ag4' Ag6 C9 -147.5(9) . .
O4 Ag4' Ag6 C9 79.5(7) . .
C10 Ag4' Ag6 C9 -28.8(6) . .
Ag2' Ag4' Ag6 C9 166.6(12) . .
Ag3 Ag4' Ag6 C9 175.0(7) . .
Ag3' Ag4' Ag6 C9 179.8(7) . .
Ag5 Ag4' Ag6 C9 57.5(5) . .
Ag2 Ag4' Ag6 C9 167.3(9) . .
C1 Ag4' Ag6 O7 93.5(8) . .
C9 Ag4' Ag6 O7 -119.0(7) . .
O4 Ag4' Ag6 O7 -39.5(9) . .
C10 Ag4' Ag6 O7 -147.9(6) . .
Ag2' Ag4' Ag6 O7 47.6(12) . .
Ag3 Ag4' Ag6 O7 56.0(7) . .
Ag3' Ag4' Ag6 O7 60.7(8) . .
Ag5 Ag4' Ag6 O7 -61.5(7) . .
Ag2 Ag4' Ag6 O7 48.2(10) . .
C1 Ag4' Ag6 O22 8.8(6) . .
C9 Ag4' Ag6 O22 156.3(6) . .
O4 Ag4' Ag6 O22 -124.1(6) . .
C10 Ag4' Ag6 O22 127.5(5) . .
Ag2' Ag4' Ag6 O22 -37.0(9) . .
Ag3 Ag4' Ag6 O22 -28.7(4) . .
Ag3' Ag4' Ag6 O22 -23.9(5) . .
Ag5 Ag4' Ag6 O22 -146.1(4) . .
Ag2 Ag4' Ag6 O22 -36.4(6) . .
C1 Ag4' Ag6 O9 -79.6(6) . .
C9 Ag4' Ag6 O9 67.9(6) . .
O4 Ag4' Ag6 O9 147.5(5) . .
C10 Ag4' Ag6 O9 39.1(5) . .
Ag2' Ag4' Ag6 O9 -125.5(8) . .
Ag3 Ag4' Ag6 O9 -117.1(3) . .
Ag3' Ag4' Ag6 O9 -112.3(4) . .
Ag5 Ag4' Ag6 O9 125.4(3) . .
Ag2 Ag4' Ag6 O9 -124.8(5) . .
C1 Ag4' Ag6 Ag7 -166.0(5) . .
C9 Ag4' Ag6 Ag7 -18.6(6) . .
O4 Ag4' Ag6 Ag7 61.0(5) . .
C10 Ag4' Ag6 Ag7 -47.4(4) . .
Ag2' Ag4' Ag6 Ag7 148.1(8) . .
Ag3 Ag4' Ag6 Ag7 156.5(2) . .
Ag3' Ag4' Ag6 Ag7 161.2(3) . .
Ag5 Ag4' Ag6 Ag7 39.0(2) . .
Ag2 Ag4' Ag6 Ag7 148.7(5) . .
C1 Ag4' Ag6 Ag5 155.0(7) . .
C9 Ag4' Ag6 Ag5 -57.5(5) . .
O4 Ag4' Ag6 Ag5 22.0(4) . .
C10 Ag4' Ag6 Ag5 -86.3(4) . .
Ag2' Ag4' Ag6 Ag5 109.1(9) . .
Ag3 Ag4' Ag6 Ag5 117.5(4) . .
Ag3' Ag4' Ag6 Ag5 122.2(4) . .
Ag2 Ag4' Ag6 Ag5 109.7(6) . .
C9 Ag6 Ag7 O10 96.8(4) . .
O7 Ag6 Ag7 O10 -99.0(4) . .
O22 Ag6 Ag7 O10 -35(2) . .
O9 Ag6 Ag7 O10 -8.3(4) . .
Ag5 Ag6 Ag7 O10 148.9(3) . .
Ag4' Ag6 Ag7 O10 111.3(4) . .
C9 Ag6 Ag7 O8 -157.2(4) . .
O7 Ag6 Ag7 O8 7.0(4) . .
O22 Ag6 Ag7 O8 71(2) . .
O9 Ag6 Ag7 O8 97.7(4) . .
Ag5 Ag6 Ag7 O8 -105.1(3) . .
Ag4' Ag6 Ag7 O8 -142.7(4) . .
C9 Ag6 Ag7 C17 -0.5(7) . .
O7 Ag6 Ag7 C17 163.7(6) . .
O22 Ag6 Ag7 C17 -132(2) . .
O9 Ag6 Ag7 C17 -105.6(6) . .
Ag5 Ag6 Ag7 C17 51.6(6) . .
Ag4' Ag6 Ag7 C17 14.0(6) . .
O7 Ag6 Ag7 C9 164.2(4) . .
O22 Ag6 Ag7 C9 -131(2) . .
O9 Ag6 Ag7 C9 -105.1(4) . .
Ag5 Ag6 Ag7 C9 52.1(3) . .
Ag4' Ag6 Ag7 C9 14.4(4) . .
C9 Ag6 Ag7 Ag8 -67.1(3) . .
O7 Ag6 Ag7 Ag8 97.1(3) . .
O22 Ag6 Ag7 Ag8 161(2) . .
O9 Ag6 Ag7 Ag8 -172.2(3) . .
Ag5 Ag6 Ag7 Ag8 -14.97(5) . .
Ag4' Ag6 Ag7 Ag8 -52.6(3) . .
C9 Ag6 Ag7 Ag5 -52.1(3) . .
O7 Ag6 Ag7 Ag5 112.1(3) . .
O22 Ag6 Ag7 Ag5 176(2) . .
O9 Ag6 Ag7 Ag5 -157.2(3) . .
Ag4' Ag6 Ag7 Ag5 -37.7(3) . .
C9 Ag6 Ag7 Ag9 -158.2(4) . .
O7 Ag6 Ag7 Ag9 6.0(3) . .
O22 Ag6 Ag7 Ag9 70(2) . .
O9 Ag6 Ag7 Ag9 96.7(3) . .
Ag5 Ag6 Ag7 Ag9 -106.08(14) . .
Ag4' Ag6 Ag7 Ag9 -143.8(3) . .
C9 Ag5 Ag7 O10 9.6(6) . .
O5 Ag5 Ag7 O10 -151.9(5) . .
Ag6 Ag5 Ag7 O10 -47.8(4) . .
Ag4' Ag5 Ag7 O10 -4.5(5) . .
Ag4 Ag5 Ag7 O10 1.5(4) . .
Ag8 Ag5 Ag7 O10 145.3(4) . .
C9 Ag5 Ag7 O8 133.6(5) . .
O5 Ag5 Ag7 O8 -27.9(4) . .
Ag6 Ag5 Ag7 O8 76.1(2) . .
Ag4' Ag5 Ag7 O8 119.5(3) . .
Ag4 Ag5 Ag7 O8 125.5(3) . .
Ag8 Ag5 Ag7 O8 -90.7(2) . .
C9 Ag5 Ag7 C17 -101.2(5) . .
O5 Ag5 Ag7 C17 97.3(4) . .
Ag6 Ag5 Ag7 C17 -158.7(3) . .
Ag4' Ag5 Ag7 C17 -115.3(4) . .
Ag4 Ag5 Ag7 C17 -109.3(3) . .
Ag8 Ag5 Ag7 C17 34.5(3) . .
O5 Ag5 Ag7 C9 -161.5(5) . .
Ag6 Ag5 Ag7 C9 -57.4(4) . .
Ag4' Ag5 Ag7 C9 -14.1(5) . .
Ag4 Ag5 Ag7 C9 -8.1(4) . .
Ag8 Ag5 Ag7 C9 135.7(4) . .
C9 Ag5 Ag7 Ag6 57.4(4) . .
O5 Ag5 Ag7 Ag6 -104.1(3) . .
Ag4' Ag5 Ag7 Ag6 43.3(2) . .
Ag4 Ag5 Ag7 Ag6 49.36(9) . .
Ag8 Ag5 Ag7 Ag6 -166.86(4) . .
C9 Ag5 Ag7 Ag8 -135.7(4) . .
O5 Ag5 Ag7 Ag8 62.8(3) . .
Ag6 Ag5 Ag7 Ag8 166.86(4) . .
Ag4' Ag5 Ag7 Ag8 -149.8(2) . .
Ag4 Ag5 Ag7 Ag8 -143.78(9) . .
C9 Ag5 Ag7 Ag9 -143.6(4) . .
O5 Ag5 Ag7 Ag9 54.9(3) . .
Ag6 Ag5 Ag7 Ag9 158.94(6) . .
Ag4' Ag5 Ag7 Ag9 -157.7(2) . .
Ag4 Ag5 Ag7 Ag9 -151.71(9) . .
Ag8 Ag5 Ag7 Ag9 -7.92(4) . .
O10 Ag7 Ag8 C17 -6.2(6) . .
O8 Ag7 Ag8 C17 -130.6(4) . .
C9 Ag7 Ag8 C17 101.4(5) . .
Ag6 Ag7 Ag8 C17 145.4(4) . .
Ag5 Ag7 Ag8 C17 130.9(4) . .
Ag9 Ag7 Ag8 C17 -57.2(4) . .
O10 Ag7 Ag8 O6 161.8(5) . .
O8 Ag7 Ag8 O6 37.4(4) . .
C17 Ag7 Ag8 O6 168.1(4) . .
C9 Ag7 Ag8 O6 -90.5(4) . .
Ag6 Ag7 Ag8 O6 -46.6(3) . .
Ag5 Ag7 Ag8 O6 -61.0(2) . .
Ag9 Ag7 Ag8 O6 110.9(3) . .
O10 Ag7 Ag8 O24 -107.8(5) . .
O8 Ag7 Ag8 O24 127.8(3) . .
C17 Ag7 Ag8 O24 -101.5(4) . .
C9 Ag7 Ag8 O24 -0.1(4) . .
Ag6 Ag7 Ag8 O24 43.8(2) . .
Ag5 Ag7 Ag8 O24 29.4(2) . .
Ag9 Ag7 Ag8 O24 -158.7(2) . .
O10 Ag7 Ag8 O25 45.0(6) . .
O8 Ag7 Ag8 O25 -79.4(5) . .
C17 Ag7 Ag8 O25 51.2(5) . .
C9 Ag7 Ag8 O25 152.6(5) . .
Ag6 Ag7 Ag8 O25 -163.4(4) . .
Ag5 Ag7 Ag8 O25 -177.8(4) . .
Ag9 Ag7 Ag8 O25 -6.0(4) . .
O10 Ag7 Ag8 Ag9 51.0(4) . .
O8 Ag7 Ag8 Ag9 -73.4(3) . .
C17 Ag7 Ag8 Ag9 57.2(4) . .
C9 Ag7 Ag8 Ag9 158.6(3) . .
Ag6 Ag7 Ag8 Ag9 -157.44(6) . .
Ag5 Ag7 Ag8 Ag9 -171.87(4) . .
O10 Ag7 Ag8 Ag5 -137.2(4) . .
O8 Ag7 Ag8 Ag5 98.4(3) . .
C17 Ag7 Ag8 Ag5 -130.9(4) . .
C9 Ag7 Ag8 Ag5 -29.5(3) . .
Ag6 Ag7 Ag8 Ag5 14.43(5) . .
Ag9 Ag7 Ag8 Ag5 171.87(4) . .
O10 Ag7 Ag8 Ag10 2.6(4) . 2_554
O8 Ag7 Ag8 Ag10 -121.8(3) . 2_554
C17 Ag7 Ag8 Ag10 8.8(4) . 2_554
C9 Ag7 Ag8 Ag10 110.2(3) . 2_554
Ag6 Ag7 Ag8 Ag10 154.18(5) . 2_554
Ag5 Ag7 Ag8 Ag10 139.75(4) . 2_554
Ag9 Ag7 Ag8 Ag10 -48.39(4) . 2_554
C9 Ag5 Ag8 C17 2.3(5) . .
O5 Ag5 Ag8 C17 -158.7(4) . .
Ag7 Ag5 Ag8 C17 -38.0(3) . .
Ag6 Ag5 Ag8 C17 -50.1(3) . .
Ag4' Ag5 Ag8 C17 33.4(6) . .
Ag4 Ag5 Ag8 C17 44.3(3) . .
C9 Ag5 Ag8 O6 161.0(5) . .
O5 Ag5 Ag8 O6 0.1(4) . .
Ag7 Ag5 Ag8 O6 120.8(3) . .
Ag6 Ag5 Ag8 O6 108.7(3) . .
Ag4' Ag5 Ag8 O6 -167.8(5) . .
Ag4 Ag5 Ag8 O6 -156.9(3) . .
C9 Ag5 Ag8 O24 -104.0(5) . .
O5 Ag5 Ag8 O24 95.0(4) . .
Ag7 Ag5 Ag8 O24 -144.3(3) . .
Ag6 Ag5 Ag8 O24 -156.4(3) . .
Ag4' Ag5 Ag8 O24 -72.9(5) . .
Ag4 Ag5 Ag8 O24 -62.0(3) . .
C9 Ag5 Ag8 O25 -142.7(7) . .
O5 Ag5 Ag8 O25 56.3(6) . .
Ag7 Ag5 Ag8 O25 177.0(6) . .
Ag6 Ag5 Ag8 O25 165.0(6) . .
Ag4' Ag5 Ag8 O25 -111.6(7) . .
Ag4 Ag5 Ag8 O25 -100.7(6) . .
C9 Ag5 Ag8 Ag9 49.0(4) . .
O5 Ag5 Ag8 Ag9 -111.9(3) . .
Ag7 Ag5 Ag8 Ag9 8.77(5) . .
Ag6 Ag5 Ag8 Ag9 -3.30(6) . .
Ag4' Ag5 Ag8 Ag9 80.2(5) . .
Ag4 Ag5 Ag8 Ag9 91.05(15) . .
C9 Ag5 Ag8 Ag7 40.3(4) . .
O5 Ag5 Ag8 Ag7 -120.7(3) . .
Ag6 Ag5 Ag8 Ag7 -12.07(4) . .
Ag4' Ag5 Ag8 Ag7 71.4(5) . .
Ag4 Ag5 Ag8 Ag7 82.28(15) . .
C9 Ag5 Ag8 Ag10 -40.2(4) . 2_554
O5 Ag5 Ag8 Ag10 158.8(3) . 2_554
Ag7 Ag5 Ag8 Ag10 -80.51(6) . 2_554
Ag6 Ag5 Ag8 Ag10 -92.58(7) . 2_554
Ag4' Ag5 Ag8 Ag10 -9.1(5) . 2_554
Ag4 Ag5 Ag8 Ag10 1.77(17) . 2_554
O6 Ag8 Ag9 C17 -160.6(5) . .
O24 Ag8 Ag9 C17 4.4(7) . .
O25 Ag8 Ag9 C17 114.2(5) . .
Ag7 Ag8 Ag9 C17 -62.5(4) . .
Ag5 Ag8 Ag9 C17 -70.6(4) . .
Ag10 Ag8 Ag9 C17 66.3(4) 2_554 .
C17 Ag8 Ag9 O26 -165.5(5) . .
O6 Ag8 Ag9 O26 33.9(4) . .
O24 Ag8 Ag9 O26 -161.1(6) . .
O25 Ag8 Ag9 O26 -51.3(3) . .
Ag7 Ag8 Ag9 O26 132.0(2) . .
Ag5 Ag8 Ag9 O26 123.9(2) . .
Ag10 Ag8 Ag9 O26 -99.1(2) 2_554 .
C17 Ag8 Ag9 O27 99.7(12) . .
O6 Ag8 Ag9 O27 -60.9(12) . .
O24 Ag8 Ag9 O27 104.1(13) . .
O25 Ag8 Ag9 O27 -146.1(12) . .
Ag7 Ag8 Ag9 O27 37.2(12) . .
Ag5 Ag8 Ag9 O27 29.1(12) . .
Ag10 Ag8 Ag9 O27 166.0(12) 2_554 .
C17 Ag8 Ag9 Ag7 62.5(4) . .
O6 Ag8 Ag9 Ag7 -98.1(3) . .
O24 Ag8 Ag9 Ag7 66.9(5) . .
O25 Ag8 Ag9 Ag7 176.7(2) . .
Ag5 Ag8 Ag9 Ag7 -8.13(4) . .
Ag10 Ag8 Ag9 Ag7 128.83(4) 2_554 .
C17 Ag8 Ag9 Ag10 -66.3(4) . 2_554
O6 Ag8 Ag9 Ag10 133.1(3) . 2_554
O24 Ag8 Ag9 Ag10 -62.0(5) . 2_554
O25 Ag8 Ag9 Ag10 47.8(2) . 2_554
Ag7 Ag8 Ag9 Ag10 -128.83(4) . 2_554
Ag5 Ag8 Ag9 Ag10 -136.95(5) . 2_554
C17 Ag8 Ag9 Ag11 -114.9(4) . 2_554
O6 Ag8 Ag9 Ag11 84.5(3) . 2_554
O24 Ag8 Ag9 Ag11 -110.5(5) . 2_554
O25 Ag8 Ag9 Ag11 -0.7(2) . 2_554
Ag7 Ag8 Ag9 Ag11 -177.42(4) . 2_554
Ag5 Ag8 Ag9 Ag11 174.46(4) . 2_554
Ag10 Ag8 Ag9 Ag11 -48.59(3) 2_554 2_554
O10 Ag7 Ag9 C17 -91.3(5) . .
O8 Ag7 Ag9 C17 164.8(5) . .
C9 Ag7 Ag9 C17 17.8(6) . .
Ag6 Ag7 Ag9 C17 165.8(4) . .
Ag8 Ag7 Ag9 C17 61.6(4) . .
Ag5 Ag7 Ag9 C17 70.3(4) . .
O10 Ag7 Ag9 O26 138.8(4) . .
O8 Ag7 Ag9 O26 34.8(4) . .
C17 Ag7 Ag9 O26 -129.9(5) . .
C9 Ag7 Ag9 O26 -112.1(6) . .
Ag6 Ag7 Ag9 O26 35.8(4) . .
Ag8 Ag7 Ag9 O26 -68.4(3) . .
Ag5 Ag7 Ag9 O26 -59.6(3) . .
O10 Ag7 Ag9 O27 34.5(4) . .
O8 Ag7 Ag9 O27 -69.5(4) . .
C17 Ag7 Ag9 O27 125.8(5) . .
C9 Ag7 Ag9 O27 143.6(5) . .
Ag6 Ag7 Ag9 O27 -68.4(3) . .
Ag8 Ag7 Ag9 O27 -172.6(3) . .
Ag5 Ag7 Ag9 O27 -163.9(2) . .
O10 Ag7 Ag9 Ag8 -152.8(3) . .
O8 Ag7 Ag9 Ag8 103.2(3) . .
C17 Ag7 Ag9 Ag8 -61.6(4) . .
C9 Ag7 Ag9 Ag8 -43.7(5) . .
Ag6 Ag7 Ag9 Ag8 104.23(14) . .
Ag5 Ag7 Ag9 Ag8 8.74(4) . .
O10 Ag7 Ag9 Ag10 -106.0(3) . 2_554
O8 Ag7 Ag9 Ag10 150.1(3) . 2_554
C17 Ag7 Ag9 Ag10 -14.7(4) . 2_554
C9 Ag7 Ag9 Ag10 3.1(5) . 2_554
Ag6 Ag7 Ag9 Ag10 151.10(13) . 2_554
Ag8 Ag7 Ag9 Ag10 46.87(4) . 2_554
Ag5 Ag7 Ag9 Ag10 55.61(6) . 2_554
O10 Ag7 Ag9 Ag11 -147.3(3) . 2_554
O8 Ag7 Ag9 Ag11 108.7(3) . 2_554
C17 Ag7 Ag9 Ag11 -56.0(4) . 2_554
C9 Ag7 Ag9 Ag11 -38.2(5) . 2_554
Ag6 Ag7 Ag9 Ag11 109.75(15) . 2_554
Ag8 Ag7 Ag9 Ag11 5.52(9) . 2_554
Ag5 Ag7 Ag9 Ag11 14.25(12) . 2_554
O11 Ag10 Ag11 C16 136.1(9) . .
O25 Ag10 Ag11 C16 -160.2(5) 2_554 .
C15 Ag10 Ag11 C16 2.6(5) . .
Ag9 Ag10 Ag11 C16 -74.8(4) 2_554 .
Ag8 Ag10 Ag11 C16 -119.6(4) 2_554 .
O11 Ag10 Ag11 O13 -35.8(9) . .
C16 Ag10 Ag11 O13 -172.0(6) . .
O25 Ag10 Ag11 O13 27.9(4) 2_554 .
C15 Ag10 Ag11 O13 -169.4(5) . .
Ag9 Ag10 Ag11 O13 113.2(4) 2_554 .
Ag8 Ag10 Ag11 O13 68.5(4) 2_554 .
O11 Ag10 Ag11 O26 -126.8(8) . 2_554
C16 Ag10 Ag11 O26 97.0(5) . 2_554
O25 Ag10 Ag11 O26 -63.2(4) 2_554 2_554
C15 Ag10 Ag11 O26 99.6(4) . 2_554
Ag9 Ag10 Ag11 O26 22.2(3) 2_554 2_554
Ag8 Ag10 Ag11 O26 -22.5(3) 2_554 2_554
O11 Ag10 Ag11 Ag14 154.4(8) . .
C16 Ag10 Ag11 Ag14 18.3(4) . .
O25 Ag10 Ag11 Ag14 -141.9(3) 2_554 .
C15 Ag10 Ag11 Ag14 20.9(3) . .
Ag9 Ag10 Ag11 Ag14 -56.57(4) 2_554 .
Ag8 Ag10 Ag11 Ag14 -101.30(4) 2_554 .
O11 Ag10 Ag11 Ag12 78.2(8) . .
C16 Ag10 Ag11 Ag12 -57.9(4) . .
O25 Ag10 Ag11 Ag12 141.9(3) 2_554 .
C15 Ag10 Ag11 Ag12 -55.3(3) . .
Ag9 Ag10 Ag11 Ag12 -132.76(4) 2_554 .
Ag8 Ag10 Ag11 Ag12 -177.49(4) 2_554 .
O11 Ag10 Ag11 Ag13 83.8(8) . .
C16 Ag10 Ag11 Ag13 -52.3(4) . .
O25 Ag10 Ag11 Ag13 147.5(3) 2_554 .
C15 Ag10 Ag11 Ag13 -49.7(3) . .
Ag9 Ag10 Ag11 Ag13 -127.14(8) 2_554 .
Ag8 Ag10 Ag11 Ag13 -171.86(8) 2_554 .
O11 Ag10 Ag11 Ag9 -149.0(8) . 2_554
C16 Ag10 Ag11 Ag9 74.8(4) . 2_554
O25 Ag10 Ag11 Ag9 -85.3(2) 2_554 2_554
C15 Ag10 Ag11 Ag9 77.4(3) . 2_554
Ag8 Ag10 Ag11 Ag9 -44.73(3) 2_554 2_554
C16 Ag11 Ag12 O15 -100.3(12) . .
O13 Ag11 Ag12 O15 84.5(12) . .
O26 Ag11 Ag12 O15 -126.2(13) 2_554 .
Ag14 Ag11 Ag12 O15 -153.4(11) . .
Ag10 Ag11 Ag12 O15 -46.2(11) . .
Ag13 Ag11 Ag12 O15 138.6(11) . .
Ag9 Ag11 Ag12 O15 -92.6(11) 2_554 .
C16 Ag11 Ag12 O28 -109.1(6) . .
O13 Ag11 Ag12 O28 75.7(5) . .
O26 Ag11 Ag12 O28 -134.9(7) 2_554 .
Ag14 Ag11 Ag12 O28 -162.1(4) . .
Ag10 Ag11 Ag12 O28 -55.0(4) . .
Ag13 Ag11 Ag12 O28 129.8(4) . .
Ag9 Ag11 Ag12 O28 -101.3(4) 2_554 .
C16 Ag11 Ag12 C8 92.3(5) . .
O13 Ag11 Ag12 C8 -82.9(4) . .
O26 Ag11 Ag12 C8 66.4(6) 2_554 .
Ag14 Ag11 Ag12 C8 39.2(3) . .
Ag10 Ag11 Ag12 C8 146.4(3) . .
Ag13 Ag11 Ag12 C8 -28.8(3) . .
Ag9 Ag11 Ag12 C8 100.0(3) 2_554 .
O13 Ag11 Ag12 C16 -175.2(6) . .
O26 Ag11 Ag12 C16 -25.8(7) 2_554 .
Ag14 Ag11 Ag12 C16 -53.0(5) . .
Ag10 Ag11 Ag12 C16 54.2(5) . .
Ag13 Ag11 Ag12 C16 -121.0(5) . .
Ag9 Ag11 Ag12 C16 7.8(5) 2_554 .
C16 Ag11 Ag12 Ag13 121.0(5) . .
O13 Ag11 Ag12 Ag13 -54.1(3) . .
O26 Ag11 Ag12 Ag13 95.2(6) 2_554 .
Ag14 Ag11 Ag12 Ag13 68.02(6) . .
Ag10 Ag11 Ag12 Ag13 175.20(7) . .
Ag9 Ag11 Ag12 Ag13 128.81(7) 2_554 .
C16 Ag11 Ag12 Ag1' 127.3(7) . .
O13 Ag11 Ag12 Ag1' -47.8(6) . .
O26 Ag11 Ag12 Ag1' 101.5(8) 2_554 .
Ag14 Ag11 Ag12 Ag1' 74.3(5) . .
Ag10 Ag11 Ag12 Ag1' -178.5(5) . .
Ag13 Ag11 Ag12 Ag1' 6.3(5) . .
Ag9 Ag11 Ag12 Ag1' 135.1(5) 2_554 .
O15 Ag12 Ag13 C8 58.0(5) . .
O28 Ag12 Ag13 C8 178.9(5) . .
C16 Ag12 Ag13 C8 -99.9(5) . .
Ag11 Ag12 Ag13 C8 -135.8(4) . .
Ag1' Ag12 Ag13 C8 95(4) . .
O15 Ag12 Ag13 O14 -123.1(5) . .
O28 Ag12 Ag13 O14 -2.2(5) . .
C8 Ag12 Ag13 O14 179.0(6) . .
C16 Ag12 Ag13 O14 79.1(5) . .
Ag11 Ag12 Ag13 O14 43.2(4) . .
Ag1' Ag12 Ag13 O14 -86(4) . .
O15 Ag12 Ag13 O29 24.0(7) . .
O28 Ag12 Ag13 O29 144.9(6) . .
C8 Ag12 Ag13 O29 -34.0(7) . .
C16 Ag12 Ag13 O29 -133.9(6) . .
Ag11 Ag12 Ag13 O29 -169.8(6) . .
Ag1' Ag12 Ag13 O29 61(4) . .
O15 Ag12 Ag13 Ag15 86.4(4) . .
O28 Ag12 Ag13 Ag15 -152.7(3) . .
C8 Ag12 Ag13 Ag15 28.4(4) . .
C16 Ag12 Ag13 Ag15 -71.5(3) . .
Ag11 Ag12 Ag13 Ag15 -107.38(7) . .
Ag1' Ag12 Ag13 Ag15 123(4) . .
O15 Ag12 Ag13 Ag1 1.0(4) . 5_575
O28 Ag12 Ag13 Ag1 121.9(3) . 5_575
C8 Ag12 Ag13 Ag1 -57.0(4) . 5_575
C16 Ag12 Ag13 Ag1 -156.8(3) . 5_575
Ag11 Ag12 Ag13 Ag1 167.26(7) . 5_575
Ag1' Ag12 Ag13 Ag1 38(4) . 5_575
O15 Ag12 Ag13 Ag11 -166.3(4) . .
O28 Ag12 Ag13 Ag11 -45.4(3) . .
C8 Ag12 Ag13 Ag11 135.8(4) . .
C16 Ag12 Ag13 Ag11 35.9(3) . .
Ag1' Ag12 Ag13 Ag11 -130(4) . .
O15 Ag12 Ag13 Ag14 137.6(4) . .
O28 Ag12 Ag13 Ag14 -101.5(3) . .
C8 Ag12 Ag13 Ag14 79.7(4) . .
C16 Ag12 Ag13 Ag14 -20.2(3) . .
Ag11 Ag12 Ag13 Ag14 -56.11(4) . .
Ag1' Ag12 Ag13 Ag14 174(4) . .
C16 Ag11 Ag13 C8 -9.6(5) . .
O13 Ag11 Ag13 C8 168.5(4) . .
O26 Ag11 Ag13 C8 -115.4(4) 2_554 .
Ag14 Ag11 Ag13 C8 -58.0(3) . .
Ag12 Ag11 Ag13 C8 35.4(3) . .
Ag10 Ag11 Ag13 C8 29.1(4) . .
Ag9 Ag11 Ag13 C8 -62.4(4) 2_554 .
C16 Ag11 Ag13 O14 169.2(5) . .
O13 Ag11 Ag13 O14 -12.7(4) . .
O26 Ag11 Ag13 O14 63.5(4) 2_554 .
Ag14 Ag11 Ag13 O14 120.8(3) . .
Ag12 Ag11 Ag13 O14 -145.7(3) . .
Ag10 Ag11 Ag13 O14 -152.1(3) . .
Ag9 Ag11 Ag13 O14 116.5(3) 2_554 .
C16 Ag11 Ag13 O29 123.1(7) . .
O13 Ag11 Ag13 O29 -58.8(7) . .
O26 Ag11 Ag13 O29 17.4(7) 2_554 .
Ag14 Ag11 Ag13 O29 74.8(6) . .
Ag12 Ag11 Ag13 O29 168.2(6) . .
Ag10 Ag11 Ag13 O29 161.8(6) . .
Ag9 Ag11 Ag13 O29 70.4(6) 2_554 .
C16 Ag11 Ag13 Ag15 46.2(4) . .
O13 Ag11 Ag13 Ag15 -135.7(3) . .
O26 Ag11 Ag13 Ag15 -59.5(3) 2_554 .
Ag14 Ag11 Ag13 Ag15 -2.18(6) . .
Ag12 Ag11 Ag13 Ag15 91.23(9) . .
Ag10 Ag11 Ag13 Ag15 84.88(10) . .
Ag9 Ag11 Ag13 Ag15 -6.55(13) 2_554 .
C16 Ag11 Ag13 Ag12 -45.1(4) . .
O13 Ag11 Ag13 Ag12 133.0(3) . .
O26 Ag11 Ag13 Ag12 -150.8(3) 2_554 .
Ag14 Ag11 Ag13 Ag12 -93.42(5) . .
Ag10 Ag11 Ag13 Ag12 -6.35(9) . .
Ag9 Ag11 Ag13 Ag12 -97.79(8) 2_554 .
C16 Ag11 Ag13 Ag1 -60.4(4) . 5_575
O13 Ag11 Ag13 Ag1 117.6(3) . 5_575
O26 Ag11 Ag13 Ag1 -166.2(3) 2_554 5_575
Ag14 Ag11 Ag13 Ag1 -108.81(11) . 5_575
Ag12 Ag11 Ag13 Ag1 -15.39(8) . 5_575
Ag10 Ag11 Ag13 Ag1 -21.75(15) . 5_575
Ag9 Ag11 Ag13 Ag1 -113.18(10) 2_554 5_575
C16 Ag11 Ag13 Ag14 48.4(4) . .
O13 Ag11 Ag13 Ag14 -133.5(3) . .
O26 Ag11 Ag13 Ag14 -57.4(3) 2_554 .
Ag12 Ag11 Ag13 Ag14 93.42(5) . .
Ag10 Ag11 Ag13 Ag14 87.06(7) . .
Ag9 Ag11 Ag13 Ag14 -4.37(8) 2_554 .
O15 Ag12 Ag1' O14 -138.1(9) . .
O28 Ag12 Ag1' O14 -22.5(11) . .
C8 Ag12 Ag1' O14 153.0(13) . .
C16 Ag12 Ag1' O14 60.8(10) . .
Ag13 Ag12 Ag1' O14 75(4) . .
Ag11 Ag12 Ag1' O14 27.8(8) . .
O15 Ag12 Ag1' C8 68.9(7) . .
O28 Ag12 Ag1' C8 -175.5(6) . .
C16 Ag12 Ag1' C8 -92.2(6) . .
Ag13 Ag12 Ag1' C8 -78(4) . .
Ag11 Ag12 Ag1' C8 -125.3(6) . .
O15 Ag12 Ag1' O29 56.4(19) . .
O28 Ag12 Ag1' O29 172.0(16) . .
C8 Ag12 Ag1' O29 -12.5(14) . .
C16 Ag12 Ag1' O29 -104.7(17) . .
Ag13 Ag12 Ag1' O29 -90(5) . .
Ag11 Ag12 Ag1' O29 -137.8(18) . .
O15 Ag12 Ag1' O1 -43.4(9) . 5_575
O28 Ag12 Ag1' O1 72.2(7) . 5_575
C8 Ag12 Ag1' O1 -112.3(9) . 5_575
C16 Ag12 Ag1' O1 155.5(7) . 5_575
Ag13 Ag12 Ag1' O1 170(5) . 5_575
Ag11 Ag12 Ag1' O1 122.4(8) . 5_575
O15 Ag12 Ag1' Ag1 8.0(8) . 5_575
O28 Ag12 Ag1' Ag1 123.5(5) . 5_575
C8 Ag12 Ag1' Ag1 -60.9(6) . 5_575
C16 Ag12 Ag1' Ag1 -153.2(5) . 5_575
Ag13 Ag12 Ag1' Ag1 -139(4) . 5_575
Ag11 Ag12 Ag1' Ag1 173.8(6) . 5_575
O15 Ag12 Ag1' Ag15 96.7(6) . .
O28 Ag12 Ag1' Ag15 -147.8(5) . .
C8 Ag12 Ag1' Ag15 27.8(5) . .
C16 Ag12 Ag1' Ag15 -64.5(6) . .
Ag13 Ag12 Ag1' Ag15 -50(4) . .
Ag11 Ag12 Ag1' Ag15 -97.5(5) . .
C16 Ag11 Ag14 O17 169.2(5) . .
O13 Ag11 Ag14 O17 -19.5(4) . .
O26 Ag11 Ag14 O17 54.6(4) 2_554 .
Ag12 Ag11 Ag14 O17 -136.9(3) . .
Ag10 Ag11 Ag14 O17 151.6(3) . .
Ag13 Ag11 Ag14 O17 -77.0(3) . .
Ag9 Ag11 Ag14 O17 99.7(3) 2_554 .
C16 Ag11 Ag14 O19 -9.7(6) . .
O13 Ag11 Ag14 O19 161.5(5) . .
O26 Ag11 Ag14 O19 -124.4(4) 2_554 .
Ag12 Ag11 Ag14 O19 44.2(4) . .
Ag10 Ag11 Ag14 O19 -27.4(4) . .
Ag13 Ag11 Ag14 O19 104.0(4) . .
Ag9 Ag11 Ag14 O19 -79.3(4) 2_554 .
O13 Ag11 Ag14 C16 171.2(5) . .
O26 Ag11 Ag14 C16 -114.6(5) 2_554 .
Ag12 Ag11 Ag14 C16 53.9(4) . .
Ag10 Ag11 Ag14 C16 -17.7(4) . .
Ag13 Ag11 Ag14 C16 113.7(4) . .
Ag9 Ag11 Ag14 C16 -69.5(4) 2_554 .
C16 Ag11 Ag14 O27 79.5(5) . 2_554
O13 Ag11 Ag14 O27 -109.3(4) . 2_554
O26 Ag11 Ag14 O27 -35.1(3) 2_554 2_554
Ag12 Ag11 Ag14 O27 133.4(2) . 2_554
Ag10 Ag11 Ag14 O27 61.8(2) . 2_554
Ag13 Ag11 Ag14 O27 -166.8(2) . 2_554
Ag9 Ag11 Ag14 O27 9.9(2) 2_554 2_554
C16 Ag11 Ag14 Ag15 -111.6(4) . .
O13 Ag11 Ag14 Ag15 59.7(3) . .
O26 Ag11 Ag14 Ag15 133.8(2) 2_554 .
Ag12 Ag11 Ag14 Ag15 -57.65(5) . .
Ag10 Ag11 Ag14 Ag15 -129.22(5) . .
Ag13 Ag11 Ag14 Ag15 2.18(6) . .
Ag9 Ag11 Ag14 Ag15 178.89(5) 2_554 .
C16 Ag11 Ag14 Ag13 -113.7(4) . .
O13 Ag11 Ag14 Ag13 57.5(3) . .
O26 Ag11 Ag14 Ag13 131.6(2) 2_554 .
Ag12 Ag11 Ag14 Ag13 -59.83(6) . .
Ag10 Ag11 Ag14 Ag13 -131.40(6) . .
Ag9 Ag11 Ag14 Ag13 176.72(6) 2_554 .
C8 Ag13 Ag14 O17 -142.9(5) . .
O14 Ag13 Ag14 O17 36.2(4) . .
O29 Ag13 Ag14 O17 -52.8(4) . .
Ag15 Ag13 Ag14 O17 -85.3(3) . .
Ag12 Ag13 Ag14 O17 160.5(3) . .
Ag1 Ag13 Ag14 O17 -147.4(3) 5_575 .
Ag11 Ag13 Ag14 O17 97.2(3) . .
C8 Ag13 Ag14 O19 -15.4(5) . .
O14 Ag13 Ag14 O19 163.7(4) . .
O29 Ag13 Ag14 O19 74.8(4) . .
Ag15 Ag13 Ag14 O19 42.2(3) . .
Ag12 Ag13 Ag14 O19 -72.0(3) . .
Ag1 Ag13 Ag14 O19 -19.9(4) 5_575 .
Ag11 Ag13 Ag14 O19 -135.3(3) . .
C8 Ag13 Ag14 C16 78.4(5) . .
O14 Ag13 Ag14 C16 -102.5(4) . .
O29 Ag13 Ag14 C16 168.5(4) . .
Ag15 Ag13 Ag14 C16 136.0(3) . .
Ag12 Ag13 Ag14 C16 21.7(3) . .
Ag1 Ag13 Ag14 C16 73.8(3) 5_575 .
Ag11 Ag13 Ag14 C16 -41.6(3) . .
C8 Ag13 Ag14 O27 156.0(6) . 2_554
O14 Ag13 Ag14 O27 -24.9(6) . 2_554
O29 Ag13 Ag14 O27 -113.9(6) . 2_554
Ag15 Ag13 Ag14 O27 -146.4(5) . 2_554
Ag12 Ag13 Ag14 O27 99.3(5) . 2_554
Ag1 Ag13 Ag14 O27 151.4(5) 5_575 2_554
Ag11 Ag13 Ag14 O27 36.0(5) . 2_554
C8 Ag13 Ag14 Ag11 119.9(4) . .
O14 Ag13 Ag14 Ag11 -61.0(3) . .
O29 Ag13 Ag14 Ag11 -149.9(3) . .
Ag15 Ag13 Ag14 Ag11 177.57(7) . .
Ag12 Ag13 Ag14 Ag11 63.32(5) . .
Ag1 Ag13 Ag14 Ag11 115.41(12) 5_575 .
C8 Ag13 Ag14 Ag15 -57.6(4) . .
O14 Ag13 Ag14 Ag15 121.5(3) . .
O29 Ag13 Ag14 Ag15 32.5(3) . .
Ag12 Ag13 Ag14 Ag15 -114.25(7) . .
Ag1 Ag13 Ag14 Ag15 -62.15(10) 5_575 .
Ag11 Ag13 Ag14 Ag15 -177.57(7) . .
C8 Ag13 Ag15 O18 169.7(5) . .
O14 Ag13 Ag15 O18 -10.0(4) . .
O29 Ag13 Ag15 O18 -70.5(4) . .
Ag12 Ag13 Ag15 O18 141.2(3) . .
Ag1 Ag13 Ag15 O18 -149.1(3) 5_575 .
Ag11 Ag13 Ag15 O18 79.4(3) . .
Ag14 Ag13 Ag15 O18 77.3(3) . .
O14 Ag13 Ag15 C8 -179.7(5) . .
O29 Ag13 Ag15 C8 119.8(5) . .
Ag12 Ag13 Ag15 C8 -28.5(4) . .
Ag1 Ag13 Ag15 C8 41.2(4) 5_575 .
Ag11 Ag13 Ag15 C8 -90.3(4) . .
Ag14 Ag13 Ag15 C8 -92.4(4) . .
C8 Ag13 Ag15 O20 44.3(6) . .
O14 Ag13 Ag15 O20 -135.4(5) . .
O29 Ag13 Ag15 O20 164.1(5) . .
Ag12 Ag13 Ag15 O20 15.8(4) . .
Ag1 Ag13 Ag15 O20 85.5(4) 5_575 .
Ag11 Ag13 Ag15 O20 -46.0(4) . .
Ag14 Ag13 Ag15 O20 -48.1(4) . .
C8 Ag13 Ag15 O30 -87.4(5) . .
O14 Ag13 Ag15 O30 92.9(5) . .
O29 Ag13 Ag15 O30 32.4(4) . .
Ag12 Ag13 Ag15 O30 -115.9(3) . .
Ag1 Ag13 Ag15 O30 -46.2(3) 5_575 .
Ag11 Ag13 Ag15 O30 -177.7(3) . .
Ag14 Ag13 Ag15 O30 -179.8(3) . .
C8 Ag13 Ag15 Ag14 92.4(4) . .
O14 Ag13 Ag15 Ag14 -87.3(3) . .
O29 Ag13 Ag15 Ag14 -147.8(2) . .
Ag12 Ag13 Ag15 Ag14 63.90(6) . .
Ag1 Ag13 Ag15 Ag14 133.60(7) 5_575 .
Ag11 Ag13 Ag15 Ag14 2.09(6) . .
C8 Ag13 Ag15 Ag1' -97(4) . .
O14 Ag13 Ag15 Ag1' 83(4) . .
O29 Ag13 Ag15 Ag1' 23(4) . .
Ag12 Ag13 Ag15 Ag1' -126(4) . .
Ag1 Ag13 Ag15 Ag1' -56(4) 5_575 .
Ag11 Ag13 Ag15 Ag1' 172(4) . .
Ag14 Ag13 Ag15 Ag1' 170(4) . .
O17 Ag14 Ag15 O18 -15.5(4) . .
O19 Ag14 Ag15 O18 116.6(4) . .
C16 Ag14 Ag15 O18 -153.9(5) . .
O27 Ag14 Ag15 O18 60.3(4) 2_554 .
Ag11 Ag14 Ag15 O18 -101.6(3) . .
Ag13 Ag14 Ag15 O18 -99.3(3) . .
O17 Ag14 Ag15 C8 131.3(5) . .
O19 Ag14 Ag15 C8 -96.6(4) . .
C16 Ag14 Ag15 C8 -7.1(5) . .
O27 Ag14 Ag15 C8 -152.9(5) 2_554 .
Ag11 Ag14 Ag15 C8 45.2(3) . .
Ag13 Ag14 Ag15 C8 47.5(3) . .
O17 Ag14 Ag15 O20 -124.6(4) . .
O19 Ag14 Ag15 O20 7.5(4) . .
C16 Ag14 Ag15 O20 97.0(5) . .
O27 Ag14 Ag15 O20 -48.8(4) 2_554 .
Ag11 Ag14 Ag15 O20 149.2(2) . .
Ag13 Ag14 Ag15 O20 151.6(3) . .
O17 Ag14 Ag15 O30 -103(12) . .
O19 Ag14 Ag15 O30 29(12) . .
C16 Ag14 Ag15 O30 119(12) . .
O27 Ag14 Ag15 O30 -27(12) 2_554 .
Ag11 Ag14 Ag15 O30 171(34) . .
Ag13 Ag14 Ag15 O30 173(100) . .
O17 Ag14 Ag15 Ag13 83.8(3) . .
O19 Ag14 Ag15 Ag13 -144.1(3) . .
C16 Ag14 Ag15 Ag13 -54.6(4) . .
O27 Ag14 Ag15 Ag13 159.6(3) 2_554 .
Ag11 Ag14 Ag15 Ag13 -2.32(7) . .
O17 Ag14 Ag15 Ag1' 82.4(7) . .
O19 Ag14 Ag15 Ag1' -145.5(6) . .
C16 Ag14 Ag15 Ag1' -56.0(7) . .
O27 Ag14 Ag15 Ag1' 158.2(7) 2_554 .
Ag11 Ag14 Ag15 Ag1' -3.7(6) . .
Ag13 Ag14 Ag15 Ag1' -1.4(6) . .
O14 Ag1' Ag15 O18 9.6(11) . .
C8 Ag1' Ag15 O18 162.9(6) . .
O29 Ag1' Ag15 O18 -66.8(6) . .
O1 Ag1' Ag15 O18 -143.9(15) 5_575 .
Ag1 Ag1' Ag15 O18 -155.5(5) 5_575 .
Ag12 Ag1' Ag15 O18 135.2(5) . .
O14 Ag1' Ag15 C8 -153.3(14) . .
O29 Ag1' Ag15 C8 130.3(9) . .
O1 Ag1' Ag15 C8 53.2(15) 5_575 .
Ag1 Ag1' Ag15 C8 41.6(6) 5_575 .
Ag12 Ag1' Ag15 C8 -27.7(5) . .
O14 Ag1' Ag15 O20 -124.0(11) . .
C8 Ag1' Ag15 O20 29.3(12) . .
O29 Ag1' Ag15 O20 159.6(6) . .
O1 Ag1' Ag15 O20 82.5(17) 5_575 .
Ag1 Ag1' Ag15 O20 70.9(10) 5_575 .
Ag12 Ag1' Ag15 O20 1.6(12) . .
O14 Ag1' Ag15 O30 111.3(10) . .
C8 Ag1' Ag15 O30 -95.4(6) . .
O29 Ag1' Ag15 O30 34.8(7) . .
O1 Ag1' Ag15 O30 -42.3(17) 5_575 .
Ag1 Ag1' Ag15 O30 -53.8(7) 5_575 .
Ag12 Ag1' Ag15 O30 -123.2(5) . .
O14 Ag1' Ag15 Ag13 -78(4) . .
C8 Ag1' Ag15 Ag13 75(4) . .
O29 Ag1' Ag15 Ag13 -155(5) . .
O1 Ag1' Ag15 Ag13 128(5) 5_575 .
Ag1 Ag1' Ag15 Ag13 117(4) 5_575 .
Ag12 Ag1' Ag15 Ag13 47(4) . .
O14 Ag1' Ag15 Ag14 -68.9(10) . .
C8 Ag1' Ag15 Ag14 84.4(6) . .
O29 Ag1' Ag15 Ag14 -145.3(7) . .
O1 Ag1' Ag15 Ag14 137.6(17) 5_575 .
Ag1 Ag1' Ag15 Ag14 126.0(6) 5_575 .
Ag12 Ag1' Ag15 Ag14 56.7(4) . .
O16 Ag1 O1 C21 -115.5(13) 5_575 .
C8 Ag1 O1 C21 134.1(13) 5_575 .
C1 Ag1 O1 C21 -1.7(15) . .
Ag1' Ag1 O1 C21 111.5(15) 5_575 .
Ag3' Ag1 O1 C21 -10.5(13) . .
Ag3 Ag1 O1 C21 -5.7(13) . .
Ag13 Ag1 O1 C21 118.2(14) 5_575 .
Ag2 Ag1 O1 C21 41.8(14) . .
O16 Ag1 O1 Ag1' 133.1(7) 5_575 5_575
C8 Ag1 O1 Ag1' 22.6(8) 5_575 5_575
C1 Ag1 O1 Ag1' -113.2(8) . 5_575
Ag3' Ag1 O1 Ag1' -122.0(7) . 5_575
Ag3 Ag1 O1 Ag1' -117.1(7) . 5_575
Ag13 Ag1 O1 Ag1' 6.7(7) 5_575 5_575
Ag2 Ag1 O1 Ag1' -69.7(7) . 5_575
C1 Ag3' O2 C21 -45(2) . .
O22 Ag3' O2 C21 92.9(15) . .
O21 Ag3' O2 C21 167.3(14) . .
Ag2 Ag3' O2 C21 -84.2(15) . .
Ag1 Ag3' O2 C21 -20.2(14) . .
Ag4' Ag3' O2 C21 -133.7(16) . .
Ag4 Ag3' O2 C21 -125.2(15) . .
Ag2' Ag3' O2 C21 -86.8(15) . .
C1 Ag3' O2 Ag3 89(3) . .
O22 Ag3' O2 Ag3 -133(3) . .
O21 Ag3' O2 Ag3 -59(3) . .
Ag2 Ag3' O2 Ag3 50(3) . .
Ag1 Ag3' O2 Ag3 114(3) . .
Ag4' Ag3' O2 Ag3 0(2) . .
Ag4 Ag3' O2 Ag3 9(2) . .
Ag2' Ag3' O2 Ag3 47(3) . .
C1 Ag3 O2 C21 -24.9(19) . .
O21 Ag3 O2 C21 164.3(15) . .
O22 Ag3 O2 C21 90.1(16) . .
Ag2 Ag3 O2 C21 -75.2(16) . .
Ag4' Ag3 O2 C21 -130.1(18) . .
Ag1 Ag3 O2 C21 -12.8(15) . .
Ag4 Ag3 O2 C21 -116.3(16) . .
Ag2' Ag3 O2 C21 -77.0(16) . .
C1 Ag3 O2 Ag3' -74(3) . .
O21 Ag3 O2 Ag3' 115(3) . .
O22 Ag3 O2 Ag3' 41(3) . .
Ag2 Ag3 O2 Ag3' -124(3) . .
Ag4' Ag3 O2 Ag3' -179(100) . .
Ag1 Ag3 O2 Ag3' -62(3) . .
Ag4 Ag3 O2 Ag3' -165(4) . .
Ag2' Ag3 O2 Ag3' -126(3) . .
Ag2' Ag2 O3 C23 47.7(16) . .
C1 Ag2 O3 C23 -25.0(18) . .
O29 Ag2 O3 C23 -174.8(15) 5_575 .
O30 Ag2 O3 C23 105.1(15) 5_575 .
Ag3 Ag2 O3 C23 -68.2(15) . .
Ag3' Ag2 O3 C23 -68.9(15) . .
Ag4 Ag2 O3 C23 -5.8(14) . .
Ag4' Ag2 O3 C23 -12.7(14) . .
Ag1 Ag2 O3 C23 -98.8(15) . .
C1 Ag2 O3 Ag2' -72.8(8) . .
O29 Ag2 O3 Ag2' 137.4(7) 5_575 .
O30 Ag2 O3 Ag2' 57.4(6) 5_575 .
Ag3 Ag2 O3 Ag2' -115.9(6) . .
Ag3' Ag2 O3 Ag2' -116.6(6) . .
Ag4 Ag2 O3 Ag2' -53.5(6) . .
Ag4' Ag2 O3 Ag2' -60.4(6) . .
Ag1 Ag2 O3 Ag2' -146.5(7) . .
Ag2 Ag2' O3 C23 -140.3(13) . .
O30 Ag2' O3 C23 123.2(12) 5_575 .
C1 Ag2' O3 C23 -74.4(15) . .
Ag4 Ag2' O3 C23 -26.4(12) . .
Ag4' Ag2' O3 C23 -33.6(12) . .
S10 Ag2' O3 C23 92.2(12) 5_575 .
Ag3 Ag2' O3 C23 -89.4(12) . .
Ag3' Ag2' O3 C23 -90.5(12) . .
O30 Ag2' O3 Ag2 -96.5(7) 5_575 .
C1 Ag2' O3 Ag2 65.8(8) . .
Ag4 Ag2' O3 Ag2 113.9(7) . .
Ag4' Ag2' O3 Ag2 106.6(7) . .
S10 Ag2' O3 Ag2 -127.5(7) 5_575 .
Ag3 Ag2' O3 Ag2 50.8(5) . .
Ag3' Ag2' O3 Ag2 49.8(6) . .
C1 Ag4 O4 C23 3.7(14) . .
O23 Ag4 O4 C23 -101.0(12) . .
C9 Ag4 O4 C23 144.0(12) . .
Ag2' Ag4 O4 C23 -23.7(11) . .
Ag2 Ag4 O4 C23 -9.2(11) . .
Ag3 Ag4 O4 C23 41.3(12) . .
Ag5 Ag4 O4 C23 129.9(12) . .
Ag3' Ag4 O4 C23 42.1(12) . .
C1 Ag4 O4 Ag4' -81(3) . .
O23 Ag4 O4 Ag4' 174(3) . .
C9 Ag4 O4 Ag4' 59(3) . .
Ag2' Ag4 O4 Ag4' -108(3) . .
Ag2 Ag4 O4 Ag4' -94(3) . .
Ag3 Ag4 O4 Ag4' -43(3) . .
Ag5 Ag4 O4 Ag4' 45(3) . .
Ag3' Ag4 O4 Ag4' -43(3) . .
C1 Ag4' O4 C23 -17.9(15) . .
C9 Ag4' O4 C23 147.0(12) . .
C10 Ag4' O4 C23 167.0(11) . .
Ag2' Ag4' O4 C23 -34.4(11) . .
Ag3 Ag4' O4 C23 30.0(12) . .
Ag3' Ag4' O4 C23 30.5(13) . .
Ag5 Ag4' O4 C23 126.1(12) . .
Ag2 Ag4' O4 C23 -19.6(11) . .
Ag6 Ag4' O4 C23 104.4(11) . .
C1 Ag4' O4 Ag4 83(3) . .
C9 Ag4' O4 Ag4 -112(3) . .
C10 Ag4' O4 Ag4 -92(3) . .
Ag2' Ag4' O4 Ag4 66(3) . .
Ag3 Ag4' O4 Ag4 131(3) . .
Ag3' Ag4' O4 Ag4 131(3) . .
Ag5 Ag4' O4 Ag4 -133(3) . .
Ag2 Ag4' O4 Ag4 81(3) . .
Ag6 Ag4' O4 Ag4 -155(3) . .
C9 Ag5 O5 C25 -106.8(16) . .
Ag7 Ag5 O5 C25 -47.8(12) . .
Ag6 Ag5 O5 C25 -109.5(11) . .
Ag4' Ag5 O5 C25 173.4(10) . .
Ag4 Ag5 O5 C25 164.9(10) . .
Ag8 Ag5 O5 C25 1.2(11) . .
C17 Ag8 O6 C25 74.9(16) . .
O24 Ag8 O6 C25 -55.9(11) . .
O25 Ag8 O6 C25 -161.6(12) . .
Ag9 Ag8 O6 C25 118.4(11) . .
Ag7 Ag8 O6 C25 48.0(12) . .
Ag5 Ag8 O6 C25 -1.4(11) . .
Ag10 Ag8 O6 C25 -161.9(10) 2_554 .
C9 Ag6 O7 C27 12.5(14) . .
O22 Ag6 O7 C27 177.4(11) . .
O9 Ag6 O7 C27 -90.2(11) . .
Ag7 Ag6 O7 C27 -10.8(10) . .
Ag5 Ag6 O7 C27 45.6(11) . .
Ag4' Ag6 O7 C27 95.7(12) . .
O10 Ag7 O8 C27 75.6(11) . .
C17 Ag7 O8 C27 -175.7(10) . .
C9 Ag7 O8 C27 -29.0(12) . .
Ag6 Ag7 O8 C27 -8.0(10) . .
Ag8 Ag7 O8 C27 -134.3(10) . .
Ag5 Ag7 O8 C27 -67.8(11) . .
Ag9 Ag7 O8 C27 171.6(11) . .
C9 Ag6 O9 C29 -43.4(11) . .
O7 Ag6 O9 C29 99.3(11) . .
O22 Ag6 O9 C29 -167.1(11) . .
Ag7 Ag6 O9 C29 16.9(10) . .
Ag5 Ag6 O9 C29 -11.0(12) . .
Ag4' Ag6 O9 C29 -84.3(11) . .
O8 Ag7 O10 C29 -75.5(11) . .
C17 Ag7 O10 C29 158.4(11) . .
C9 Ag7 O10 C29 53.2(11) . .
Ag6 Ag7 O10 C29 5.6(10) . .
Ag8 Ag7 O10 C29 163.0(8) . .
Ag5 Ag7 O10 C29 46.5(12) . .
Ag9 Ag7 O10 C29 -156.3(10) . .
C16 Ag10 O11 C31 6.1(17) . .
O25 Ag10 O11 C31 -160.1(11) 2_554 .
C15 Ag10 O11 C31 19.5(14) . .
Ag11 Ag10 O11 C31 -105.5(13) . .
Ag9 Ag10 O11 C31 114.8(10) 2_554 .
Ag8 Ag10 O11 C31 151.2(11) 2_554 .
C16 Ag11 O13 C33 33(4) . .
O26 Ag11 O13 C33 -103.9(12) 2_554 .
Ag14 Ag11 O13 C33 -33.6(12) . .
Ag12 Ag11 O13 C33 63.5(12) . .
Ag10 Ag11 O13 C33 158.2(10) . .
Ag13 Ag11 O13 C33 18.5(11) . .
Ag9 Ag11 O13 C33 -119.7(11) 2_554 .
C8 Ag1' O14 C33 57(5) . .
O29 Ag1' O14 C33 173.6(13) . .
O1 Ag1' O14 C33 -85.0(15) 5_575 .
Ag1 Ag1' O14 C33 -97(3) 5_575 .
Ag15 Ag1' O14 C33 111.8(17) . .
Ag12 Ag1' O14 C33 1(2) . .
C8 Ag1' O14 Ag13 2.2(11) . .
O29 Ag1' O14 Ag13 119(5) . .
O1 Ag1' O14 Ag13 -140(5) 5_575 .
Ag1 Ag1' O14 Ag13 -152(7) 5_575 .
Ag15 Ag1' O14 Ag13 57(4) . .
Ag12 Ag1' O14 Ag13 -53(4) . .
C8 Ag13 O14 C33 109(22) . .
O29 Ag13 O14 C33 174.4(12) . .
Ag15 Ag13 O14 C33 121.1(11) . .
Ag12 Ag13 O14 C33 -22.9(13) . .
Ag1 Ag13 O14 C33 -115.9(11) 5_575 .
Ag11 Ag13 O14 C33 14.4(11) . .
Ag14 Ag13 O14 C33 60.3(12) . .
C8 Ag13 O14 Ag1' -117(23) . .
O29 Ag13 O14 Ag1' -52(4) . .
Ag15 Ag13 O14 Ag1' -106(4) . .
Ag12 Ag13 O14 Ag1' 110(4) . .
Ag1 Ag13 O14 Ag1' 17(4) 5_575 .
Ag11 Ag13 O14 Ag1' 148(4) . .
Ag14 Ag13 O14 Ag1' -166(4) . .
O28 Ag12 O15 C35 -116.8(13) . .
C8 Ag12 O15 C35 42.4(13) . .
C16 Ag12 O15 C35 152.3(12) . .
Ag13 Ag12 O15 C35 6.0(14) . .
Ag11 Ag12 O15 C35 -124.8(13) . .
Ag1' Ag12 O15 C35 0.6(15) . .
O19 Ag14 O17 C37 -46.5(14) . .
C16 Ag14 O17 C37 145.5(11) . .
O27 Ag14 O17 C37 -124.5(12) 2_554 .
Ag11 Ag14 O17 C37 134.3(12) . .
Ag15 Ag14 O17 C37 19.5(12) . .
Ag13 Ag14 O17 C37 75.0(12) . .
C8 Ag15 O18 C37 -33.6(13) . .
O20 Ag15 O18 C37 102.0(11) . .
O30 Ag15 O18 C37 -159.5(10) . .
Ag13 Ag15 O18 C37 -45.1(11) . .
Ag14 Ag15 O18 C37 22.0(10) . .
Ag1' Ag15 O18 C37 -53.3(11) . .
O17 Ag14 O19 C39 61.1(14) . .
C16 Ag14 O19 C39 -127.2(13) . .
O27 Ag14 O19 C39 143.5(13) 2_554 .
Ag11 Ag14 O19 C39 -120.2(12) . .
Ag15 Ag14 O19 C39 -5.8(12) . .
Ag13 Ag14 O19 C39 -39.9(14) . .
O18 Ag15 O20 C39 -91.9(10) . .
C8 Ag15 O20 C39 60.6(10) . .
O30 Ag15 O20 C39 166.1(10) . .
Ag13 Ag15 O20 C39 29.7(12) . .
Ag14 Ag15 O20 C39 -14.4(9) . .
Ag1' Ag15 O20 C39 39.0(15) . .
C42 S1 O21 Ag3 60.0(13) . .
C41 S1 O21 Ag3 -47.9(12) . .
C42 S1 O21 Ag3' 67.6(12) . .
C41 S1 O21 Ag3' -40.3(12) . .
C1 Ag3 O21 S1 -172.5(9) . .
O2 Ag3 O21 S1 -1.8(11) . .
O22 Ag3 O21 S1 97.0(10) . .
Ag2 Ag3 O21 S1 -108.3(9) . .
Ag4' Ag3 O21 S1 -167.1(10) . .
Ag1 Ag3 O21 S1 27(4) . .
Ag4 Ag3 O21 S1 -162.7(10) . .
Ag2' Ag3 O21 S1 -122.3(9) . .
C1 Ag3 O21 Ag3' 114(4) . .
O2 Ag3 O21 Ag3' -76(4) . .
O22 Ag3 O21 Ag3' 23(4) . .
Ag2 Ag3 O21 Ag3' 178(4) . .
Ag4' Ag3 O21 Ag3' 119(4) . .
Ag1 Ag3 O21 Ag3' -46(4) . .
Ag4 Ag3 O21 Ag3' 124(4) . .
Ag2' Ag3 O21 Ag3' 164(4) . .
C1 Ag3' O21 S1 -165.8(9) . .
O2 Ag3' O21 S1 -13.5(11) . .
O22 Ag3' O21 S1 93.8(10) . .
Ag2 Ag3' O21 S1 -113.1(9) . .
Ag1 Ag3' O21 S1 -78(4) . .
Ag4' Ag3' O21 S1 -168.8(10) . .
Ag4 Ag3' O21 S1 -164.8(10) . .
Ag2' Ag3' O21 S1 -125.6(9) . .
C1 Ag3' O21 Ag3 -54(4) . .
O2 Ag3' O21 Ag3 98(4) . .
O22 Ag3' O21 Ag3 -155(4) . .
Ag2 Ag3' O21 Ag3 -2(3) . .
Ag1 Ag3' O21 Ag3 33(3) . .
Ag4' Ag3' O21 Ag3 -57(4) . .
Ag4 Ag3' O21 Ag3 -53(4) . .
Ag2' Ag3' O21 Ag3 -14(4) . .
C43 S2 O22 Ag3' -96.3(10) . .
C44 S2 O22 Ag3' 160.7(9) . .
C43 S2 O22 Ag6 55.7(11) . .
C44 S2 O22 Ag6 -47.3(11) . .
C43 S2 O22 Ag3 -95.3(10) . .
C44 S2 O22 Ag3 161.7(9) . .
C1 Ag3' O22 S2 76.1(11) . .
O2 Ag3' O22 S2 -74.4(11) . .
O21 Ag3' O22 S2 -161.3(9) . .
Ag2 Ag3' O22 S2 99.1(14) . .
Ag1 Ag3' O22 S2 17.5(11) . .
Ag4' Ag3' O22 S2 125.6(9) . .
Ag4 Ag3' O22 S2 124.0(8) . .
Ag2' Ag3' O22 S2 105.2(11) . .
C1 Ag3' O22 Ag6 -83.0(7) . .
O2 Ag3' O22 Ag6 126.6(6) . .
O21 Ag3' O22 Ag6 39.7(5) . .
Ag2 Ag3' O22 Ag6 -59.9(15) . .
Ag1 Ag3' O22 Ag6 -141.6(5) . .
Ag4' Ag3' O22 Ag6 -33.5(6) . .
Ag4 Ag3' O22 Ag6 -35.0(5) . .
Ag2' Ag3' O22 Ag6 -53.9(10) . .
C1 Ag3' O22 Ag3 -95(5) . .
O2 Ag3' O22 Ag3 114(5) . .
O21 Ag3' O22 Ag3 27(5) . .
Ag2 Ag3' O22 Ag3 -72(5) . .
Ag1 Ag3' O22 Ag3 -154(5) . .
Ag4' Ag3' O22 Ag3 -46(5) . .
Ag4 Ag3' O22 Ag3 -47(5) . .
Ag2' Ag3' O22 Ag3 -66(5) . .
C9 Ag6 O22 S2 -107.5(9) . .
O7 Ag6 O22 S2 83.4(10) . .
O9 Ag6 O22 S2 -6.0(10) . .
Ag7 Ag6 O22 S2 20(3) . .
Ag5 Ag6 O22 S2 -164.1(7) . .
Ag4' Ag6 O22 S2 -127.0(10) . .
C9 Ag6 O22 Ag3' 49.1(7) . .
O7 Ag6 O22 Ag3' -120.0(6) . .
O9 Ag6 O22 Ag3' 150.6(6) . .
Ag7 Ag6 O22 Ag3' 176.5(16) . .
Ag5 Ag6 O22 Ag3' -7.5(7) . .
Ag4' Ag6 O22 Ag3' 29.6(5) . .
C9 Ag6 O22 Ag3 50.2(6) . .
O7 Ag6 O22 Ag3 -118.8(4) . .
O9 Ag6 O22 Ag3 151.7(4) . .
Ag7 Ag6 O22 Ag3 178(34) . .
Ag5 Ag6 O22 Ag3 -6.4(6) . .
Ag4' Ag6 O22 Ag3 30.7(4) . .
C1 Ag3 O22 S2 68.2(10) . .
O2 Ag3 O22 S2 -68.7(10) . .
O21 Ag3 O22 S2 -160.0(10) . .
Ag2 Ag3 O22 S2 77.4(11) . .
Ag4' Ag3 O22 S2 121.5(9) . .
Ag1 Ag3 O22 S2 14.3(10) . .
Ag4 Ag3 O22 S2 119.8(9) . .
Ag2' Ag3 O22 S2 92.0(10) . .
C1 Ag3 O22 Ag3' 77(5) . .
O2 Ag3 O22 Ag3' -60(5) . .
O21 Ag3 O22 Ag3' -151(5) . .
Ag2 Ag3 O22 Ag3' 87(5) . .
Ag4' Ag3 O22 Ag3' 131(5) . .
Ag1 Ag3 O22 Ag3' 23(5) . .
Ag4 Ag3 O22 Ag3' 129(5) . .
Ag2' Ag3 O22 Ag3' 101(5) . .
C1 Ag3 O22 Ag6 -90.4(5) . .
O2 Ag3 O22 Ag6 132.6(4) . .
O21 Ag3 O22 Ag6 41.4(4) . .
Ag2 Ag3 O22 Ag6 -81.2(7) . .
Ag4' Ag3 O22 Ag6 -37.1(5) . .
Ag1 Ag3 O22 Ag6 -144.4(3) . .
Ag4 Ag3 O22 Ag6 -38.8(4) . .
Ag2' Ag3 O22 Ag6 -66.7(7) . .
C45 S3 O23 Ag4 -108.4(10) . .
C46 S3 O23 Ag4 147.6(11) . .
O4 Ag4 O23 S3 -108.1(9) . .
C1 Ag4 O23 S3 124.4(9) . .
C9 Ag4 O23 S3 -9.2(11) . .
Ag2' Ag4 O23 S3 174.1(10) . .
Ag2 Ag4 O23 S3 170.6(9) . .
Ag3 Ag4 O23 S3 143.1(6) . .
Ag5 Ag4 O23 S3 -56.4(11) . .
Ag3' Ag4 O23 S3 136.6(7) . .
C47 S4 O24 Ag8 -178.6(8) . .
C48 S4 O24 Ag8 -73.6(9) . .
C17 Ag8 O24 S4 48.5(8) . .
O6 Ag8 O24 S4 -148.6(7) . .
O25 Ag8 O24 S4 -60.1(7) . .
Ag9 Ag8 O24 S4 45.0(11) . .
Ag7 Ag8 O24 S4 104.7(6) . .
Ag5 Ag8 O24 S4 135.2(8) . .
Ag10 Ag8 O24 S4 -10.1(7) 2_554 .
C50 S5 O25 Ag10 -89.2(10) . 2_554
C49 S5 O25 Ag10 169.5(8) . 2_554
C50 S5 O25 Ag8 30.4(11) . .
C49 S5 O25 Ag8 -70.9(9) . .
C17 Ag8 O25 S5 -155.2(7) . .
O6 Ag8 O25 S5 43.2(8) . .
O24 Ag8 O25 S5 -42.7(8) . .
Ag9 Ag8 O25 S5 159.2(8) . .
Ag7 Ag8 O25 S5 164.7(4) . .
Ag5 Ag8 O25 S5 -10.8(12) . .
Ag10 Ag8 O25 S5 -137.0(9) 2_554 .
C17 Ag8 O25 Ag10 -18.2(4) . 2_554
O6 Ag8 O25 Ag10 -179.8(3) . 2_554
O24 Ag8 O25 Ag10 94.3(3) . 2_554
Ag9 Ag8 O25 Ag10 -63.80(19) . 2_554
Ag7 Ag8 O25 Ag10 -58.3(5) . 2_554
Ag5 Ag8 O25 Ag10 126.2(4) . 2_554
C52 S6 O26 Ag9 78.5(12) . .
C51 S6 O26 Ag9 -24.7(12) . .
C52 S6 O26 Ag11 -122.5(10) . 2_554
C51 S6 O26 Ag11 134.3(9) . 2_554
C17 Ag9 O26 S6 -120.8(10) . .
O27 Ag9 O26 S6 65.8(10) . .
Ag8 Ag9 O26 S6 -103.0(10) . .
Ag7 Ag9 O26 S6 -50.4(11) . .
Ag10 Ag9 O26 S6 -168.0(9) 2_554 .
Ag11 Ag9 O26 S6 165.3(12) 2_554 .
C17 Ag9 O26 Ag11 73.9(6) . 2_554
O27 Ag9 O26 Ag11 -99.5(3) . 2_554
Ag8 Ag9 O26 Ag11 91.7(2) . 2_554
Ag7 Ag9 O26 Ag11 144.31(13) . 2_554
Ag10 Ag9 O26 Ag11 26.7(3) 2_554 2_554
C53 S7 O27 Ag9 -36.6(9) . .
C54 S7 O27 Ag9 68.1(9) . .
C53 S7 O27 Ag14 87.9(6) . 2_554
C54 S7 O27 Ag14 -167.4(6) . 2_554
C17 Ag9 O27 S7 21.1(10) . .
O26 Ag9 O27 S7 -164.3(7) . .
Ag8 Ag9 O27 S7 -68.9(15) . .
Ag7 Ag9 O27 S7 -35.0(8) . .
Ag10 Ag9 O27 S7 95.4(7) 2_554 .
Ag11 Ag9 O27 S7 145.9(7) 2_554 .
C17 Ag9 O27 Ag14 -113.4(5) . 2_554
O26 Ag9 O27 Ag14 61.2(3) . 2_554
Ag8 Ag9 O27 Ag14 156.7(10) . 2_554
Ag7 Ag9 O27 Ag14 -169.47(13) . 2_554
Ag10 Ag9 O27 Ag14 -39.0(4) 2_554 2_554
Ag11 Ag9 O27 Ag14 11.4(2) 2_554 2_554
C55 S8 O28 Ag12 -60.7(12) . .
C56 S8 O28 Ag12 41.5(13) . .
O15 Ag12 O28 S8 34.1(10) . .
C8 Ag12 O28 S8 -102.3(10) . .
C16 Ag12 O28 S8 170.9(10) . .
Ag13 Ag12 O28 S8 -103.8(9) . .
Ag11 Ag12 O28 S8 -148.4(11) . .
Ag1' Ag12 O28 S8 -96.0(10) . .
C57 S9 O29 Ag1' -152.2(10) . .
C58 S9 O29 Ag1' 104.7(11) . .
C57 S9 O29 Ag2 39.7(12) . 5_575
C58 S9 O29 Ag2 -63.4(12) . 5_575
C57 S9 O29 Ag13 -141.9(8) . .
C58 S9 O29 Ag13 115.0(9) . .
O14 Ag1' O29 S9 -13.5(11) . .
C8 Ag1' O29 S9 144.4(9) . .
O1 Ag1' O29 S9 -111.4(10) 5_575 .
Ag1 Ag1' O29 S9 -161.6(8) 5_575 .
Ag15 Ag1' O29 S9 108.5(8) . .
Ag12 Ag1' O29 S9 153.9(14) . .
O14 Ag1' O29 Ag2 157.2(7) . 5_575
C8 Ag1' O29 Ag2 -44.9(9) . 5_575
O1 Ag1' O29 Ag2 59.3(10) 5_575 5_575
Ag1 Ag1' O29 Ag2 9.1(7) 5_575 5_575
Ag15 Ag1' O29 Ag2 -80.8(5) . 5_575
Ag12 Ag1' O29 Ag2 -35.4(19) . 5_575
O14 Ag1' O29 Ag13 -97(5) . .
C8 Ag1' O29 Ag13 61(4) . .
O1 Ag1' O29 Ag13 165(5) 5_575 .
Ag1 Ag1' O29 Ag13 115(5) 5_575 .
Ag15 Ag1' O29 Ag13 25(4) . .
Ag12 Ag1' O29 Ag13 70(4) . .
C8 Ag13 O29 S9 150.7(7) . .
O14 Ag13 O29 S9 -28.3(7) . .
Ag15 Ag13 O29 S9 105.6(7) . .
Ag12 Ag13 O29 S9 177.9(3) . .
Ag1 Ag13 O29 S9 -160.1(7) 5_575 .
Ag11 Ag13 O29 S9 17.0(12) . .
Ag14 Ag13 O29 S9 76.0(7) . .
C8 Ag13 O29 Ag1' -108(5) . .
O14 Ag13 O29 Ag1' 73(5) . .
Ag15 Ag13 O29 Ag1' -153(5) . .
Ag12 Ag13 O29 Ag1' -81(5) . .
Ag1 Ag13 O29 Ag1' -59(5) 5_575 .
Ag11 Ag13 O29 Ag1' 118(5) . .
Ag14 Ag13 O29 Ag1' 177(5) . .
C8 Ag13 O29 Ag2 -30.6(6) . 5_575
O14 Ag13 O29 Ag2 150.4(6) . 5_575
Ag15 Ag13 O29 Ag2 -75.7(4) . 5_575
Ag12 Ag13 O29 Ag2 -3.4(9) . 5_575
Ag1 Ag13 O29 Ag2 18.6(4) 5_575 5_575
Ag11 Ag13 O29 Ag2 -164.3(2) . 5_575
Ag14 Ag13 O29 Ag2 -105.3(4) . 5_575
C59 S10 O30 Ag2' -161.5(8) . 5_575
C60 S10 O30 Ag2' 92.5(9) . 5_575
C59 S10 O30 Ag2 -158.8(9) . 5_575
C60 S10 O30 Ag2 95.2(10) . 5_575
Ag2' S10 O30 Ag2 2.7(4) 5_575 5_575
C59 S10 O30 Ag15 42.7(10) . .
C60 S10 O30 Ag15 -63.2(10) . .
Ag2' S10 O30 Ag15 -155.8(12) 5_575 .
O18 Ag15 O30 S10 -91.7(8) . .
C8 Ag15 O30 S10 120.9(8) . .
O20 Ag15 O30 S10 17.1(8) . .
Ag13 Ag15 O30 S10 168.6(7) . .
Ag14 Ag15 O30 S10 -5(13) . .
Ag1' Ag15 O30 S10 170.1(9) . .
O18 Ag15 O30 Ag2' 115.2(7) . 5_575
C8 Ag15 O30 Ag2' -32.1(7) . 5_575
O20 Ag15 O30 Ag2' -135.9(6) . 5_575
Ag13 Ag15 O30 Ag2' 15.6(7) . 5_575
Ag14 Ag15 O30 Ag2' -158(11) . 5_575
Ag1' Ag15 O30 Ag2' 17.1(9) . 5_575
O18 Ag15 O30 Ag2 105.5(4) . 5_575
C8 Ag15 O30 Ag2 -41.8(5) . 5_575
O20 Ag15 O30 Ag2 -145.7(4) . 5_575
Ag13 Ag15 O30 Ag2 5.9(5) . 5_575
Ag14 Ag15 O30 Ag2 -167(34) . 5_575
Ag1' Ag15 O30 Ag2 7.3(7) . 5_575
O2 Ag3 C1 C2 102.0(18) . .
O21 Ag3 C1 C2 -90.7(19) . .
O22 Ag3 C1 C2 -12.4(19) . .
Ag2 Ag3 C1 C2 173(2) . .
Ag4' Ag3 C1 C2 -97.3(18) . .
Ag1 Ag3 C1 C2 86.8(18) . .
Ag4 Ag3 C1 C2 -103.2(18) . .
Ag2' Ag3 C1 C2 -172(2) . .
O2 Ag3 C1 Ag3' 68(3) . .
O21 Ag3 C1 Ag3' -124(3) . .
O22 Ag3 C1 Ag3' -46(3) . .
Ag2 Ag3 C1 Ag3' 139(3) . .
Ag4' Ag3 C1 Ag3' -131(3) . .
Ag1 Ag3 C1 Ag3' 53(3) . .
Ag4 Ag3 C1 Ag3' -137(3) . .
Ag2' Ag3 C1 Ag3' 154(3) . .
O2 Ag3 C1 Ag2 -70.8(8) . .
O21 Ag3 C1 Ag2 96.5(6) . .
O22 Ag3 C1 Ag2 174.9(3) . .
Ag4' Ag3 C1 Ag2 89.9(5) . .
Ag1 Ag3 C1 Ag2 -86.0(3) . .
Ag4 Ag3 C1 Ag2 84.0(4) . .
Ag2' Ag3 C1 Ag2 15.1(3) . .
O2 Ag3 C1 Ag2' -85.9(8) . .
O21 Ag3 C1 Ag2' 81.5(7) . .
O22 Ag3 C1 Ag2' 159.8(4) . .
Ag2 Ag3 C1 Ag2' -15.1(3) . .
Ag4' Ag3 C1 Ag2' 74.8(6) . .
Ag1 Ag3 C1 Ag2' -101.1(5) . .
Ag4 Ag3 C1 Ag2' 68.9(5) . .
O2 Ag3 C1 Ag4' -160.7(7) . .
O21 Ag3 C1 Ag4' 6.7(8) . .
O22 Ag3 C1 Ag4' 85.0(5) . .
Ag2 Ag3 C1 Ag4' -89.9(5) . .
Ag1 Ag3 C1 Ag4' -175.9(6) . .
Ag4 Ag3 C1 Ag4' -5.9(4) . .
Ag2' Ag3 C1 Ag4' -74.8(6) . .
O2 Ag3 C1 Ag4 -154.8(6) . .
O21 Ag3 C1 Ag4 12.6(8) . .
O22 Ag3 C1 Ag4 90.9(4) . .
Ag2 Ag3 C1 Ag4 -84.0(4) . .
Ag4' Ag3 C1 Ag4 5.9(4) . .
Ag1 Ag3 C1 Ag4 -170.0(5) . .
Ag2' Ag3 C1 Ag4 -68.9(5) . .
O2 Ag3 C1 Ag1 15.2(8) . .
O21 Ag3 C1 Ag1 -177.5(5) . .
O22 Ag3 C1 Ag1 -99.1(4) . .
Ag2 Ag3 C1 Ag1 86.0(3) . .
Ag4' Ag3 C1 Ag1 175.9(6) . .
Ag4 Ag3 C1 Ag1 170.0(5) . .
Ag2' Ag3 C1 Ag1 101.1(5) . .
O2 Ag3' C1 C2 114.2(16) . .
O22 Ag3' C1 C2 -24.0(17) . .
O21 Ag3' C1 C2 -107.0(16) . .
Ag2 Ag3' C1 C2 169.0(18) . .
Ag1 Ag3' C1 C2 83.1(16) . .
Ag4' Ag3' C1 C2 -103.2(16) . .
Ag4 Ag3' C1 C2 -108.3(16) . .
Ag2' Ag3' C1 C2 -177.2(19) . .
O2 Ag3' C1 Ag3 -95(3) . .
O22 Ag3' C1 Ag3 127(3) . .
O21 Ag3' C1 Ag3 44(3) . .
Ag2 Ag3' C1 Ag3 -40(3) . .
Ag1 Ag3' C1 Ag3 -126(3) . .
Ag4' Ag3' C1 Ag3 48(3) . .
Ag4 Ag3' C1 Ag3 43(3) . .
Ag2' Ag3' C1 Ag3 -26(3) . .
O2 Ag3' C1 Ag2 -54.8(11) . .
O22 Ag3' C1 Ag2 167.0(5) . .
O21 Ag3' C1 Ag2 84.1(7) . .
Ag1 Ag3' C1 Ag2 -85.8(3) . .
Ag4' Ag3' C1 Ag2 87.9(6) . .
Ag4 Ag3' C1 Ag2 82.7(4) . .
Ag2' Ag3' C1 Ag2 13.8(3) . .
O2 Ag3' C1 Ag2' -68.6(12) . .
O22 Ag3' C1 Ag2' 153.2(6) . .
O21 Ag3' C1 Ag2' 70.2(8) . .
Ag2 Ag3' C1 Ag2' -13.8(3) . .
Ag1 Ag3' C1 Ag2' -99.7(5) . .
Ag4' Ag3' C1 Ag2' 74.0(6) . .
Ag4 Ag3' C1 Ag2' 68.9(5) . .
O2 Ag3' C1 Ag4' -142.6(11) . .
O22 Ag3' C1 Ag4' 79.2(7) . .
O21 Ag3' C1 Ag4' -3.8(8) . .
Ag2 Ag3' C1 Ag4' -87.9(6) . .
Ag1 Ag3' C1 Ag4' -173.7(6) . .
Ag4 Ag3' C1 Ag4' -5.1(4) . .
Ag2' Ag3' C1 Ag4' -74.0(6) . .
O2 Ag3' C1 Ag4 -137.5(10) . .
O22 Ag3' C1 Ag4 84.3(6) . .
O21 Ag3' C1 Ag4 1.3(8) . .
Ag2 Ag3' C1 Ag4 -82.7(4) . .
Ag1 Ag3' C1 Ag4 -168.6(6) . .
Ag4' Ag3' C1 Ag4 5.1(4) . .
Ag2' Ag3' C1 Ag4 -68.9(5) . .
O2 Ag3' C1 Ag1 31.1(11) . .
O22 Ag3' C1 Ag1 -107.1(5) . .
O21 Ag3' C1 Ag1 169.9(7) . .
Ag2 Ag3' C1 Ag1 85.8(3) . .
Ag4' Ag3' C1 Ag1 173.7(6) . .
Ag4 Ag3' C1 Ag1 168.6(6) . .
Ag2' Ag3' C1 Ag1 99.7(5) . .
Ag2' Ag2 C1 C2 52.6(17) . .
O3 Ag2 C1 C2 125.7(16) . .
O29 Ag2 C1 C2 -96.4(17) 5_575 .
O30 Ag2 C1 C2 0.4(18) 5_575 .
Ag3 Ag2 C1 C2 -173.4(19) . .
Ag3' Ag2 C1 C2 -168.3(19) . .
Ag4 Ag2 C1 C2 101.1(17) . .
Ag4' Ag2 C1 C2 109.1(17) . .
Ag1 Ag2 C1 C2 -90.3(17) . .
Ag2' Ag2 C1 Ag3 -134.1(8) . .
O3 Ag2 C1 Ag3 -60.9(6) . .
O29 Ag2 C1 Ag3 77.0(6) 5_575 .
O30 Ag2 C1 Ag3 173.8(3) 5_575 .
Ag3' Ag2 C1 Ag3 5.0(4) . .
Ag4 Ag2 C1 Ag3 -85.6(4) . .
Ag4' Ag2 C1 Ag3 -77.5(5) . .
Ag1 Ag2 C1 Ag3 83.1(4) . .
Ag2' Ag2 C1 Ag3' -139.1(8) . .
O3 Ag2 C1 Ag3' -65.9(7) . .
O29 Ag2 C1 Ag3' 71.9(7) 5_575 .
O30 Ag2 C1 Ag3' 168.7(4) 5_575 .
Ag3 Ag2 C1 Ag3' -5.0(4) . .
Ag4 Ag2 C1 Ag3' -90.6(5) . .
Ag4' Ag2 C1 Ag3' -82.5(6) . .
Ag1 Ag2 C1 Ag3' 78.0(5) . .
O3 Ag2 C1 Ag2' 73.1(9) . .
O29 Ag2 C1 Ag2' -149.0(8) 5_575 .
O30 Ag2 C1 Ag2' -52.2(7) 5_575 .
Ag3 Ag2 C1 Ag2' 134.1(8) . .
Ag3' Ag2 C1 Ag2' 139.1(8) . .
Ag4 Ag2 C1 Ag2' 48.5(7) . .
Ag4' Ag2 C1 Ag2' 56.6(8) . .
Ag1 Ag2 C1 Ag2' -142.9(7) . .
Ag2' Ag2 C1 Ag4' -56.6(8) . .
O3 Ag2 C1 Ag4' 16.6(8) . .
O29 Ag2 C1 Ag4' 154.5(5) 5_575 .
O30 Ag2 C1 Ag4' -108.7(5) 5_575 .
Ag3 Ag2 C1 Ag4' 77.5(5) . .
Ag3' Ag2 C1 Ag4' 82.5(6) . .
Ag4 Ag2 C1 Ag4' -8.1(4) . .
Ag1 Ag2 C1 Ag4' 160.6(6) . .
Ag2' Ag2 C1 Ag4 -48.5(7) . .
O3 Ag2 C1 Ag4 24.7(7) . .
O29 Ag2 C1 Ag4 162.5(4) 5_575 .
O30 Ag2 C1 Ag4 -100.7(4) 5_575 .
Ag3 Ag2 C1 Ag4 85.6(4) . .
Ag3' Ag2 C1 Ag4 90.6(5) . .
Ag4' Ag2 C1 Ag4 8.1(4) . .
Ag1 Ag2 C1 Ag4 168.6(5) . .
Ag2' Ag2 C1 Ag1 142.9(7) . .
O3 Ag2 C1 Ag1 -144.0(5) . .
O29 Ag2 C1 Ag1 -6.1(7) 5_575 .
O30 Ag2 C1 Ag1 90.7(4) 5_575 .
Ag3 Ag2 C1 Ag1 -83.1(4) . .
Ag3' Ag2 C1 Ag1 -78.0(5) . .
Ag4 Ag2 C1 Ag1 -168.6(5) . .
Ag4' Ag2 C1 Ag1 -160.6(6) . .
Ag2 Ag2' C1 C2 -141.5(13) . .
O30 Ag2' C1 C2 -47.8(15) 5_575 .
O3 Ag2' C1 C2 152.5(12) . .
Ag4 Ag2' C1 C2 91.2(12) . .
Ag4' Ag2' C1 C2 97.9(13) . .
S10 Ag2' C1 C2 -11.7(15) 5_575 .
Ag3 Ag2' C1 C2 174.3(15) . .
Ag3' Ag2' C1 C2 177.7(15) . .
Ag2 Ag2' C1 Ag3 44.2(7) . .
O30 Ag2' C1 Ag3 137.9(7) 5_575 .
O3 Ag2' C1 Ag3 -21.9(8) . .
Ag4 Ag2' C1 Ag3 -83.2(4) . .
Ag4' Ag2' C1 Ag3 -76.4(5) . .
S10 Ag2' C1 Ag3 174.0(5) 5_575 .
Ag3' Ag2' C1 Ag3 3.3(4) . .
Ag2 Ag2' C1 Ag3' 40.9(8) . .
O30 Ag2' C1 Ag3' 134.5(7) 5_575 .
O3 Ag2' C1 Ag3' -25.2(9) . .
Ag4 Ag2' C1 Ag3' -86.5(5) . .
Ag4' Ag2' C1 Ag3' -79.7(6) . .
S10 Ag2' C1 Ag3' 170.7(5) 5_575 .
Ag3 Ag2' C1 Ag3' -3.3(4) . .
O30 Ag2' C1 Ag2 93.6(10) 5_575 .
O3 Ag2' C1 Ag2 -66.1(8) . .
Ag4 Ag2' C1 Ag2 -127.4(8) . .
Ag4' Ag2' C1 Ag2 -120.6(8) . .
S10 Ag2' C1 Ag2 129.8(10) 5_575 .
Ag3 Ag2' C1 Ag2 -44.2(7) . .
Ag3' Ag2' C1 Ag2 -40.9(8) . .
Ag2 Ag2' C1 Ag4' 120.6(8) . .
O30 Ag2' C1 Ag4' -145.7(8) 5_575 .
O3 Ag2' C1 Ag4' 54.5(8) . .
Ag4 Ag2' C1 Ag4' -6.8(4) . .
S10 Ag2' C1 Ag4' -109.6(7) 5_575 .
Ag3 Ag2' C1 Ag4' 76.4(5) . .
Ag3' Ag2' C1 Ag4' 79.7(6) . .
Ag2 Ag2' C1 Ag4 127.4(8) . .
O30 Ag2' C1 Ag4 -139.0(7) 5_575 .
O3 Ag2' C1 Ag4 61.3(7) . .
Ag4' Ag2' C1 Ag4 6.8(4) . .
S10 Ag2' C1 Ag4 -102.8(6) 5_575 .
Ag3 Ag2' C1 Ag4 83.2(4) . .
Ag3' Ag2' C1 Ag4 86.5(5) . .
Ag2 Ag2' C1 Ag1 -37.7(7) . .
O30 Ag2' C1 Ag1 55.9(8) 5_575 .
O3 Ag2' C1 Ag1 -103.8(7) . .
Ag4 Ag2' C1 Ag1 -165.1(6) . .
Ag4' Ag2' C1 Ag1 -158.3(7) . .
S10 Ag2' C1 Ag1 92.1(6) 5_575 .
Ag3 Ag2' C1 Ag1 -81.9(5) . .
Ag3' Ag2' C1 Ag1 -78.6(5) . .
C9 Ag4' C1 C2 59.4(15) . .
O4 Ag4' C1 C2 -143.4(10) . .
C10 Ag4' C1 C2 31.3(12) . .
Ag2' Ag4' C1 C2 -122.9(10) . .
Ag3 Ag4' C1 C2 142.5(11) . .
Ag3' Ag4' C1 C2 136.7(11) . .
Ag5 Ag4' C1 C2 137.3(13) . .
Ag2 Ag4' C1 C2 -141.1(11) . .
Ag6 Ag4' C1 C2 92.8(10) . .
C9 Ag4' C1 Ag3 -83.2(11) . .
O4 Ag4' C1 Ag3 74.0(7) . .
C10 Ag4' C1 Ag3 -111.2(7) . .
Ag2' Ag4' C1 Ag3 94.5(5) . .
Ag3' Ag4' C1 Ag3 -5.8(4) . .
Ag5 Ag4' C1 Ag3 -5.3(14) . .
Ag2 Ag4' C1 Ag3 76.4(4) . .
Ag6 Ag4' C1 Ag3 -49.7(5) . .
C9 Ag4' C1 Ag3' -77.4(11) . .
O4 Ag4' C1 Ag3' 79.8(8) . .
C10 Ag4' C1 Ag3' -105.4(7) . .
Ag2' Ag4' C1 Ag3' 100.3(6) . .
Ag3 Ag4' C1 Ag3' 5.8(4) . .
Ag5 Ag4' C1 Ag3' 0.5(14) . .
Ag2 Ag4' C1 Ag3' 82.2(5) . .
Ag6 Ag4' C1 Ag3' -43.9(6) . .
C9 Ag4' C1 Ag2 -159.5(10) . .
O4 Ag4' C1 Ag2 -2.3(8) . .
C10 Ag4' C1 Ag2 172.4(6) . .
Ag2' Ag4' C1 Ag2 18.2(3) . .
Ag3 Ag4' C1 Ag2 -76.4(4) . .
Ag3' Ag4' C1 Ag2 -82.2(5) . .
Ag5 Ag4' C1 Ag2 -81.7(13) . .
Ag6 Ag4' C1 Ag2 -126.1(5) . .
C9 Ag4' C1 Ag2' -177.7(11) . .
O4 Ag4' C1 Ag2' -20.5(8) . .
C10 Ag4' C1 Ag2' 154.2(7) . .
Ag3 Ag4' C1 Ag2' -94.5(5) . .
Ag3' Ag4' C1 Ag2' -100.3(6) . .
Ag5 Ag4' C1 Ag2' -99.8(13) . .
Ag2 Ag4' C1 Ag2' -18.2(3) . .
Ag6 Ag4' C1 Ag2' -144.3(6) . .
C9 Ag4' C1 Ag4 138(4) . .
O4 Ag4' C1 Ag4 -65(3) . .
C10 Ag4' C1 Ag4 109(3) . .
Ag2' Ag4' C1 Ag4 -45(3) . .
Ag3 Ag4' C1 Ag4 -139(3) . .
Ag3' Ag4' C1 Ag4 -145(3) . .
Ag5 Ag4' C1 Ag4 -145(4) . .
Ag2 Ag4' C1 Ag4 -63(3) . .
Ag6 Ag4' C1 Ag4 171(3) . .
C9 Ag4' C1 Ag1 -94(2) . .
O4 Ag4' C1 Ag1 63(2) . .
C10 Ag4' C1 Ag1 -122.5(18) . .
Ag2' Ag4' C1 Ag1 83.3(19) . .
Ag3 Ag4' C1 Ag1 -11.3(17) . .
Ag3' Ag4' C1 Ag1 -17.1(16) . .
Ag5 Ag4' C1 Ag1 -17(3) . .
Ag2 Ag4' C1 Ag1 65.1(18) . .
Ag6 Ag4' C1 Ag1 -61(2) . .
O4 Ag4 C1 C2 -157.4(8) . .
O23 Ag4 C1 C2 -53.2(10) . .
C9 Ag4 C1 C2 73.2(10) . .
Ag2' Ag4 C1 C2 -122.8(10) . .
Ag2 Ag4 C1 C2 -139.7(10) . .
Ag3 Ag4 C1 C2 143.7(11) . .
Ag5 Ag4 C1 C2 127.8(8) . .
Ag3' Ag4 C1 C2 138.5(11) . .
O4 Ag4 C1 Ag3 58.9(6) . .
O23 Ag4 C1 Ag3 163.1(5) . .
C9 Ag4 C1 Ag3 -70.5(6) . .
Ag2' Ag4 C1 Ag3 93.4(5) . .
Ag2 Ag4 C1 Ag3 76.6(4) . .
Ag5 Ag4 C1 Ag3 -16.0(7) . .
Ag3' Ag4 C1 Ag3 -5.2(4) . .
O4 Ag4 C1 Ag3' 64.1(7) . .
O23 Ag4 C1 Ag3' 168.3(5) . .
C9 Ag4 C1 Ag3' -65.3(7) . .
Ag2' Ag4 C1 Ag3' 98.7(6) . .
Ag2 Ag4 C1 Ag3' 81.8(5) . .
Ag3 Ag4 C1 Ag3' 5.2(4) . .
Ag5 Ag4 C1 Ag3' -10.8(7) . .
O4 Ag4 C1 Ag2 -17.7(6) . .
O23 Ag4 C1 Ag2 86.5(5) . .
C9 Ag4 C1 Ag2 -147.1(4) . .
Ag2' Ag4 C1 Ag2 16.8(3) . .
Ag3 Ag4 C1 Ag2 -76.6(4) . .
Ag5 Ag4 C1 Ag2 -92.6(5) . .
Ag3' Ag4 C1 Ag2 -81.8(5) . .
O4 Ag4 C1 Ag2' -34.6(6) . .
O23 Ag4 C1 Ag2' 69.6(5) . .
C9 Ag4 C1 Ag2' -163.9(5) . .
Ag2 Ag4 C1 Ag2' -16.8(3) . .
Ag3 Ag4 C1 Ag2' -93.4(5) . .
Ag5 Ag4 C1 Ag2' -109.4(5) . .
Ag3' Ag4 C1 Ag2' -98.7(6) . .
O4 Ag4 C1 Ag4' 99(3) . .
O23 Ag4 C1 Ag4' -157(3) . .
C9 Ag4 C1 Ag4' -31(3) . .
Ag2' Ag4 C1 Ag4' 133(3) . .
Ag2 Ag4 C1 Ag4' 116(3) . .
Ag3 Ag4 C1 Ag4' 40(3) . .
Ag5 Ag4 C1 Ag4' 24(3) . .
Ag3' Ag4 C1 Ag4' 35(3) . .
O4 Ag4 C1 Ag1 23(2) . .
O23 Ag4 C1 Ag1 127.7(19) . .
C9 Ag4 C1 Ag1 -105.9(19) . .
Ag2' Ag4 C1 Ag1 58.1(19) . .
Ag2 Ag4 C1 Ag1 41.2(18) . .
Ag3 Ag4 C1 Ag1 -35.4(17) . .
Ag5 Ag4 C1 Ag1 -51(2) . .
Ag3' Ag4 C1 Ag1 -40.6(17) . .
O1 Ag1 C1 C2 -149.0(8) . .
O16 Ag1 C1 C2 -36.3(9) 5_575 .
C8 Ag1 C1 C2 78.6(9) 5_575 .
Ag1' Ag1 C1 C2 137.4(9) 5_575 .
Ag3' Ag1 C1 C2 -137.3(10) . .
Ag3 Ag1 C1 C2 -143.6(10) . .
Ag13 Ag1 C1 C2 127.5(8) 5_575 .
Ag2 Ag1 C1 C2 139.8(10) . .
O1 Ag1 C1 Ag3 -5.4(6) . .
O16 Ag1 C1 Ag3 107.3(4) 5_575 .
C8 Ag1 C1 Ag3 -137.8(4) 5_575 .
Ag1' Ag1 C1 Ag3 -79.0(6) 5_575 .
Ag3' Ag1 C1 Ag3 6.2(4) . .
Ag13 Ag1 C1 Ag3 -88.9(4) 5_575 .
Ag2 Ag1 C1 Ag3 -76.6(4) . .
O1 Ag1 C1 Ag3' -11.7(7) . .
O16 Ag1 C1 Ag3' 101.0(5) 5_575 .
C8 Ag1 C1 Ag3' -144.1(5) 5_575 .
Ag1' Ag1 C1 Ag3' -85.3(7) 5_575 .
Ag3 Ag1 C1 Ag3' -6.2(4) . .
Ag13 Ag1 C1 Ag3' -95.2(5) 5_575 .
Ag2 Ag1 C1 Ag3' -82.9(5) . .
O1 Ag1 C1 Ag2 71.2(5) . .
O16 Ag1 C1 Ag2 -176.1(4) 5_575 .
C8 Ag1 C1 Ag2 -61.2(5) 5_575 .
Ag1' Ag1 C1 Ag2 -2.4(7) 5_575 .
Ag3' Ag1 C1 Ag2 82.9(5) . .
Ag3 Ag1 C1 Ag2 76.6(4) . .
Ag13 Ag1 C1 Ag2 -12.3(5) 5_575 .
O1 Ag1 C1 Ag2' 84.1(6) . .
O16 Ag1 C1 Ag2' -163.2(5) 5_575 .
C8 Ag1 C1 Ag2' -48.3(6) 5_575 .
Ag1' Ag1 C1 Ag2' 10.5(8) 5_575 .
Ag3' Ag1 C1 Ag2' 95.7(7) . .
Ag3 Ag1 C1 Ag2' 89.5(6) . .
Ag13 Ag1 C1 Ag2' 0.6(7) 5_575 .
Ag2 Ag1 C1 Ag2' 12.9(3) . .
O1 Ag1 C1 Ag4' 6(2) . .
O16 Ag1 C1 Ag4' 118.3(19) 5_575 .
C8 Ag1 C1 Ag4' -126.7(18) 5_575 .
Ag1' Ag1 C1 Ag4' -68(2) 5_575 .
Ag3' Ag1 C1 Ag4' 17.3(17) . .
Ag3 Ag1 C1 Ag4' 11.1(16) . .
Ag13 Ag1 C1 Ag4' -77.8(19) 5_575 .
Ag2 Ag1 C1 Ag4' -65.6(18) . .
O1 Ag1 C1 Ag4 30(2) . .
O16 Ag1 C1 Ag4 142.8(19) 5_575 .
C8 Ag1 C1 Ag4 -102.2(19) 5_575 .
Ag1' Ag1 C1 Ag4 -43(2) 5_575 .
Ag3' Ag1 C1 Ag4 41.8(18) . .
Ag3 Ag1 C1 Ag4 35.6(17) . .
Ag13 Ag1 C1 Ag4 -53(2) 5_575 .
Ag2 Ag1 C1 Ag4 -41.1(18) . .
Ag3 C1 C2 C3 142(55) . .
Ag3' C1 C2 C3 148(100) . .
Ag2 C1 C2 C3 -49(57) . .
Ag2' C1 C2 C3 -28(57) . .
Ag4' C1 C2 C3 54(56) . .
Ag4 C1 C2 C3 45(56) . .
Ag1 C1 C2 C3 -135(56) . .
C1 C2 C3 C4 168(100) . .
C2 C3 C4 C5 -175(100) . .
C3 C4 C5 C6 127(37) . .
C4 C5 C6 C7 -137(35) . .
C5 C6 C7 C8 -17(29) . .
C6 C7 C8 Ag13 -13(21) . .
C6 C7 C8 Ag1' 74(20) . .
C6 C7 C8 Ag15 -128(15) . .
C6 C7 C8 Ag1 106(15) . 5_575
C6 C7 C8 Ag12 15(15) . .
O14 Ag13 C8 C7 -104(22) . .
O29 Ag13 C8 C7 -169(7) . .
Ag15 Ag13 C8 C7 -116(7) . .
Ag12 Ag13 C8 C7 29(7) . .
Ag1 Ag13 C8 C7 120(7) 5_575 .
Ag11 Ag13 C8 C7 -9(7) . .
Ag14 Ag13 C8 C7 -55(7) . .
O14 Ag13 C8 Ag1' 117(23) . .
O29 Ag13 C8 Ag1' 52(4) . .
Ag15 Ag13 C8 Ag1' 105(4) . .
Ag12 Ag13 C8 Ag1' -110(4) . .
Ag1 Ag13 C8 Ag1' -18(4) 5_575 .
Ag11 Ag13 C8 Ag1' -148(4) . .
Ag14 Ag13 C8 Ag1' 166(4) . .
O14 Ag13 C8 Ag15 12(22) . .
O29 Ag13 C8 Ag15 -53.0(4) . .
Ag12 Ag13 C8 Ag15 144.8(4) . .
Ag1 Ag13 C8 Ag15 -123.5(4) 5_575 .
Ag11 Ag13 C8 Ag15 106.7(2) . .
Ag14 Ag13 C8 Ag15 61.2(2) . .
O14 Ag13 C8 Ag1 135(22) . 5_575
O29 Ag13 C8 Ag1 70.5(4) . 5_575
Ag15 Ag13 C8 Ag1 123.5(4) . 5_575
Ag12 Ag13 C8 Ag1 -91.8(4) . 5_575
Ag11 Ag13 C8 Ag1 -129.9(2) . 5_575
Ag14 Ag13 C8 Ag1 -175.3(4) . 5_575
O14 Ag13 C8 Ag12 -133(22) . .
O29 Ag13 C8 Ag12 162.2(3) . .
Ag15 Ag13 C8 Ag12 -144.8(4) . .
Ag1 Ag13 C8 Ag12 91.8(4) 5_575 .
Ag11 Ag13 C8 Ag12 -38.1(3) . .
Ag14 Ag13 C8 Ag12 -83.5(2) . .
O14 Ag1' C8 C7 -130(9) . .
O29 Ag1' C8 C7 115(10) . .
O1 Ag1' C8 C7 11(10) 5_575 .
Ag1 Ag1' C8 C7 33(10) 5_575 .
Ag15 Ag1' C8 C7 159(10) . .
Ag12 Ag1' C8 C7 -59(10) . .
O14 Ag1' C8 Ag13 -2.6(12) . .
O29 Ag1' C8 Ag13 -118(5) . .
O1 Ag1' C8 Ag13 139(5) 5_575 .
Ag1 Ag1' C8 Ag13 161(5) 5_575 .
Ag15 Ag1' C8 Ag13 -73(4) . .
Ag12 Ag1' C8 Ag13 69(4) . .
O14 Ag1' C8 Ag15 71(4) . .
O29 Ag1' C8 Ag15 -44.5(8) . .
O1 Ag1' C8 Ag15 -148.1(9) 5_575 .
Ag1 Ag1' C8 Ag15 -125.8(5) 5_575 .
Ag12 Ag1' C8 Ag15 142.1(5) . .
O14 Ag1' C8 Ag1 -164(4) . 5_575
O29 Ag1' C8 Ag1 81.3(7) . 5_575
O1 Ag1' C8 Ag1 -22.4(7) 5_575 5_575
Ag15 Ag1' C8 Ag1 125.8(5) . 5_575
Ag12 Ag1' C8 Ag1 -92.1(4) . 5_575
O14 Ag1' C8 Ag12 -71(4) . .
O29 Ag1' C8 Ag12 173.4(8) . .
O1 Ag1' C8 Ag12 69.8(9) 5_575 .
Ag1 Ag1' C8 Ag12 92.1(4) 5_575 .
Ag15 Ag1' C8 Ag12 -142.1(5) . .
O18 Ag15 C8 C7 155.8(8) . .
O20 Ag15 C8 C7 18.7(9) . .
O30 Ag15 C8 C7 -79.6(9) . .
Ag13 Ag15 C8 C7 171.7(11) . .
Ag14 Ag15 C8 C7 99.1(9) . .
Ag1' Ag15 C8 C7 -177.3(12) . .
O18 Ag15 C8 Ag13 -15.9(7) . .
O20 Ag15 C8 Ag13 -153.0(3) . .
O30 Ag15 C8 Ag13 108.7(4) . .
Ag14 Ag15 C8 Ag13 -72.6(3) . .
Ag1' Ag15 C8 Ag13 11.0(6) . .
O18 Ag15 C8 Ag1' -27.0(9) . .
O20 Ag15 C8 Ag1' -164.0(6) . .
O30 Ag15 C8 Ag1' 97.6(7) . .
Ag13 Ag15 C8 Ag1' -11.0(6) . .
Ag14 Ag15 C8 Ag1' -83.6(6) . .
O18 Ag15 C8 Ag1 -93.0(7) . 5_575
O20 Ag15 C8 Ag1 130.0(5) . 5_575
O30 Ag15 C8 Ag1 31.6(7) . 5_575
Ag13 Ag15 C8 Ag1 -77.1(5) . 5_575
Ag14 Ag15 C8 Ag1 -149.6(6) . 5_575
Ag1' Ag15 C8 Ag1 -66.0(7) . 5_575
O18 Ag15 C8 Ag12 48.6(11) . .
O20 Ag15 C8 Ag12 -88.4(8) . .
O30 Ag15 C8 Ag12 173.2(8) . .
Ag13 Ag15 C8 Ag12 64.5(7) . .
Ag14 Ag15 C8 Ag12 -8.0(7) . .
Ag1' Ag15 C8 Ag12 75.6(10) . .
O15 Ag12 C8 C7 45.7(9) . .
O28 Ag12 C8 C7 -177.8(8) . .
C16 Ag12 C8 C7 -94.5(8) . .
Ag13 Ag12 C8 C7 -175.7(10) . .
Ag11 Ag12 C8 C7 -137.8(8) . .
Ag1' Ag12 C8 C7 173.6(11) . .
O15 Ag12 C8 Ag13 -138.6(4) . .
O28 Ag12 C8 Ag13 -2.1(9) . .
C16 Ag12 C8 Ag13 81.2(4) . .
Ag11 Ag12 C8 Ag13 37.9(3) . .
Ag1' Ag12 C8 Ag13 -10.7(6) . .
O15 Ag12 C8 Ag1' -127.9(7) . .
O28 Ag12 C8 Ag1' 8.6(11) . .
C16 Ag12 C8 Ag1' 91.9(7) . .
Ag13 Ag12 C8 Ag1' 10.7(6) . .
Ag11 Ag12 C8 Ag1' 48.6(6) . .
O15 Ag12 C8 Ag15 157.6(8) . .
O28 Ag12 C8 Ag15 -66.0(12) . .
C16 Ag12 C8 Ag15 17.4(9) . .
Ag13 Ag12 C8 Ag15 -63.9(7) . .
Ag11 Ag12 C8 Ag15 -25.9(8) . .
Ag1' Ag12 C8 Ag15 -74.5(10) . .
O15 Ag12 C8 Ag1 -54.4(5) . 5_575
O28 Ag12 C8 Ag1 82.1(8) . 5_575
C16 Ag12 C8 Ag1 165.4(4) . 5_575
Ag13 Ag12 C8 Ag1 84.2(4) . 5_575
Ag11 Ag12 C8 Ag1 122.1(3) . 5_575
Ag1' Ag12 C8 Ag1 73.5(6) . 5_575
O5 Ag5 C9 C10 171(3) . .
Ag7 Ag5 C9 C10 105(4) . .
Ag6 Ag5 C9 C10 175(4) . .
Ag4' Ag5 C9 C10 -92(4) . .
Ag4 Ag5 C9 C10 -84(4) . .
Ag8 Ag5 C9 C10 68(4) . .
O5 Ag5 C9 Ag6 -3.4(16) . .
Ag7 Ag5 C9 Ag6 -69.6(3) . .
Ag4' Ag5 C9 Ag6 92.9(5) . .
Ag4 Ag5 C9 Ag6 100.9(5) . .
Ag8 Ag5 C9 Ag6 -106.9(3) . .
O5 Ag5 C9 Ag4' -96.3(14) . .
Ag7 Ag5 C9 Ag4' -162.5(6) . .
Ag6 Ag5 C9 Ag4' -92.9(5) . .
Ag4 Ag5 C9 Ag4' 8.0(4) . .
Ag8 Ag5 C9 Ag4' 160.2(4) . .
O5 Ag5 C9 Ag4 -104.3(13) . .
Ag7 Ag5 C9 Ag4 -170.5(5) . .
Ag6 Ag5 C9 Ag4 -100.9(5) . .
Ag4' Ag5 C9 Ag4 -8.0(4) . .
Ag8 Ag5 C9 Ag4 152.2(2) . .
O5 Ag5 C9 Ag7 66.2(14) . .
Ag6 Ag5 C9 Ag7 69.6(3) . .
Ag4' Ag5 C9 Ag7 162.5(6) . .
Ag4 Ag5 C9 Ag7 170.5(5) . .
Ag8 Ag5 C9 Ag7 -37.3(3) . .
O7 Ag6 C9 C10 -130.4(10) . .
O22 Ag6 C9 C10 67.6(12) . .
O9 Ag6 C9 C10 -30.8(11) . .
Ag7 Ag6 C9 C10 -104.3(11) . .
Ag5 Ag6 C9 C10 -178.2(14) . .
Ag4' Ag6 C9 C10 95.9(12) . .
O7 Ag6 C9 Ag5 47.7(8) . .
O22 Ag6 C9 Ag5 -114.3(5) . .
O9 Ag6 C9 Ag5 147.4(4) . .
Ag7 Ag6 C9 Ag5 73.8(3) . .
Ag4' Ag6 C9 Ag5 -86.0(6) . .
O7 Ag6 C9 Ag4' 133.7(6) . .
O22 Ag6 C9 Ag4' -28.3(7) . .
O9 Ag6 C9 Ag4' -126.7(5) . .
Ag7 Ag6 C9 Ag4' 159.8(6) . .
Ag5 Ag6 C9 Ag4' 86.0(6) . .
O7 Ag6 C9 Ag4 133.1(5) . .
O22 Ag6 C9 Ag4 -29.0(6) . .
O9 Ag6 C9 Ag4 -127.3(4) . .
Ag7 Ag6 C9 Ag4 159.2(5) . .
Ag5 Ag6 C9 Ag4 85.3(5) . .
Ag4' Ag6 C9 Ag4 -0.6(4) . .
O7 Ag6 C9 Ag7 -26.1(7) . .
O22 Ag6 C9 Ag7 171.9(4) . .
O9 Ag6 C9 Ag7 73.5(3) . .
Ag5 Ag6 C9 Ag7 -73.8(3) . .
Ag4' Ag6 C9 Ag7 -159.8(6) . .
C1 Ag4' C9 C10 -62.9(15) . .
O4 Ag4' C9 C10 136.1(10) . .
Ag2' Ag4' C9 C10 128(4) . .
Ag3 Ag4' C9 C10 -119.3(10) . .
Ag3' Ag4' C9 C10 -114.3(10) . .
Ag5 Ag4' C9 C10 161.2(12) . .
Ag2 Ag4' C9 C10 -160(2) . .
Ag6 Ag4' C9 C10 -114.0(11) . .
C1 Ag4' C9 Ag5 135.8(10) . .
O4 Ag4' C9 Ag5 -25.1(6) . .
C10 Ag4' C9 Ag5 -161.2(12) . .
Ag2' Ag4' C9 Ag5 -33(4) . .
Ag3 Ag4' C9 Ag5 79.5(7) . .
Ag3' Ag4' C9 Ag5 84.5(7) . .
Ag2 Ag4' C9 Ag5 39(3) . .
Ag6 Ag4' C9 Ag5 84.7(5) . .
C1 Ag4' C9 Ag6 51.1(12) . .
O4 Ag4' C9 Ag6 -109.9(5) . .
C10 Ag4' C9 Ag6 114.0(11) . .
Ag2' Ag4' C9 Ag6 -118(4) . .
Ag3 Ag4' C9 Ag6 -5.2(7) . .
Ag3' Ag4' C9 Ag6 -0.2(7) . .
Ag5 Ag4' C9 Ag6 -84.7(5) . .
Ag2 Ag4' C9 Ag6 -45(3) . .
C1 Ag4' C9 Ag4 -133(4) . .
O4 Ag4' C9 Ag4 66(3) . .
C10 Ag4' C9 Ag4 -71(3) . .
Ag2' Ag4' C9 Ag4 57(4) . .
Ag3 Ag4' C9 Ag4 170(4) . .
Ag3' Ag4' C9 Ag4 175(4) . .
Ag5 Ag4' C9 Ag4 91(3) . .
Ag2 Ag4' C9 Ag4 130(5) . .
Ag6 Ag4' C9 Ag4 175(3) . .
C1 Ag4' C9 Ag7 96.4(18) . .
O4 Ag4' C9 Ag7 -64.5(16) . .
C10 Ag4' C9 Ag7 159(2) . .
Ag2' Ag4' C9 Ag7 -73(5) . .
Ag3 Ag4' C9 Ag7 40.1(18) . .
Ag3' Ag4' C9 Ag7 45.1(18) . .
Ag5 Ag4' C9 Ag7 -39.4(12) . .
Ag2 Ag4' C9 Ag7 0(4) . .
Ag6 Ag4' C9 Ag7 45.3(13) . .
O4 Ag4 C9 C10 144.0(9) . .
C1 Ag4 C9 C10 -75.1(11) . .
O23 Ag4 C9 C10 44.1(11) . .
Ag2' Ag4 C9 C10 -150.3(16) . .
Ag2 Ag4 C9 C10 -135.6(8) . .
Ag3 Ag4 C9 C10 -118.2(9) . .
Ag5 Ag4 C9 C10 161.4(12) . .
Ag3' Ag4 C9 C10 -114.0(9) . .
O4 Ag4 C9 Ag5 -17.4(5) . .
C1 Ag4 C9 Ag5 123.5(5) . .
O23 Ag4 C9 Ag5 -117.2(5) . .
Ag2' Ag4 C9 Ag5 48(2) . .
Ag2 Ag4 C9 Ag5 63.0(9) . .
Ag3 Ag4 C9 Ag5 80.5(4) . .
Ag3' Ag4 C9 Ag5 84.7(4) . .
O4 Ag4 C9 Ag6 -101.5(5) . .
C1 Ag4 C9 Ag6 39.4(7) . .
O23 Ag4 C9 Ag6 158.6(5) . .
Ag2' Ag4 C9 Ag6 -36(2) . .
Ag2 Ag4 C9 Ag6 -21.1(10) . .
Ag3 Ag4 C9 Ag6 -3.6(4) . .
Ag5 Ag4 C9 Ag6 -84.1(5) . .
Ag3' Ag4 C9 Ag6 0.5(5) . .
O4 Ag4 C9 Ag4' -106(3) . .
C1 Ag4 C9 Ag4' 35(3) . .
O23 Ag4 C9 Ag4' 154(3) . .
Ag2' Ag4 C9 Ag4' -40(3) . .
Ag2 Ag4 C9 Ag4' -26(3) . .
Ag3 Ag4 C9 Ag4' -8(3) . .
Ag5 Ag4 C9 Ag4' -89(3) . .
Ag3' Ag4 C9 Ag4' -4(3) . .
O4 Ag4 C9 Ag7 -41.6(16) . .
C1 Ag4 C9 Ag7 99.3(16) . .
O23 Ag4 C9 Ag7 -141.4(15) . .
Ag2' Ag4 C9 Ag7 24(3) . .
Ag2 Ag4 C9 Ag7 39(2) . .
Ag3 Ag4 C9 Ag7 56.3(16) . .
Ag5 Ag4 C9 Ag7 -24.2(12) . .
Ag3' Ag4 C9 Ag7 60.5(16) . .
O10 Ag7 C9 C10 26.0(11) . .
O8 Ag7 C9 C10 136.9(10) . .
C17 Ag7 C9 C10 -71.8(11) . .
Ag6 Ag7 C9 C10 108.4(11) . .
Ag8 Ag7 C9 C10 -120.3(10) . .
Ag5 Ag7 C9 C10 -160.6(13) . .
Ag9 Ag7 C9 C10 -84.8(11) . .
O10 Ag7 C9 Ag5 -173.3(4) . .
O8 Ag7 C9 Ag5 -62.5(6) . .
C17 Ag7 C9 Ag5 88.8(4) . .
Ag6 Ag7 C9 Ag5 -91.0(4) . .
Ag8 Ag7 C9 Ag5 40.3(3) . .
Ag9 Ag7 C9 Ag5 75.9(6) . .
O10 Ag7 C9 Ag6 -82.4(3) . .
O8 Ag7 C9 Ag6 28.5(5) . .
C17 Ag7 C9 Ag6 179.8(3) . .
Ag8 Ag7 C9 Ag6 131.3(2) . .
Ag5 Ag7 C9 Ag6 91.0(4) . .
Ag9 Ag7 C9 Ag6 166.9(2) . .
O10 Ag7 C9 Ag4' -131.9(15) . .
O8 Ag7 C9 Ag4' -21.0(17) . .
C17 Ag7 C9 Ag4' 130.2(15) . .
Ag6 Ag7 C9 Ag4' -49.6(14) . .
Ag8 Ag7 C9 Ag4' 81.8(15) . .
Ag5 Ag7 C9 Ag4' 41.4(13) . .
Ag9 Ag7 C9 Ag4' 117.3(14) . .
O10 Ag7 C9 Ag4 -148.0(16) . .
O8 Ag7 C9 Ag4 -37.2(18) . .
C17 Ag7 C9 Ag4 114.1(16) . .
Ag6 Ag7 C9 Ag4 -65.7(15) . .
Ag8 Ag7 C9 Ag4 65.6(16) . .
Ag5 Ag7 C9 Ag4 25.3(13) . .
Ag9 Ag7 C9 Ag4 101.2(16) . .
Ag5 C9 C10 C11 -127(74) . .
Ag6 C9 C10 C11 47(76) . .
Ag4' C9 C10 C11 142(76) . .
Ag4 C9 C10 C11 150(76) . .
Ag7 C9 C10 C11 -28(76) . .
Ag5 C9 C10 Ag4' 91(4) . .
Ag6 C9 C10 Ag4' -94.7(9) . .
Ag4 C9 C10 Ag4' 7.5(4) . .
Ag7 C9 C10 Ag4' -170.2(11) . .
C1 Ag4' C10 C9 135.5(11) . .
O4 Ag4' C10 C9 -49.3(11) . .
Ag2' Ag4' C10 C9 -159.5(19) . .
Ag3 Ag4' C10 C9 75.4(11) . .
Ag3' Ag4' C10 C9 79.3(11) . .
Ag5 Ag4' C10 C9 -13.8(9) . .
Ag2 Ag4' C10 C9 159(2) . .
Ag6 Ag4' C10 C9 47.3(9) . .
C1 Ag4' C10 C11 -43.5(13) . .
C9 Ag4' C10 C11 -179.1(17) . .
O4 Ag4' C10 C11 131.6(11) . .
Ag2' Ag4' C10 C11 21(2) . .
Ag3 Ag4' C10 C11 -103.6(12) . .
Ag3' Ag4' C10 C11 -99.8(12) . .
Ag5 Ag4' C10 C11 167.1(11) . .
Ag2 Ag4' C10 C11 -20(3) . .
Ag6 Ag4' C10 C11 -131.7(11) . .
C9 C10 C11 C12 101(100) . .
Ag4' C10 C11 C12 -117(100) . .
C10 C11 C12 C13 92(100) . .
C11 C12 C13 C14 -8(55) . .
C12 C13 C14 C15 -103(47) . .
C13 C14 C15 C16 -131(100) . .
C13 C14 C15 Ag10 27(33) . .
O11 Ag10 C15 C16 -165.0(9) . .
O25 Ag10 C15 C16 14.5(10) 2_554 .
Ag11 Ag10 C15 C16 -3.9(8) . .
Ag9 Ag10 C15 C16 63.5(8) 2_554 .
Ag8 Ag10 C15 C16 74.1(9) 2_554 .
O11 Ag10 C15 C14 15.2(12) . .
C16 Ag10 C15 C14 -179.8(16) . .
O25 Ag10 C15 C14 -165.3(9) 2_554 .
Ag11 Ag10 C15 C14 176.4(11) . .
Ag9 Ag10 C15 C14 -116.2(10) 2_554 .
Ag8 Ag10 C15 C14 -105.7(10) 2_554 .
C14 C15 C16 Ag11 -164(100) . .
Ag10 C15 C16 Ag11 38(7) . .
C14 C15 C16 Ag14 -1(100) . .
Ag10 C15 C16 Ag14 -158.9(8) . .
C14 C15 C16 Ag10 158(100) . .
C14 C15 C16 Ag12 -105(100) . .
Ag10 C15 C16 Ag12 96.4(5) . .
O13 Ag11 C16 C15 93(8) . .
O26 Ag11 C16 C15 -132(8) 2_554 .
Ag14 Ag11 C16 C15 164(8) . .
Ag12 Ag11 C16 C15 59(8) . .
Ag10 Ag11 C16 C15 -38(7) . .
Ag13 Ag11 C16 C15 106(8) . .
Ag9 Ag11 C16 C15 -113(8) 2_554 .
O13 Ag11 C16 Ag14 -71(3) . .
O26 Ag11 C16 Ag14 64.6(4) 2_554 .
Ag12 Ag11 C16 Ag14 -104.5(4) . .
Ag10 Ag11 C16 Ag14 158.1(5) . .
Ag13 Ag11 C16 Ag14 -57.3(3) . .
Ag9 Ag11 C16 Ag14 83.4(3) 2_554 .
O13 Ag11 C16 Ag10 131(3) . .
O26 Ag11 C16 Ag10 -93.4(4) 2_554 .
Ag14 Ag11 C16 Ag10 -158.1(5) . .
Ag12 Ag11 C16 Ag10 97.4(4) . .
Ag13 Ag11 C16 Ag10 144.7(3) . .
Ag9 Ag11 C16 Ag10 -74.7(3) 2_554 .
O13 Ag11 C16 Ag12 33(4) . .
O26 Ag11 C16 Ag12 169.1(3) 2_554 .
Ag14 Ag11 C16 Ag12 104.5(4) . .
Ag10 Ag11 C16 Ag12 -97.4(4) . .
Ag13 Ag11 C16 Ag12 47.2(3) . .
Ag9 Ag11 C16 Ag12 -172.1(5) 2_554 .
O17 Ag14 C16 C15 167.0(9) . .
O19 Ag14 C16 C15 -3.5(10) . .
O27 Ag14 C16 C15 77.2(10) 2_554 .
Ag11 Ag14 C16 C15 -177.5(12) . .
Ag15 Ag14 C16 C15 -82.9(10) . .
Ag13 Ag14 C16 C15 -124.7(10) . .
O17 Ag14 C16 Ag11 -15.6(7) . .
O19 Ag14 C16 Ag11 174.0(4) . .
O27 Ag14 C16 Ag11 -105.3(3) 2_554 .
Ag15 Ag14 C16 Ag11 94.6(3) . .
Ag13 Ag14 C16 Ag11 52.8(3) . .
O17 Ag14 C16 Ag10 39.4(16) . .
O19 Ag14 C16 Ag10 -131.1(13) . .
O27 Ag14 C16 Ag10 -50.4(13) 2_554 .
Ag11 Ag14 C16 Ag10 54.9(12) . .
Ag15 Ag14 C16 Ag10 149.5(11) . .
Ag13 Ag14 C16 Ag10 107.7(13) . .
O17 Ag14 C16 Ag12 -94.1(6) . .
O19 Ag14 C16 Ag12 95.4(5) . .
O27 Ag14 C16 Ag12 176.1(4) 2_554 .
Ag11 Ag14 C16 Ag12 -78.6(4) . .
Ag15 Ag14 C16 Ag12 16.0(6) . .
Ag13 Ag14 C16 Ag12 -25.8(4) . .
O11 Ag10 C16 C15 25.0(14) . .
O25 Ag10 C16 C15 -168.2(8) 2_554 .
Ag11 Ag10 C16 C15 174.7(11) . .
Ag9 Ag10 C16 C15 -104.6(9) 2_554 .
Ag8 Ag10 C16 C15 -117.9(8) 2_554 .
O11 Ag10 C16 Ag11 -149.7(8) . .
O25 Ag10 C16 Ag11 17.1(4) 2_554 .
C15 Ag10 C16 Ag11 -174.7(11) . .
Ag9 Ag10 C16 Ag11 80.7(3) 2_554 .
Ag8 Ag10 C16 Ag11 67.4(4) 2_554 .
O11 Ag10 C16 Ag14 156.4(11) . .
O25 Ag10 C16 Ag14 -36.8(14) 2_554 .
C15 Ag10 C16 Ag14 131.5(18) . .
Ag11 Ag10 C16 Ag14 -53.8(11) . .
Ag9 Ag10 C16 Ag14 26.9(11) 2_554 .
Ag8 Ag10 C16 Ag14 13.6(14) 2_554 .
O11 Ag10 C16 Ag12 -69.0(10) . .
O25 Ag10 C16 Ag12 97.8(4) 2_554 .
C15 Ag10 C16 Ag12 -94.0(9) . .
Ag11 Ag10 C16 Ag12 80.7(4) . .
Ag9 Ag10 C16 Ag12 161.4(5) 2_554 .
Ag8 Ag10 C16 Ag12 148.1(2) 2_554 .
O15 Ag12 C16 C15 -16.2(13) . .
O28 Ag12 C16 C15 -114.6(10) . .
C8 Ag12 C16 C15 95.7(10) . .
Ag13 Ag12 C16 C15 138.6(10) . .
Ag11 Ag12 C16 C15 -172.6(12) . .
Ag1' Ag12 C16 C15 140.5(11) . .
O15 Ag12 C16 Ag11 156.4(4) . .
O28 Ag12 C16 Ag11 58.0(4) . .
C8 Ag12 C16 Ag11 -91.7(4) . .
Ag13 Ag12 C16 Ag11 -48.8(3) . .
Ag1' Ag12 C16 Ag11 -46.9(6) . .
O15 Ag12 C16 Ag14 -126.7(5) . .
O28 Ag12 C16 Ag14 134.9(5) . .
C8 Ag12 C16 Ag14 -14.8(5) . .
Ag13 Ag12 C16 Ag14 28.1(4) . .
Ag11 Ag12 C16 Ag14 76.9(4) . .
Ag1' Ag12 C16 Ag14 30.0(6) . .
O15 Ag12 C16 Ag10 72.7(7) . .
O28 Ag12 C16 Ag10 -25.7(4) . .
C8 Ag12 C16 Ag10 -175.4(4) . .
Ag13 Ag12 C16 Ag10 -132.5(4) . .
Ag11 Ag12 C16 Ag10 -83.7(5) . .
Ag1' Ag12 C16 Ag10 -130.6(6) . .
O6 Ag8 C17 C18 -133.2(17) . .
O24 Ag8 C17 C18 -5.7(19) . .
O25 Ag8 C17 C18 105.3(18) . .
Ag9 Ag8 C17 C18 173(2) . .
Ag7 Ag8 C17 C18 -100.9(19) . .
Ag5 Ag8 C17 C18 -60.9(19) . .
Ag10 Ag8 C17 C18 89.1(19) 2_554 .
O6 Ag8 C17 Ag9 54.2(11) . .
O24 Ag8 C17 Ag9 -178.2(3) . .
O25 Ag8 C17 Ag9 -67.2(4) . .
Ag7 Ag8 C17 Ag9 86.6(3) . .
Ag5 Ag8 C17 Ag9 126.6(2) . .
Ag10 Ag8 C17 Ag9 -83.4(3) 2_554 .
O6 Ag8 C17 Ag7 -32.4(11) . .
O24 Ag8 C17 Ag7 95.2(3) . .
O25 Ag8 C17 Ag7 -153.8(3) . .
Ag9 Ag8 C17 Ag7 -86.6(3) . .
Ag5 Ag8 C17 Ag7 40.0(3) . .
Ag10 Ag8 C17 Ag7 -170.0(4) 2_554 .
O26 Ag9 C17 C18 -151.2(11) . .
O27 Ag9 C17 C18 20.1(15) . .
Ag8 Ag9 C17 C18 -174.7(15) . .
Ag7 Ag9 C17 C18 106.1(13) . .
Ag10 Ag9 C17 C18 -91.0(13) 2_554 .
Ag11 Ag9 C17 C18 -98.5(12) 2_554 .
O26 Ag9 C17 Ag8 23.6(7) . .
O27 Ag9 C17 Ag8 -165.1(3) . .
Ag7 Ag9 C17 Ag8 -79.2(3) . .
Ag10 Ag9 C17 Ag8 83.7(3) 2_554 .
Ag11 Ag9 C17 Ag8 76.2(3) 2_554 .
O26 Ag9 C17 Ag7 102.7(6) . .
O27 Ag9 C17 Ag7 -86.0(5) . .
Ag8 Ag9 C17 Ag7 79.2(3) . .
Ag10 Ag9 C17 Ag7 162.9(4) 2_554 .
Ag11 Ag9 C17 Ag7 155.38(15) 2_554 .
O10 Ag7 C17 C18 -36.3(9) . .
O8 Ag7 C17 C18 -149.3(8) . .
C9 Ag7 C17 C18 57.9(9) . .
Ag6 Ag7 C17 C18 58.3(11) . .
Ag8 Ag7 C17 C18 147.3(10) . .
Ag5 Ag7 C17 C18 102.8(8) . .
Ag9 Ag7 C17 C18 -131.6(10) . .
O10 Ag7 C17 Ag8 176.4(3) . .
O8 Ag7 C17 Ag8 63.4(5) . .
C9 Ag7 C17 Ag8 -89.4(4) . .
Ag6 Ag7 C17 Ag8 -89.0(6) . .
Ag5 Ag7 C17 Ag8 -44.5(3) . .
Ag9 Ag7 C17 Ag8 81.1(3) . .
O10 Ag7 C17 Ag9 95.2(4) . .
O8 Ag7 C17 Ag9 -17.7(5) . .
C9 Ag7 C17 Ag9 -170.5(3) . .
Ag6 Ag7 C17 Ag9 -170.2(3) . .
Ag8 Ag7 C17 Ag9 -81.1(3) . .
Ag5 Ag7 C17 Ag9 -125.6(2) . .
Ag8 C17 C18 C19 69(27) . .
Ag9 C17 C18 C19 -121(26) . .
Ag7 C17 C18 C19 -24(27) . .
C17 C18 C19 C20 90(37) . .
C18 C19 C20 C20 -84(38) . 2_554
Ag1 O1 C21 O2 -3(3) . .
Ag1' O1 C21 O2 81(2) 5_575 .
Ag1 O1 C21 C22 -177.4(14) . .
Ag1' O1 C21 C22 -93(2) 5_575 .
Ag3' O2 C21 O1 20(3) . .
Ag3 O2 C21 O1 14(3) . .
Ag3' O2 C21 C22 -165.6(14) . .
Ag3 O2 C21 C22 -171.8(14) . .
O1 C21 C22 F3 -103(2) . .
O2 C21 C22 F3 82(3) . .
O1 C21 C22 F1 15(3) . .
O2 C21 C22 F1 -160(2) . .
O1 C21 C22 F2 136(2) . .
O2 C21 C22 F2 -39(3) . .
Ag2 O3 C23 O4 0(3) . .
Ag2' O3 C23 O4 16(2) . .
Ag2 O3 C23 C24 -178.0(11) . .
Ag2' O3 C23 C24 -162.2(11) . .
Ag4 O4 C23 O3 8(2) . .
Ag4' O4 C23 O3 18(2) . .
Ag4 O4 C23 C24 -173.4(10) . .
Ag4' O4 C23 C24 -163.5(10) . .
O3 C23 C24 F5 64.7(18) . .
O4 C23 C24 F5 -113.8(15) . .
O3 C23 C24 F6 -174.2(15) . .
O4 C23 C24 F6 7(2) . .
O3 C23 C24 F4 -55.0(19) . .
O4 C23 C24 F4 126.5(15) . .
Ag8 O6 C25 O5 3(2) . .
Ag8 O6 C25 C26 -177.5(11) . .
Ag5 O5 C25 O6 -3(2) . .
Ag5 O5 C25 C26 177.6(11) . .
O6 C25 C26 F7 -2(3) . .
O5 C25 C26 F7 177.7(19) . .
O6 C25 C26 F8 -163.8(18) . .
O5 C25 C26 F8 16(3) . .
O6 C25 C26 F9 99.8(19) . .
O5 C25 C26 F9 -80.6(19) . .
Ag7 O8 C27 O7 2(2) . .
Ag7 O8 C27 C28 -176.8(9) . .
Ag6 O7 C27 O8 8(2) . .
Ag6 O7 C27 C28 -172.8(9) . .
O8 C27 C28 F11 -174.9(14) . .
O7 C27 C28 F11 6(2) . .
O8 C27 C28 F10 64.1(17) . .
O7 C27 C28 F10 -115.1(14) . .
O8 C27 C28 F12 -53.9(18) . .
O7 C27 C28 F12 126.9(14) . .
Ag7 O10 C29 O9 8(2) . .
Ag7 O10 C29 C30 -172.7(9) . .
Ag6 O9 C29 O10 -20(2) . .
Ag6 O9 C29 C30 160.8(10) . .
O10 C29 C30 F14 17(2) . .
O9 C29 C30 F14 -163.8(17) . .
O10 C29 C30 F13 144.3(14) . .
O9 C29 C30 F13 -36(2) . .
O10 C29 C30 F15 -101.3(16) . .
O9 C29 C30 F15 78.1(17) . .
Ag10 O11 C31 O12 12(2) . .
Ag10 O11 C31 C32 -167.6(12) . .
O11 C31 C32 F18 11(3) . .
O12 C31 C32 F18 -168.5(19) . .
O11 C31 C32 F16 139.3(16) . .
O12 C31 C32 F16 -40(2) . .
O11 C31 C32 F17 -107.6(18) . .
O12 C31 C32 F17 73(2) . .
Ag11 O13 C33 O14 -15(2) . .
Ag11 O13 C33 C34 160.3(10) . .
Ag1' O14 C33 O13 -18(3) . .
Ag13 O14 C33 O13 -6(2) . .
Ag1' O14 C33 C34 166.3(13) . .
Ag13 O14 C33 C34 178.8(10) . .
O13 C33 C34 F20 -178.1(17) . .
O14 C33 C34 F20 -2(2) . .
O13 C33 C34 F21 -48(2) . .
O14 C33 C34 F21 128.0(15) . .
O13 C33 C34 F19 62.8(17) . .
O14 C33 C34 F19 -121.0(14) . .
Ag1 O16 C35 O15 -32(3) 5_575 .
Ag1 O16 C35 C36 148.6(10) 5_575 .
Ag12 O15 C35 O16 11(3) . .
Ag12 O15 C35 C36 -169.2(9) . .
O16 C35 C36 F23 -108.0(15) . .
O15 C35 C36 F23 72.5(16) . .
O16 C35 C36 F22 132.8(14) . .
O15 C35 C36 F22 -46.8(18) . .
O16 C35 C36 F24 13(2) . .
O15 C35 C36 F24 -167.0(14) . .
Ag14 O17 C37 O18 -8(2) . .
Ag14 O17 C37 C38 171.8(10) . .
Ag15 O18 C37 O17 -15(2) . .
Ag15 O18 C37 C38 164.4(10) . .
O17 C37 C38 F25 175.2(15) . .
O18 C37 C38 F25 -5(2) . .
O17 C37 C38 F26 -62.0(19) . .
O18 C37 C38 F26 118.1(15) . .
O17 C37 C38 F27 57.1(18) . .
O18 C37 C38 F27 -122.8(15) . .
Ag14 O19 C39 O20 -6(2) . .
Ag14 O19 C39 C40 176.0(10) . .
Ag15 O20 C39 O19 16(2) . .
Ag15 O20 C39 C40 -165.3(9) . .
O19 C39 C40 F28 -169.8(16) . .
O20 C39 C40 F28 11(2) . .
O19 C39 C40 F29 66(2) . .
O20 C39 C40 F29 -112.3(17) . .
O19 C39 C40 F30 -48.6(18) . .
O20 C39 C40 F30 132.6(15) . .
